data_4111387
loop_
_publ_author_name
'Shoko Kume'
'Masaki Murata'
'Tomoji Ozeki'
'Hiroshi Nishihara'

_publ_section_title
;
 Reversible Photoelectronic Signal Conversion Based on
 Photoisomerization-Controlled Coordination Change of
 Azobenzene-bipyridine Ligands to Copper
;
_journal_name_full 'Journal of the American Chemical Society'
_journal_page_first 490
_journal_page_last 491
_journal_paper_doi 10.1021/ja045093p
_journal_volume 127
_journal_year 2005
_chemical_formula_sum 'C116.35 H112.7 B Cl0.7 Cu F4 N12 O2'
_chemical_formula_weight 1886.25
_chemical_name_systematic
;
 ?
;
_space_group_IT_number 13
_symmetry_cell_setting monoclinic
_symmetry_space_group_name_Hall '-P 2yac'
_symmetry_space_group_name_H-M 'P 1 2/n 1'
_atom_sites_solution_hydrogens geom
_atom_sites_solution_primary direct
_atom_sites_solution_secondary difmap
_audit_creation_method SHELXL-97
_cell_angle_alpha 90.00
_cell_angle_beta 115.301(7)
_cell_angle_gamma 90.00
_cell_formula_units_Z 4
_cell_length_a 26.157(3)
_cell_length_b 15.602(3)
_cell_length_c 27.030(4)
_cell_measurement_reflns_used 5547
_cell_measurement_temperature 100(2)
_cell_measurement_theta_max 9.42
_cell_measurement_theta_min 1.21
_cell_volume 9973(3)
_computing_cell_refinement 'Scalepack (Otwinowski & Minor, 1997)'
_computing_data_collection 'DIP Xpress (MAC Science, 1998)'
_computing_data_reduction 'DENZO (Otwinowski & Minor, 1997)'
_computing_structure_refinement 'SHELXL-97 (Sheldrick, 1997)'
_computing_structure_solution 'SHELXS-97 (Sheldrick, 1990)'
_diffrn_ambient_temperature 100(2)
_diffrn_detector_area_resol_mean 10
_diffrn_measured_fraction_theta_full 0.909
_diffrn_measured_fraction_theta_max 0.909
_diffrn_measurement_device_type 'MAC Science DIP LABO diffractometer'
_diffrn_measurement_method 'oscillation method with \w scans'
_diffrn_radiation_monochromator Si(111)
_diffrn_radiation_source 'SPring-8 BL04B2 beamline'
_diffrn_radiation_type synchrotron
_diffrn_radiation_wavelength 0.3282
_diffrn_reflns_av_R_equivalents 0.1135
_diffrn_reflns_av_sigmaI/netI 0.0718
_diffrn_reflns_limit_h_max 25
_diffrn_reflns_limit_h_min -25
_diffrn_reflns_limit_k_max 15
_diffrn_reflns_limit_k_min -15
_diffrn_reflns_limit_l_max 26
_diffrn_reflns_limit_l_min -26
_diffrn_reflns_number 34084
_diffrn_reflns_theta_full 9.42
_diffrn_reflns_theta_max 9.42
_diffrn_reflns_theta_min 1.21
_diffrn_standards_number 0
_exptl_absorpt_coefficient_mu 0.054
_exptl_absorpt_correction_type none
_exptl_crystal_colour red
_exptl_crystal_density_diffrn 1.256
_exptl_crystal_description needle
_exptl_crystal_F_000 3971
_refine_diff_density_max 1.767
_refine_diff_density_min -0.671
_refine_diff_density_rms 0.097
_refine_ls_extinction_method none
_refine_ls_goodness_of_fit_ref 1.023
_refine_ls_hydrogen_treatment constr
_refine_ls_matrix_type full
_refine_ls_number_parameters 1136
_refine_ls_number_reflns 9428
_refine_ls_number_restraints 1268
_refine_ls_restrained_S_all 0.989
_refine_ls_R_factor_all 0.1508
_refine_ls_R_factor_gt 0.1088
_refine_ls_shift/su_max 0.006
_refine_ls_shift/su_mean 0.000
_refine_ls_structure_factor_coef Fsqd
_refine_ls_weighting_details 'calc w=1/[\s^2^(Fo^2^)+(0.1588P)^2^+73.4489P] where P=(Fo^2^+2Fc^2^)/3'
_refine_ls_weighting_scheme calc
_refine_ls_wR_factor_gt 0.2746
_refine_ls_wR_factor_ref 0.3132
_reflns_number_gt 6594
_reflns_number_total 9428
_reflns_threshold_expression >\2s(I)
_cod_data_source_file ja045093psi20040814_071624.cif
_cod_data_source_block CuoAB
_cod_original_formula_sum 'C116.35 H112.70 B Cl0.70 Cu F4 N12 O2'
_cod_database_code 4111387

loop_
_symmetry_equiv_pos_as_xyz
'x, y, z'
'x+1/2, -y, z+1/2'
'-x, -y, -z'
'-x-1/2, y, -z-1/2'

loop_
_atom_site_label
_atom_site_type_symbol
_atom_site_fract_x
_atom_site_fract_y
_atom_site_fract_z
_atom_site_U_iso_or_equiv
_atom_site_adp_type
_atom_site_occupancy
_atom_site_symmetry_multiplicity
_atom_site_calc_flag
_atom_site_refinement_flags
_atom_site_disorder_assembly
_atom_site_disorder_group
Cu1 Cu 0.15094(5) 0.16130(8) 0.12517(4) 0.0375(4) Uani 1 1 d . . .
N11 N 0.0765(3) 0.1223(5) 0.1271(3) 0.035(2) Uani 1 1 d DU . .
C101 C 0.0678(3) 0.1699(6) 0.1642(3) 0.037(3) Uani 1 1 d DU . .
C102 C 0.0345(3) 0.1404(6) 0.1892(3) 0.033(2) Uani 1 1 d DU . .
H102 H 0.0288 0.1760 0.2150 0.040 Uiso 1 1 calc R . .
C103 C 0.0093(4) 0.0601(6) 0.1773(4) 0.035(2) Uani 1 1 d DU . .
C104 C 0.0180(4) 0.0125(7) 0.1381(4) 0.041(3) Uani 1 1 d DU . .
H104 H 0.0004 -0.0420 0.1275 0.049 Uiso 1 1 calc R . .
C105 C 0.0521(3) 0.0431(6) 0.1139(4) 0.035(2) Uani 1 1 d DU . .
C106 C -0.0252(3) 0.0298(6) 0.2050(3) 0.035(2) Uani 1 1 d DU . .
C107 C -0.0060(4) 0.0407(7) 0.2612(4) 0.046(3) Uani 1 1 d DU . .
H107 H 0.0300 0.0658 0.2816 0.055 Uiso 1 1 calc R . .
C108 C -0.0383(4) 0.0160(6) 0.2877(4) 0.047(3) Uani 1 1 d DU . .
H108 H -0.0239 0.0240 0.3261 0.056 Uiso 1 1 calc R . .
C109 C -0.0917(4) -0.0205(6) 0.2596(4) 0.042(3) Uani 1 1 d DU . .
C110 C -0.1102(4) -0.0326(7) 0.2036(4) 0.055(3) Uani 1 1 d DU . .
H110 H -0.1462 -0.0578 0.1830 0.066 Uiso 1 1 calc R . .
C111 C -0.0772(4) -0.0086(7) 0.1772(4) 0.054(3) Uani 1 1 d DU . .
H111 H -0.0908 -0.0189 0.1390 0.064 Uiso 1 1 calc R . .
C112 C -0.1268(4) -0.0449(7) 0.2900(4) 0.056(3) Uani 1 1 d DU . .
C113 C -0.1685(5) -0.1147(8) 0.2621(5) 0.076(4) Uiso 1 1 d D . .
H11A H -0.1493 -0.1622 0.2532 0.114 Uiso 1 1 calc R . .
H11B H -0.1987 -0.0924 0.2284 0.114 Uiso 1 1 calc R . .
H11C H -0.1848 -0.1354 0.2865 0.114 Uiso 1 1 calc R . .
C114 C -0.1473(7) 0.0321(10) 0.3080(7) 0.126(6) Uiso 1 1 d D . .
H11D H -0.1696 0.0145 0.3276 0.189 Uiso 1 1 calc R . .
H11E H -0.1710 0.0664 0.2760 0.189 Uiso 1 1 calc R . .
H11F H -0.1149 0.0665 0.3323 0.189 Uiso 1 1 calc R . .
C115 C -0.0870(6) -0.0887(10) 0.3461(6) 0.113(5) Uiso 1 1 d D . .
H11G H -0.0712 -0.1416 0.3389 0.169 Uiso 1 1 calc R . .
H11H H -0.1089 -0.1021 0.3668 0.169 Uiso 1 1 calc R . .
H11I H -0.0561 -0.0494 0.3675 0.169 Uiso 1 1 calc R . .
C116 C 0.0618(4) -0.0064(7) 0.0725(4) 0.040(3) Uani 1 1 d DU . .
C117 C 0.0610(4) -0.0968(8) 0.0732(4) 0.049(3) Uani 1 1 d DU . .
H117 H 0.0543 -0.1254 0.1009 0.059 Uiso 1 1 calc R . .
C118 C 0.0697(4) -0.1451(8) 0.0340(4) 0.055(3) Uani 1 1 d DU . .
H118 H 0.0678 -0.2060 0.0340 0.066 Uiso 1 1 calc R . .
C119 C 0.0815(4) -0.1012(8) -0.0055(4) 0.052(3) Uani 1 1 d DU . .
C120 C 0.0828(4) -0.0122(8) -0.0055(4) 0.046(3) Uani 1 1 d DU . .
H120 H 0.0911 0.0174 -0.0319 0.055 Uiso 1 1 calc R . .
C121 C 0.0724(4) 0.0321(7) 0.0322(3) 0.040(3) Uani 1 1 d DU . .
H121 H 0.0724 0.0930 0.0306 0.048 Uiso 1 1 calc R . .
N12 N 0.0933(3) -0.1400(7) -0.0485(4) 0.059(3) Uani 1 1 d D . .
N13 N 0.0844(4) -0.2170(8) -0.0519(4) 0.061(3) Uani 1 1 d D . .
C122 C 0.0966(5) -0.2564(9) -0.0957(4) 0.064(3) Uani 1 1 d DU . .
C123 C 0.0897(6) -0.3436(9) -0.1000(6) 0.088(4) Uani 1 1 d DU . .
H123 H 0.0773 -0.3749 -0.0770 0.105 Uiso 1 1 calc R . .
C124 C 0.1018(7) -0.3837(10) -0.1395(6) 0.107(5) Uani 1 1 d DU . .
H124 H 0.0982 -0.4443 -0.1421 0.128 Uiso 1 1 calc R A 1
C125 C 0.1182(6) -0.3437(8) -0.1749(5) 0.072(3) Uani 1 1 d DU . .
C126 C 0.1222(5) -0.2554(10) -0.1706(5) 0.077(4) Uani 1 1 d DU . .
H126 H 0.1320 -0.2238 -0.1953 0.092 Uiso 1 1 calc R . .
C127 C 0.1120(5) -0.2119(9) -0.1306(5) 0.072(4) Uani 1 1 d DU . .
H127 H 0.1158 -0.1513 -0.1276 0.087 Uiso 1 1 calc R . .
C128 C 0.1290(8) -0.3945(10) -0.2173(6) 0.117(6) Uani 1 1 d DU . .
H12A H 0.1408 -0.3554 -0.2389 0.175 Uiso 0.50 1 calc PR . .
H12B H 0.0943 -0.4242 -0.2416 0.175 Uiso 0.50 1 calc PR . .
H12C H 0.1589 -0.4366 -0.1989 0.175 Uiso 0.50 1 calc PR . .
H12D H 0.1219 -0.4554 -0.2140 0.175 Uiso 0.50 1 calc PR . .
H12E H 0.1684 -0.3867 -0.2113 0.175 Uiso 0.50 1 calc PR . .
H12F H 0.1038 -0.3742 -0.2540 0.175 Uiso 0.50 1 calc PR . .
N21 N 0.1453(3) 0.2612(5) 0.1718(3) 0.0336(19) Uani 1 1 d DU . .
C201 C 0.0959(4) 0.2560(6) 0.1769(3) 0.032(2) Uani 1 1 d DU . .
C202 C 0.0723(4) 0.3245(6) 0.1921(3) 0.037(2) Uani 1 1 d DU . .
H202 H 0.0373 0.3174 0.1943 0.044 Uiso 1 1 calc R . .
C203 C 0.0994(4) 0.4038(6) 0.2042(3) 0.034(2) Uani 1 1 d DU . .
C204 C 0.1509(4) 0.4084(6) 0.1996(3) 0.033(2) Uani 1 1 d DU . .
H204 H 0.1714 0.4608 0.2075 0.040 Uiso 1 1 calc R . .
C205 C 0.1725(3) 0.3369(6) 0.1835(3) 0.030(2) Uani 1 1 d DU . .
C206 C 0.0753(4) 0.4780(7) 0.2211(4) 0.039(3) Uani 1 1 d DU . .
C207 C 0.0988(5) 0.5579(8) 0.2313(5) 0.072(4) Uani 1 1 d DU . .
H207 H 0.1316 0.5678 0.2253 0.087 Uiso 1 1 calc R . .
C208 C 0.0772(5) 0.6251(8) 0.2498(6) 0.090(4) Uani 1 1 d DU . .
H208 H 0.0962 0.6788 0.2570 0.108 Uiso 1 1 calc R . .
C209 C 0.0292(4) 0.6170(7) 0.2581(4) 0.055(3) Uani 1 1 d DU . .
C210 C 0.0055(6) 0.5370(8) 0.2481(6) 0.086(4) Uani 1 1 d DU . .
H210 H -0.0274 0.5270 0.2537 0.103 Uiso 1 1 calc R . .
C211 C 0.0280(5) 0.4697(8) 0.2300(6) 0.082(4) Uani 1 1 d DU . .
H211 H 0.0096 0.4156 0.2235 0.098 Uiso 1 1 calc R . .
C212 C 0.0050(4) 0.6896(8) 0.2809(4) 0.066(3) Uani 1 1 d DU . .
C213 C -0.0587(5) 0.6791(9) 0.2605(5) 0.081(4) Uiso 1 1 d D . .
H21A H -0.0735 0.7257 0.2749 0.122 Uiso 1 1 calc R . .
H21B H -0.0667 0.6239 0.2730 0.122 Uiso 1 1 calc R . .
H21C H -0.0767 0.6807 0.2204 0.122 Uiso 1 1 calc R . .
C214 C 0.0339(5) 0.6834(9) 0.3431(5) 0.084(4) Uiso 1 1 d D . .
H21D H 0.0194 0.7286 0.3589 0.126 Uiso 1 1 calc R . .
H21E H 0.0748 0.6904 0.3559 0.126 Uiso 1 1 calc R . .
H21F H 0.0260 0.6273 0.3546 0.126 Uiso 1 1 calc R . .
C215 C 0.0154(5) 0.7780(8) 0.2614(5) 0.086(4) Uiso 1 1 d D . .
H21G H -0.0006 0.8228 0.2759 0.130 Uiso 1 1 calc R . .
H21H H -0.0028 0.7799 0.2213 0.130 Uiso 1 1 calc R . .
H21I H 0.0561 0.7874 0.2745 0.130 Uiso 1 1 calc R . .
C216 C 0.2271(4) 0.3428(6) 0.1794(4) 0.036(2) Uani 1 1 d DU . .
C217 C 0.2617(4) 0.2718(7) 0.1865(3) 0.040(3) Uani 1 1 d DU . .
H217 H 0.2510 0.2183 0.1960 0.048 Uiso 1 1 calc R . .
C218 C 0.3111(4) 0.2768(6) 0.1802(3) 0.035(2) Uani 1 1 d DU . .
H218 H 0.3336 0.2271 0.1845 0.042 Uiso 1 1 calc R . .
C219 C 0.3281(4) 0.3563(6) 0.1673(4) 0.038(2) Uani 1 1 d DU . .
C220 C 0.2953(4) 0.4282(6) 0.1619(3) 0.039(2) Uani 1 1 d DU . .
H220 H 0.3069 0.4821 0.1539 0.046 Uiso 1 1 calc R . .
C221 C 0.2458(4) 0.4219(7) 0.1680(3) 0.038(2) Uani 1 1 d DU . .
H221 H 0.2238 0.4720 0.1644 0.046 Uiso 1 1 calc R . .
N22 N 0.3772(3) 0.3696(5) 0.1578(3) 0.041(2) Uani 1 1 d D . .
N23 N 0.4107(3) 0.3064(6) 0.1709(3) 0.049(2) Uani 1 1 d D . .
C222 C 0.4590(4) 0.3212(7) 0.1589(5) 0.054(3) Uani 1 1 d DU . .
C223 C 0.4958(4) 0.2524(8) 0.1683(5) 0.067(3) Uani 1 1 d DU . .
H223 H 0.4895 0.2006 0.1833 0.080 Uiso 1 1 calc R . .
C224 C 0.5415(5) 0.2601(9) 0.1558(6) 0.081(4) Uani 1 1 d DU . .
H224 H 0.5659 0.2124 0.1613 0.097 Uiso 1 1 calc R . .
C225 C 0.5526(5) 0.3359(9) 0.1352(6) 0.085(4) Uani 1 1 d DU . .
C226 C 0.5163(5) 0.4040(9) 0.1283(6) 0.082(4) Uani 1 1 d DU . .
H226 H 0.5238 0.4568 0.1151 0.098 Uiso 1 1 calc R . .
C227 C 0.4696(4) 0.3990(8) 0.1395(5) 0.065(3) Uani 1 1 d DU . .
H227 H 0.4455 0.4470 0.1342 0.078 Uiso 1 1 calc R . .
C228 C 0.6028(6) 0.3435(10) 0.1217(7) 0.105(5) Uani 1 1 d DU . .
H22A H 0.6226 0.2884 0.1282 0.158 Uiso 0.50 1 calc PR . .
H22B H 0.6287 0.3875 0.1449 0.158 Uiso 0.50 1 calc PR . .
H22C H 0.5898 0.3596 0.0831 0.158 Uiso 0.50 1 calc PR . .
H22D H 0.6048 0.4020 0.1093 0.158 Uiso 0.50 1 calc PR . .
H22E H 0.5987 0.3028 0.0926 0.158 Uiso 0.50 1 calc PR . .
H22F H 0.6376 0.3307 0.1544 0.158 Uiso 0.50 1 calc PR . .
N31 N 0.1990(3) 0.0541(5) 0.1301(3) 0.034(2) Uani 1 1 d DU . .
C301 C 0.2184(3) 0.0586(6) 0.0908(4) 0.034(2) Uani 1 1 d DU . .
C302 C 0.2350(4) -0.0125(7) 0.0712(4) 0.038(2) Uani 1 1 d DU . .
H302 H 0.2470 -0.0063 0.0428 0.045 Uiso 1 1 calc R . .
C303 C 0.2344(4) -0.0940(6) 0.0928(4) 0.035(2) Uani 1 1 d DU . .
C304 C 0.2176(4) -0.0976(6) 0.1348(4) 0.036(2) Uani 1 1 d DU . .
H304 H 0.2185 -0.1511 0.1519 0.044 Uiso 1 1 calc R . .
C305 C 0.1993(3) -0.0252(7) 0.1529(3) 0.036(2) Uani 1 1 d DU . .
C306 C 0.2498(4) -0.1730(6) 0.0717(4) 0.038(2) Uani 1 1 d DU . .
C307 C 0.2393(4) -0.1800(7) 0.0167(4) 0.042(3) Uani 1 1 d DU . .
H307 H 0.2218 -0.1337 -0.0074 0.051 Uiso 1 1 calc R . .
C308 C 0.2538(4) -0.2531(7) -0.0037(4) 0.048(3) Uani 1 1 d DU . .
H308 H 0.2457 -0.2560 -0.0414 0.057 Uiso 1 1 calc R B 1
C309 C 0.2800(4) -0.3225(6) 0.0304(4) 0.044(3) Uani 1 1 d DU . .
C310 C 0.2904(4) -0.3152(7) 0.0854(4) 0.046(3) Uani 1 1 d DU . .
H310 H 0.3083 -0.3611 0.1097 0.055 Uiso 1 1 calc R C 1
C311 C 0.2753(4) -0.2428(7) 0.1050(4) 0.044(3) Uani 1 1 d DU . .
H311 H 0.2825 -0.2405 0.1425 0.053 Uiso 1 1 calc R . .
C312 C 0.2959(4) -0.4036(7) 0.0069(4) 0.053(3) Uani 1 1 d DU . .
C313 C 0.3200(7) -0.4758(10) 0.0475(6) 0.054(5) Uiso 0.632(17) 1 d PD . 1
H31A H 0.2934 -0.4909 0.0629 0.081 Uiso 0.632(17) 1 calc PR . 1
H31B H 0.3560 -0.4576 0.0771 0.081 Uiso 0.632(17) 1 calc PR . 1
H31C H 0.3265 -0.5259 0.0290 0.081 Uiso 0.632(17) 1 calc PR . 1
C314 C 0.3388(7) -0.3800(13) -0.0140(8) 0.078(7) Uiso 0.632(17) 1 d PD . 1
H31D H 0.3237 -0.3340 -0.0411 0.117 Uiso 0.632(17) 1 calc PR . 1
H31E H 0.3472 -0.4302 -0.0310 0.117 Uiso 0.632(17) 1 calc PR . 1
H31F H 0.3736 -0.3602 0.0166 0.117 Uiso 0.632(17) 1 calc PR . 1
C315 C 0.2430(7) -0.4387(13) -0.0425(7) 0.080(7) Uiso 0.632(17) 1 d PD . 1
H31G H 0.2142 -0.4555 -0.0302 0.120 Uiso 0.632(17) 1 calc PR . 1
H31H H 0.2538 -0.4886 -0.0579 0.120 Uiso 0.632(17) 1 calc PR . 1
H31I H 0.2278 -0.3940 -0.0705 0.120 Uiso 0.632(17) 1 calc PR . 1
C31A C 0.2566(13) -0.474(2) 0.0085(14) 0.086(13) Uiso 0.368(17) 1 d PD . 2
H31J H 0.2647 -0.5271 -0.0063 0.130 Uiso 0.368(17) 1 calc PR . 2
H31K H 0.2173 -0.4571 -0.0136 0.130 Uiso 0.368(17) 1 calc PR . 2
H31L H 0.2626 -0.4837 0.0464 0.130 Uiso 0.368(17) 1 calc PR . 2
C31B C 0.2899(13) -0.395(2) -0.0503(9) 0.076(12) Uiso 0.368(17) 1 d PD . 2
H31M H 0.3150 -0.3499 -0.0519 0.114 Uiso 0.368(17) 1 calc PR . 2
H31N H 0.2507 -0.3812 -0.0747 0.114 Uiso 0.368(17) 1 calc PR . 2
H31O H 0.3002 -0.4498 -0.0618 0.114 Uiso 0.368(17) 1 calc PR . 2
C31C C 0.3551(10) -0.432(2) 0.0452(12) 0.081(12) Uiso 0.368(17) 1 d PD . 2
H31P H 0.3825 -0.3892 0.0458 0.122 Uiso 0.368(17) 1 calc PR . 2
H31Q H 0.3634 -0.4871 0.0324 0.122 Uiso 0.368(17) 1 calc PR . 2
H31R H 0.3576 -0.4395 0.0822 0.122 Uiso 0.368(17) 1 calc PR . 2
C316 C 0.1798(3) -0.0325(6) 0.1968(3) 0.035(2) Uani 1 1 d DU . .
C317 C 0.1799(3) 0.0386(6) 0.2293(3) 0.035(2) Uani 1 1 d DU . .
H317 H 0.1918 0.0931 0.2225 0.042 Uiso 1 1 calc R . .
C318 C 0.1630(4) 0.0297(7) 0.2709(4) 0.038(3) Uani 1 1 d DU . .
H318 H 0.1625 0.0779 0.2922 0.045 Uiso 1 1 calc R . .
C319 C 0.1464(4) -0.0513(7) 0.2816(4) 0.038(2) Uani 1 1 d DU . .
C320 C 0.1460(4) -0.1209(7) 0.2502(4) 0.044(3) Uani 1 1 d DU . .
H320 H 0.1345 -0.1755 0.2573 0.052 Uiso 1 1 calc R . .
C321 C 0.1625(4) -0.1111(7) 0.2081(4) 0.040(2) Uani 1 1 d DU . .
H321 H 0.1619 -0.1594 0.1864 0.048 Uiso 1 1 calc R . .
N32 N 0.1298(3) -0.0700(6) 0.3249(3) 0.048(2) Uani 1 1 d D . .
N33 N 0.1248(3) -0.0051(6) 0.3492(3) 0.051(2) Uani 1 1 d D . .
C322 C 0.1105(4) -0.0283(8) 0.3946(4) 0.046(3) Uani 1 1 d DU . .
C323 C 0.0931(4) 0.0396(8) 0.4165(4) 0.056(3) Uani 1 1 d DU . .
H323 H 0.0903 0.0954 0.4016 0.067 Uiso 1 1 calc R . .
C324 C 0.0797(5) 0.0261(9) 0.4599(4) 0.063(3) Uani 1 1 d DU . .
H324 H 0.0678 0.0730 0.4748 0.076 Uiso 1 1 calc R . .
C325 C 0.0834(4) -0.0556(8) 0.4824(4) 0.057(3) Uani 1 1 d DU . .
C326 C 0.1009(5) -0.1204(8) 0.4596(5) 0.060(3) Uani 1 1 d DU . .
H326 H 0.1042 -0.1762 0.4746 0.072 Uiso 1 1 calc R . .
C327 C 0.1142(4) -0.1092(8) 0.4154(4) 0.055(3) Uani 1 1 d DU . .
H327 H 0.1254 -0.1563 0.4002 0.066 Uiso 1 1 calc R . .
C328 C 0.0698(6) -0.0685(9) 0.5308(4) 0.077(4) Uani 1 1 d DU . .
H32A H 0.0593 -0.0135 0.5413 0.115 Uiso 0.50 1 calc PR . .
H32B H 0.1031 -0.0917 0.5616 0.115 Uiso 0.50 1 calc PR . .
H32C H 0.0383 -0.1089 0.5209 0.115 Uiso 0.50 1 calc PR . .
H32D H 0.0744 -0.1292 0.5412 0.115 Uiso 0.50 1 calc PR . .
H32E H 0.0307 -0.0510 0.5210 0.115 Uiso 0.50 1 calc PR . .
H32F H 0.0955 -0.0338 0.5616 0.115 Uiso 0.50 1 calc PR . .
N41 N 0.1769(3) 0.1995(5) 0.0673(3) 0.038(2) Uani 1 1 d DU . .
C401 C 0.2174(4) 0.1449(6) 0.0674(3) 0.038(3) Uani 1 1 d DU . .
C402 C 0.2564(4) 0.1689(7) 0.0476(4) 0.042(3) Uani 1 1 d DU . .
H402 H 0.2841 0.1290 0.0483 0.050 Uiso 1 1 calc R . .
C403 C 0.2552(4) 0.2511(7) 0.0267(4) 0.044(3) Uani 1 1 d DU . .
C404 C 0.2118(4) 0.3050(7) 0.0254(4) 0.044(3) Uani 1 1 d DU . .
H404 H 0.2081 0.3605 0.0097 0.053 Uiso 1 1 calc R . .
C405 C 0.1740(4) 0.2798(7) 0.0463(4) 0.039(2) Uani 1 1 d DU . .
C406 C 0.2970(4) 0.2781(7) 0.0063(4) 0.049(3) Uani 1 1 d DU . .
C407 C 0.2808(5) 0.3250(7) -0.0425(4) 0.057(3) Uani 1 1 d DU . .
H407 H 0.2428 0.3438 -0.0620 0.069 Uiso 1 1 calc R . .
C408 C 0.3208(5) 0.3437(7) -0.0620(5) 0.062(3) Uani 1 1 d DU . .
H408 H 0.3092 0.3743 -0.0955 0.074 Uiso 1 1 calc R . .
C409 C 0.3771(5) 0.3194(7) -0.0348(4) 0.055(3) Uani 1 1 d DU . .
C410 C 0.3918(5) 0.2767(7) 0.0144(5) 0.061(3) Uani 1 1 d DU . .
H410 H 0.4303 0.2616 0.0353 0.073 Uiso 1 1 calc R . .
C411 C 0.3530(4) 0.2552(7) 0.0345(5) 0.058(3) Uani 1 1 d DU . .
H411 H 0.3649 0.2245 0.0680 0.070 Uiso 1 1 calc R . .
C412 C 0.4207(5) 0.3385(8) -0.0564(5) 0.070(3) Uani 1 1 d DU . .
C413 C 0.3934(6) 0.3550(11) -0.1179(6) 0.112(5) Uiso 1 1 d D . .
H41A H 0.3666 0.4027 -0.1263 0.168 Uiso 1 1 calc R . .
H41B H 0.3734 0.3034 -0.1371 0.168 Uiso 1 1 calc R . .
H41C H 0.4228 0.3695 -0.1300 0.168 Uiso 1 1 calc R . .
C414 C 0.4628(7) 0.2664(11) -0.0445(7) 0.126(6) Uiso 1 1 d D . .
H41D H 0.4807 0.2550 -0.0051 0.188 Uiso 1 1 calc R . .
H41E H 0.4917 0.2827 -0.0567 0.188 Uiso 1 1 calc R . .
H41F H 0.4433 0.2147 -0.0640 0.188 Uiso 1 1 calc R . .
C415 C 0.4520(7) 0.4189(11) -0.0305(7) 0.134(6) Uiso 1 1 d D . .
H41G H 0.4704 0.4119 0.0093 0.200 Uiso 1 1 calc R . .
H41H H 0.4254 0.4670 -0.0399 0.200 Uiso 1 1 calc R . .
H41I H 0.4807 0.4305 -0.0439 0.200 Uiso 1 1 calc R . .
C416 C 0.1301(4) 0.3381(7) 0.0471(3) 0.044(3) Uani 1 1 d DU . .
C417 C 0.1378(4) 0.4288(7) 0.0513(4) 0.046(3) Uani 1 1 d DU . .
H417 H 0.1703 0.4531 0.0496 0.055 Uiso 1 1 calc R . .
C418 C 0.0995(4) 0.4816(7) 0.0579(4) 0.046(3) Uani 1 1 d DU . .
H418 H 0.1057 0.5417 0.0612 0.055 Uiso 1 1 calc R . .
C419 C 0.0518(4) 0.4476(7) 0.0598(4) 0.046(3) Uani 1 1 d DU . .
C420 C 0.0404(4) 0.3592(8) 0.0517(4) 0.050(3) Uani 1 1 d DU . .
H420 H 0.0063 0.3363 0.0505 0.061 Uiso 1 1 calc R . .
C421 C 0.0796(4) 0.3065(8) 0.0456(4) 0.051(3) Uani 1 1 d DU . .
H421 H 0.0721 0.2468 0.0403 0.061 Uiso 1 1 calc R . .
N42 N 0.0087(4) 0.4952(7) 0.0697(3) 0.051(2) Uani 1 1 d D . .
N43 N 0.0226(4) 0.5714(7) 0.0803(4) 0.061(3) Uani 1 1 d D . .
C422 C -0.0204(5) 0.6211(8) 0.0894(4) 0.059(3) Uani 1 1 d DU . .
C423 C -0.0667(5) 0.5865(8) 0.0923(4) 0.063(3) Uani 1 1 d DU . .
H423 H -0.0726 0.5263 0.0885 0.075 Uiso 1 1 calc R . .
C424 C -0.1050(5) 0.6376(8) 0.1007(4) 0.059(3) Uani 1 1 d DU . .
H424 H -0.1366 0.6123 0.1035 0.071 Uiso 1 1 calc R . .
C425 C -0.0978(5) 0.7272(9) 0.1053(5) 0.074(4) Uani 1 1 d DU . .
C426 C -0.0519(6) 0.7601(10) 0.0998(7) 0.101(5) Uani 1 1 d DU . .
H426 H -0.0473 0.8204 0.0996 0.121 Uiso 1 1 calc R . .
C427 C -0.0124(6) 0.7075(10) 0.0947(6) 0.089(4) Uani 1 1 d DU . .
H427 H 0.0210 0.7317 0.0948 0.107 Uiso 1 1 calc R . .
C428 C -0.1413(5) 0.7837(8) 0.1128(6) 0.089(4) Uani 1 1 d DU . .
H42A H -0.1709 0.7477 0.1153 0.133 Uiso 0.50 1 calc PR . .
H42B H -0.1583 0.8226 0.0815 0.133 Uiso 0.50 1 calc PR . .
H42C H -0.1228 0.8173 0.1465 0.133 Uiso 0.50 1 calc PR . .
H42D H -0.1305 0.8440 0.1136 0.133 Uiso 0.50 1 calc PR . .
H42E H -0.1430 0.7691 0.1474 0.133 Uiso 0.50 1 calc PR . .
H42F H -0.1785 0.7745 0.0824 0.133 Uiso 0.50 1 calc PR . .
B1 B 0.2500 -0.311(3) -0.2500 0.132(11) Uiso 1 2 d S . .
F1 F 0.2034(5) -0.2459(8) -0.2589(5) 0.164(4) Uiso 1 1 d . . .
F2 F 0.2606(7) -0.3524(10) -0.2037(7) 0.220(6) Uiso 1 1 d . . .
B2 B 0.2500 0.6664(9) 0.2500 0.062(5) Uiso 1 2 d SD . .
F3 F 0.2500 0.5807(8) 0.2500 0.116(4) Uiso 1 2 d SD . .
F4 F 0.2085(5) 0.6960(8) 0.2646(5) 0.064(3) Uiso 0.50 1 d PD . .
F5 F 0.2589(7) 0.7159(10) 0.2167(6) 0.103(5) Uiso 0.50 1 d PD . .
F6 F 0.2976(7) 0.6725(14) 0.3011(7) 0.178(9) Uiso 0.50 1 d PD . .
C1 C 0.2891(5) 0.1102(8) -0.0916(5) 0.064(3) Uiso 1 1 d . . .
H1A H 0.3098 0.1014 -0.1141 0.096 Uiso 0.50 1 calc PR . .
H1B H 0.3149 0.1331 -0.0559 0.096 Uiso 0.50 1 calc PR . .
H1C H 0.2582 0.1508 -0.1099 0.096 Uiso 0.50 1 calc PR . .
H1D H 0.2788 0.1555 -0.0725 0.096 Uiso 0.50 1 calc PR . .
H1E H 0.2737 0.1238 -0.1307 0.096 Uiso 0.50 1 calc PR . .
H1F H 0.3304 0.1060 -0.0766 0.096 Uiso 0.50 1 calc PR . .
C2 C 0.2674(6) 0.0334(10) -0.0847(6) 0.084(4) Uiso 1 1 d . . .
O1 O 0.2388(5) 0.0162(8) -0.0589(5) 0.128(4) Uiso 1 1 d . . .
O2 O 0.2705(4) -0.0263(7) -0.1187(4) 0.107(3) Uiso 1 1 d . . .
C3 C 0.2529(10) -0.1136(16) -0.1134(10) 0.172(9) Uiso 1 1 d . . .
H3A H 0.2641 -0.1262 -0.0742 0.207 Uiso 1 1 calc R . .
H3B H 0.2112 -0.1173 -0.1326 0.207 Uiso 1 1 calc R . .
C4 C 0.2771(7) -0.1773(11) -0.1355(7) 0.121(6) Uiso 1 1 d . . .
H4A H 0.2645 -0.2344 -0.1303 0.182 Uiso 1 1 calc R . .
H4B H 0.3185 -0.1743 -0.1166 0.182 Uiso 1 1 calc R . .
H4C H 0.2649 -0.1667 -0.1747 0.182 Uiso 1 1 calc R . .
C5 C -0.2500 0.544(4) 0.2500 0.21(2) Uiso 0.71(2) 2 d SP . .
H5A H -0.2226 0.5070 0.2787 0.256 Uiso 0.355(11) 1 calc PR . .
H5B H -0.2774 0.5070 0.2213 0.256 Uiso 0.355(11) 1 calc PR . .
Cl1 Cl -0.2119(5) 0.6095(8) 0.2199(5) 0.207(7) Uiso 0.71(2) 1 d P . .

loop_
_atom_site_aniso_label
_atom_site_aniso_U_11
_atom_site_aniso_U_22
_atom_site_aniso_U_33
_atom_site_aniso_U_23
_atom_site_aniso_U_13
_atom_site_aniso_U_12
Cu1 0.0438(7) 0.0364(9) 0.0434(7) -0.0004(6) 0.0293(6) 0.0025(6)
N11 0.038(4) 0.042(6) 0.027(4) 0.002(4) 0.015(3) 0.002(4)
C101 0.032(5) 0.053(8) 0.027(5) 0.002(5) 0.014(4) 0.011(5)
C102 0.039(5) 0.035(7) 0.036(5) -0.004(4) 0.026(4) 0.010(5)
C103 0.038(5) 0.031(7) 0.044(5) -0.002(5) 0.025(4) -0.006(5)
C104 0.038(5) 0.042(7) 0.042(5) -0.006(5) 0.016(5) 0.005(5)
C105 0.031(5) 0.037(7) 0.044(5) -0.011(5) 0.023(4) -0.002(5)
C106 0.037(5) 0.036(7) 0.038(5) -0.008(4) 0.023(4) -0.001(5)
C107 0.050(6) 0.047(8) 0.053(6) -0.008(5) 0.035(5) 0.002(5)
C108 0.066(7) 0.035(7) 0.055(6) 0.001(5) 0.041(6) 0.012(5)
C109 0.054(6) 0.040(7) 0.054(6) -0.011(5) 0.043(5) -0.002(5)
C110 0.058(6) 0.051(8) 0.064(7) -0.008(6) 0.034(6) -0.007(5)
C111 0.062(7) 0.065(8) 0.054(6) -0.012(6) 0.043(6) -0.005(6)
C112 0.071(7) 0.035(8) 0.082(8) -0.017(6) 0.052(6) -0.012(6)
C116 0.033(5) 0.044(8) 0.044(6) -0.011(5) 0.019(4) -0.005(5)
C117 0.040(5) 0.072(10) 0.047(6) -0.012(6) 0.029(5) 0.001(5)
C118 0.049(6) 0.063(9) 0.060(7) -0.020(6) 0.029(5) -0.006(5)
C119 0.040(5) 0.085(10) 0.041(6) -0.030(6) 0.026(5) 0.001(6)
C120 0.044(6) 0.066(9) 0.037(6) -0.017(6) 0.027(5) -0.005(5)
C121 0.042(5) 0.053(8) 0.034(5) -0.006(5) 0.024(4) -0.010(5)
N12 0.044(5) 0.056(8) 0.072(6) -0.010(6) 0.019(5) -0.014(5)
N13 0.052(5) 0.064(9) 0.079(7) -0.010(6) 0.038(5) -0.013(5)
C122 0.069(7) 0.085(11) 0.053(7) -0.012(7) 0.040(6) 0.011(7)
C123 0.149(12) 0.051(10) 0.105(10) -0.012(8) 0.095(9) -0.001(8)
C124 0.184(14) 0.068(11) 0.124(11) -0.029(9) 0.119(11) -0.016(10)
C125 0.110(9) 0.045(9) 0.097(9) -0.016(7) 0.078(8) -0.007(7)
C126 0.087(8) 0.088(12) 0.061(7) -0.006(7) 0.037(6) -0.014(8)
C127 0.079(8) 0.074(10) 0.066(8) -0.023(7) 0.033(7) 0.004(7)
C128 0.179(14) 0.113(13) 0.118(11) -0.049(10) 0.122(11) -0.032(11)
N21 0.044(5) 0.032(6) 0.033(4) -0.002(4) 0.024(4) 0.000(4)
C201 0.043(6) 0.032(7) 0.031(5) 0.001(4) 0.024(4) -0.004(5)
C202 0.047(5) 0.040(8) 0.037(5) -0.004(5) 0.031(4) 0.000(5)
C203 0.046(5) 0.034(7) 0.033(5) -0.005(4) 0.027(4) 0.005(5)
C204 0.051(6) 0.016(6) 0.043(5) 0.005(4) 0.030(5) -0.003(4)
C205 0.039(5) 0.027(7) 0.029(5) 0.005(4) 0.019(4) 0.002(5)
C206 0.043(6) 0.042(8) 0.044(5) -0.005(5) 0.029(5) 0.000(5)
C207 0.068(7) 0.054(10) 0.134(10) -0.026(8) 0.080(7) -0.015(7)
C208 0.087(8) 0.053(9) 0.173(13) -0.044(8) 0.098(9) -0.029(7)
C209 0.062(7) 0.050(8) 0.076(7) -0.018(6) 0.053(6) -0.001(6)
C210 0.088(8) 0.056(10) 0.156(12) -0.034(8) 0.092(9) -0.016(7)
C211 0.085(8) 0.043(9) 0.165(12) -0.039(8) 0.099(9) -0.021(6)
C212 0.067(7) 0.076(10) 0.085(8) -0.018(7) 0.060(6) 0.000(6)
C216 0.041(5) 0.034(7) 0.041(5) -0.001(5) 0.025(4) -0.001(5)
C217 0.051(6) 0.038(7) 0.040(5) 0.002(5) 0.026(5) -0.001(5)
C218 0.043(5) 0.022(7) 0.046(5) -0.002(4) 0.025(4) 0.000(4)
C219 0.054(6) 0.026(8) 0.041(5) -0.004(5) 0.028(5) -0.006(5)
C220 0.060(6) 0.023(7) 0.043(5) 0.004(5) 0.033(5) 0.002(5)
C221 0.047(6) 0.043(8) 0.038(5) 0.006(5) 0.031(4) 0.005(5)
N22 0.050(5) 0.027(6) 0.055(5) 0.010(4) 0.032(4) 0.008(4)
N23 0.054(5) 0.042(7) 0.065(5) 0.009(5) 0.038(4) 0.003(5)
C222 0.056(6) 0.045(8) 0.081(7) 0.023(6) 0.048(6) 0.014(6)
C223 0.053(7) 0.056(9) 0.102(9) 0.013(7) 0.044(6) 0.010(6)
C224 0.060(7) 0.079(11) 0.126(10) 0.019(8) 0.060(7) 0.021(7)
C225 0.059(7) 0.085(11) 0.132(10) 0.027(8) 0.063(7) 0.008(7)
C226 0.072(8) 0.074(10) 0.133(11) 0.030(8) 0.076(8) 0.010(7)
C227 0.064(7) 0.054(9) 0.106(9) 0.028(7) 0.063(7) 0.015(6)
C228 0.081(9) 0.116(13) 0.159(13) 0.035(10) 0.090(9) 0.029(8)
N31 0.038(4) 0.035(6) 0.038(4) -0.005(4) 0.024(4) -0.002(4)
C301 0.032(5) 0.026(7) 0.047(6) 0.003(5) 0.019(4) 0.001(4)
C302 0.045(5) 0.031(8) 0.045(5) -0.004(5) 0.027(5) -0.003(5)
C303 0.040(5) 0.031(8) 0.043(5) -0.002(5) 0.026(4) 0.009(5)
C304 0.045(5) 0.025(7) 0.046(6) 0.003(5) 0.026(5) 0.001(5)
C305 0.035(5) 0.032(8) 0.041(5) 0.005(5) 0.016(4) 0.003(4)
C306 0.045(5) 0.030(7) 0.052(6) 0.001(5) 0.033(5) 0.000(5)
C307 0.055(6) 0.040(8) 0.042(6) 0.001(5) 0.031(5) 0.006(5)
C308 0.067(7) 0.048(8) 0.039(6) -0.005(6) 0.032(5) 0.000(6)
C309 0.057(6) 0.040(8) 0.053(6) 0.002(5) 0.040(5) 0.002(5)
C310 0.063(6) 0.036(8) 0.050(6) 0.013(5) 0.035(5) 0.009(5)
C311 0.058(6) 0.035(8) 0.052(6) 0.000(6) 0.035(5) 0.004(5)
C312 0.082(7) 0.049(8) 0.047(6) 0.002(5) 0.045(6) -0.003(6)
C316 0.034(5) 0.041(8) 0.037(5) -0.003(5) 0.023(4) 0.002(5)
C317 0.038(5) 0.032(7) 0.045(6) -0.003(5) 0.027(4) -0.004(4)
C318 0.040(5) 0.038(8) 0.042(5) -0.013(5) 0.024(5) 0.001(5)
C319 0.044(5) 0.033(8) 0.041(6) 0.003(5) 0.021(5) -0.004(5)
C320 0.050(6) 0.036(7) 0.055(6) -0.003(5) 0.032(5) -0.008(5)
C321 0.049(6) 0.029(7) 0.054(6) -0.001(5) 0.034(5) -0.004(5)
N32 0.049(5) 0.043(7) 0.055(5) -0.004(5) 0.025(4) 0.004(4)
N33 0.048(5) 0.043(7) 0.062(6) -0.005(5) 0.024(4) -0.008(4)
C322 0.046(6) 0.059(9) 0.042(6) -0.005(6) 0.028(5) -0.007(5)
C323 0.067(7) 0.055(9) 0.059(7) -0.010(6) 0.039(6) -0.002(6)
C324 0.076(7) 0.068(10) 0.065(7) -0.015(7) 0.048(6) 0.002(6)
C325 0.060(6) 0.071(10) 0.057(7) -0.004(6) 0.041(5) 0.001(6)
C326 0.080(7) 0.049(8) 0.076(8) 0.007(6) 0.056(6) 0.000(6)
C327 0.065(7) 0.054(9) 0.063(7) -0.008(6) 0.043(6) 0.010(6)
C328 0.104(9) 0.093(11) 0.050(7) -0.003(6) 0.049(7) 0.002(8)
N41 0.042(4) 0.035(6) 0.037(4) -0.003(4) 0.018(4) 0.007(4)
C401 0.048(6) 0.045(8) 0.034(5) 0.002(5) 0.029(5) 0.004(5)
C402 0.047(6) 0.046(8) 0.040(5) -0.002(5) 0.026(5) 0.007(5)
C403 0.062(6) 0.031(8) 0.053(6) 0.009(5) 0.037(5) 0.004(5)
C404 0.063(6) 0.034(7) 0.051(6) 0.015(5) 0.039(5) 0.016(5)
C405 0.053(6) 0.039(8) 0.038(5) 0.005(5) 0.034(5) 0.009(5)
C406 0.069(7) 0.037(7) 0.056(6) -0.002(5) 0.041(6) -0.004(5)
C407 0.083(7) 0.039(8) 0.074(7) -0.002(6) 0.057(6) -0.002(6)
C408 0.092(9) 0.042(8) 0.077(7) 0.002(6) 0.061(7) -0.009(6)
C409 0.078(8) 0.039(8) 0.072(7) -0.004(6) 0.056(6) -0.011(6)
C410 0.060(7) 0.058(9) 0.088(8) 0.001(7) 0.054(6) -0.002(6)
C411 0.060(7) 0.052(8) 0.076(7) 0.000(6) 0.043(6) 0.002(6)
C412 0.081(8) 0.065(9) 0.085(8) -0.017(7) 0.056(7) -0.015(7)
C416 0.055(6) 0.055(9) 0.031(5) 0.008(5) 0.028(5) 0.006(6)
C417 0.058(6) 0.049(9) 0.037(5) 0.007(5) 0.027(5) 0.001(6)
C418 0.058(6) 0.046(8) 0.045(6) 0.017(5) 0.033(5) 0.018(6)
C419 0.058(7) 0.050(9) 0.039(5) 0.011(5) 0.029(5) 0.029(6)
C420 0.051(6) 0.061(9) 0.047(6) 0.013(6) 0.029(5) 0.012(6)
C421 0.050(6) 0.065(8) 0.043(6) 0.013(5) 0.025(5) 0.013(6)
N42 0.071(6) 0.036(7) 0.045(5) 0.004(4) 0.024(4) 0.002(5)
N43 0.074(6) 0.058(8) 0.056(6) 0.007(5) 0.032(5) 0.008(6)
C422 0.063(7) 0.064(10) 0.060(7) -0.005(6) 0.036(6) 0.007(7)
C423 0.067(7) 0.059(9) 0.061(7) 0.009(6) 0.026(6) 0.016(7)
C424 0.060(7) 0.061(10) 0.067(7) 0.005(6) 0.037(6) 0.006(6)
C425 0.069(8) 0.053(10) 0.101(9) -0.017(7) 0.036(7) 0.010(7)
C426 0.078(9) 0.078(11) 0.166(13) -0.046(9) 0.070(9) -0.010(8)
C427 0.086(9) 0.067(11) 0.137(11) -0.042(9) 0.069(8) -0.022(8)
C428 0.094(9) 0.049(9) 0.136(11) -0.045(8) 0.062(8) 0.000(7)

loop_
_atom_type_symbol
_atom_type_description
_atom_type_scat_dispersion_real
_atom_type_scat_dispersion_imag
_atom_type_scat_source
C C -0.0017 0.0003 'International Tables Vol C Table 6.1.1.4 and Sasaki (1989)'
H H 0.0000 0.0000 'International Tables Vol C Table 6.1.1.4'
N N -0.0027 0.0006 'International Tables Vol C Table 6.1.1.4 and Sasaki (1989)'
B B -0.0014 0.0001 'International Tables Vol C Table 6.1.1.4 and Sasaki (1989)'
Cu Cu 0.1139 0.3030 'International Tables Vol C Table 6.1.1.4 and Sasaki (1989)'
F F -0.0032 0.0019 'International Tables Vol C Table 6.1.1.4 and Sasaki (1989)'
Cl Cl 0.0143 0.0327 'International Tables Vol C Table 6.1.1.4 and Sasaki (1989)'
O O -0.0032 0.0011 'International Tables Vol C Table 6.1.1.4 and Sasaki (1989)'

loop_
_geom_angle_atom_site_label_1
_geom_angle_atom_site_label_2
_geom_angle_atom_site_label_3
_geom_angle
_geom_angle_site_symmetry_1
_geom_angle_site_symmetry_3
N41 Cu1 N21 112.6(3) . .
N41 Cu1 N11 137.0(3) . .
N21 Cu1 N11 83.8(3) . .
N41 Cu1 N31 83.9(3) . .
N21 Cu1 N31 141.2(3) . .
N11 Cu1 N31 108.3(3) . .
N41 Cu1 C101 147.3(3) . .
N21 Cu1 C101 57.3(3) . .
N11 Cu1 C101 27.1(3) . .
N31 Cu1 C101 124.4(3) . .
N41 Cu1 C401 27.3(3) . .
N21 Cu1 C401 129.6(3) . .
N11 Cu1 C401 143.6(3) . .
N31 Cu1 C401 57.0(3) . .
C101 Cu1 C401 169.3(3) . .
N41 Cu1 C201 129.4(3) . .
N21 Cu1 C201 27.0(3) . .
N11 Cu1 C201 56.9(3) . .
N31 Cu1 C201 145.1(3) . .
C101 Cu1 C201 31.0(3) . .
C401 Cu1 C201 153.6(3) . .
N41 Cu1 C301 56.9(3) . .
N21 Cu1 C301 148.7(3) . .
N11 Cu1 C301 124.8(3) . .
N31 Cu1 C301 27.2(3) . .
C101 Cu1 C301 148.1(3) . .
C401 Cu1 C301 30.6(3) . .
C201 Cu1 C301 170.6(2) . .
N41 Cu1 C405 20.6(3) . .
N21 Cu1 C405 93.2(3) . .
N11 Cu1 C405 131.6(3) . .
N31 Cu1 C405 103.8(3) . .
C101 Cu1 C405 130.4(3) . .
C401 Cu1 C405 46.8(3) . .
C201 Cu1 C405 108.8(3) . .
C301 Cu1 C405 77.1(3) . .
N41 Cu1 C105 129.6(3) . .
N21 Cu1 C105 103.8(3) . .
N11 Cu1 C105 20.7(3) . .
N31 Cu1 C105 89.0(3) . .
C101 Cu1 C105 46.5(3) . .
C401 Cu1 C105 125.8(3) . .
C201 Cu1 C105 77.2(2) . .
C301 Cu1 C105 104.1(2) . .
C405 Cu1 C105 134.2(2) . .
N41 Cu1 C205 94.9(3) . .
N21 Cu1 C205 19.4(2) . .
N11 Cu1 C205 102.5(3) . .
N31 Cu1 C205 135.5(3) . .
C101 Cu1 C205 76.5(3) . .
C401 Cu1 C205 110.2(3) . .
C201 Cu1 C205 45.7(2) . .
C301 Cu1 C205 132.0(2) . .
C405 Cu1 C205 76.9(2) . .
C105 Cu1 C205 122.9(2) . .
N41 Cu1 C421 63.8(3) . .
N21 Cu1 C421 72.2(3) . .
N11 Cu1 C421 86.5(3) . .
N31 Cu1 C421 143.1(3) . .
C101 Cu1 C421 83.9(3) . .
C401 Cu1 C421 90.7(3) . .
C201 Cu1 C421 71.4(2) . .
C301 Cu1 C421 117.3(3) . .
C405 Cu1 C421 47.5(2) . .
C105 Cu1 C421 97.9(3) . .
C205 Cu1 C421 68.5(3) . .
C101 N11 C105 119.0(8) . .
C101 N11 Cu1 108.6(6) . .
C105 N11 Cu1 127.1(6) . .
C101 N11 C102 29.8(5) . .
C105 N11 C102 89.1(5) . .
Cu1 N11 C102 135.0(4) . .
C101 N11 C104 88.9(6) . .
C105 N11 C104 30.0(4) . .
Cu1 N11 C104 150.9(4) . .
C102 N11 C104 59.1(4) . .
C101 N11 C201 33.8(5) . .
C105 N11 C201 152.7(6) . .
Cu1 N11 C201 77.5(3) . .
C102 N11 C201 63.6(4) . .
C104 N11 C201 122.7(4) . .
C101 N11 C116 151.5(7) . .
C105 N11 C116 32.6(5) . .
Cu1 N11 C116 97.8(3) . .
C102 N11 C116 121.7(5) . .
C104 N11 C116 62.6(4) . .
C201 N11 C116 174.7(5) . .
C101 N11 N21 61.5(5) . .
C105 N11 N21 166.9(6) . .
Cu1 N11 N21 47.9(2) . .
C102 N11 N21 90.5(4) . .
C104 N11 N21 147.3(4) . .
C201 N11 N21 29.7(3) . .
C116 N11 N21 145.7(4) . .
C101 N11 C103 59.3(5) . .
C105 N11 C103 59.6(5) . .
Cu1 N11 C103 154.9(4) . .
C102 N11 C103 29.5(3) . .
C104 N11 C103 29.6(3) . .
C201 N11 C103 93.1(4) . .
C116 N11 C103 92.2(4) . .
N21 N11 C103 119.1(3) . .
C101 N11 C121 168.2(6) . .
C105 N11 C121 59.5(5) . .
Cu1 N11 C121 78.4(3) . .
C102 N11 C121 146.1(4) . .
C104 N11 C121 88.8(4) . .
C201 N11 C121 146.6(4) . .
C116 N11 C121 28.3(3) . .
N21 N11 C121 123.0(3) . .
C103 N11 C121 117.9(4) . .
C101 N11 C317 86.1(5) . .
C105 N11 C317 89.1(5) . .
Cu1 N11 C317 71.6(2) . .
C102 N11 C317 85.1(3) . .
C104 N11 C317 87.2(3) . .
C201 N11 C317 88.4(3) . .
C116 N11 C317 92.5(4) . .
N21 N11 C317 77.8(3) . .
C103 N11 C317 85.1(3) . .
C121 N11 C317 105.4(3) . .
C101 N11 N31 128.6(5) . .
C105 N11 N31 93.2(5) . .
Cu1 N11 N31 35.84(19) . .
C102 N11 N31 138.2(3) . .
C104 N11 N31 115.2(4) . .
C201 N11 N31 106.9(3) . .
C116 N11 N31 69.7(3) . .
N21 N11 N31 78.4(3) . .
C103 N11 N31 132.0(3) . .
C121 N11 N31 62.5(2) . .
C317 N11 N31 53.3(2) . .
C101 N11 C316 108.5(5) . .
C105 N11 C316 71.7(5) . .
Cu1 N11 C316 72.4(2) . .
C102 N11 C316 100.6(3) . .
C104 N11 C316 80.1(3) . .
C201 N11 C316 111.4(3) . .
C116 N11 C316 69.0(3) . .
N21 N11 C316 95.6(3) . .
C103 N11 C316 90.0(3) . .
C121 N11 C316 82.5(3) . .
C317 N11 C316 23.8(2) . .
N31 N11 C316 42.1(2) . .
C101 N11 C202 27.1(5) . .
C105 N11 C202 143.4(5) . .
Cu1 N11 C202 88.8(3) . .
C102 N11 C202 55.8(3) . .
C104 N11 C202 114.0(4) . .
C201 N11 C202 12.6(3) . .
C116 N11 C202 169.6(4) . .
N21 N11 C202 41.6(2) . .
C103 N11 C202 84.9(3) . .
C121 N11 C202 148.7(4) . .
C317 N11 C202 97.2(3) . .
N31 N11 C202 119.4(3) . .
C316 N11 C202 120.8(3) . .
C101 N11 C421 94.0(6) . .
C105 N11 C421 133.2(5) . .
Cu1 N11 C421 59.1(2) . .
C102 N11 C421 117.9(4) . .
C104 N11 C421 144.9(4) . .
C201 N11 C421 66.5(3) . .
C116 N11 C421 109.0(4) . .
N21 N11 C421 57.6(3) . .
C103 N11 C421 138.0(3) . .
C121 N11 C421 81.3(3) . .
C317 N11 C421 127.9(3) . .
N31 N11 C421 89.8(3) . .
C316 N11 C421 131.0(3) . .
C202 N11 C421 67.7(3) . .
C101 N11 C117 141.8(6) . .
C105 N11 C117 25.1(4) . .
Cu1 N11 C117 102.2(3) . .
C102 N11 C117 112.6(4) . .
C104 N11 C117 54.3(3) . .
C201 N11 C117 170.7(4) . .
C116 N11 C117 12.7(3) . .
N21 N11 C117 148.3(3) . .
C103 N11 C117 83.4(3) . .
C121 N11 C117 40.3(3) . .
C317 N11 C117 82.7(3) . .
N31 N11 C117 69.9(2) . .
C316 N11 C117 60.1(2) . .
C202 N11 C117 168.2(3) . .
C421 N11 C117 121.5(3) . .
N11 C101 C102 121.5(9) . .
N11 C101 C201 116.3(8) . .
C102 C101 C201 122.2(8) . .
N11 C101 C105 30.8(5) . .
C102 C101 C105 90.7(7) . .
C201 C101 C105 147.1(6) . .
N11 C101 N21 89.1(6) . .
C102 C101 N21 146.4(7) . .
C201 C101 N21 30.7(4) . .
C105 C101 N21 118.8(4) . .
N11 C101 C103 92.2(6) . .
C102 C101 C103 29.3(5) . .
C201 C101 C103 151.5(6) . .
C105 C101 C103 61.4(4) . .
N21 C101 C103 164.9(5) . .
N11 C101 C202 138.8(7) . .
C102 C101 C202 97.5(6) . .
C201 C101 C202 27.9(4) . .
C105 C101 C202 164.0(5) . .
N21 C101 C202 58.6(4) . .
C103 C101 C202 125.9(5) . .
N11 C101 C104 61.6(5) . .
C102 C101 C104 59.9(6) . .
C201 C101 C104 177.9(6) . .
C105 C101 C104 30.8(3) . .
N21 C101 C104 147.6(5) . .
C103 C101 C104 30.6(3) . .
C202 C101 C104 153.8(4) . .
N11 C101 Cu1 44.3(4) . .
C102 C101 Cu1 156.6(7) . .
C201 C101 Cu1 75.2(5) . .
C105 C101 Cu1 73.2(3) . .
N21 C101 Cu1 45.6(2) . .
C103 C101 Cu1 131.6(4) . .
C202 C101 Cu1 102.4(4) . .
C104 C101 Cu1 102.8(4) . .
N11 C101 C317 70.6(5) . .
C102 C101 C317 97.5(6) . .
C201 C101 C317 101.1(5) . .
C105 C101 C317 71.8(3) . .
N21 C101 C317 78.7(3) . .
C103 C101 C317 87.6(4) . .
C202 C101 C317 120.3(4) . .
C104 C101 C317 78.6(3) . .
Cu1 C101 C317 61.8(2) . .
N11 C101 C318 89.0(5) . .
C102 C101 C318 76.9(5) . .
C201 C101 C318 104.8(5) . .
C105 C101 C318 80.9(4) . .
N21 C101 C318 91.3(3) . .
C103 C101 C318 73.7(3) . .
C202 C101 C318 114.3(4) . .
C104 C101 C318 75.7(3) . .
Cu1 C101 C318 83.8(2) . .
C317 C101 C318 22.35(19) . .
N11 C101 C205 98.3(6) . .
C102 C101 C205 139.0(6) . .
C201 C101 C205 20.5(4) . .
C105 C101 C205 128.5(4) . .
N21 C101 C205 10.1(2) . .
C103 C101 C205 164.9(4) . .
C202 C101 C205 48.4(3) . .
C104 C101 C205 157.7(4) . .
Cu1 C101 C205 55.4(2) . .
C317 C101 C205 85.8(3) . .
C318 C101 C205 95.7(3) . .
N11 C101 C116 18.4(5) . .
C102 C101 C116 103.1(6) . .
C201 C101 C116 134.7(5) . .
C105 C101 C116 12.4(3) . .
N21 C101 C116 107.0(4) . .
C103 C101 C116 73.8(4) . .
C202 C101 C116 155.0(4) . .
C104 C101 C116 43.2(3) . .
Cu1 C101 C116 61.6(2) . .
C317 C101 C116 71.0(3) . .
C318 C101 C116 84.3(3) . .
C205 C101 C116 116.5(3) . .
C103 C102 C101 121.4(8) . .
C103 C102 C104 32.0(5) . .
C101 C102 C104 89.5(6) . .
C103 C102 N11 92.7(6) . .
C101 C102 N11 28.7(5) . .
C104 C102 N11 60.7(4) . .
C103 C102 C106 30.8(4) . .
C101 C102 C106 152.2(7) . .
C104 C102 C106 62.7(4) . .
N11 C102 C106 123.5(5) . .
C103 C102 C201 151.5(7) . .
C101 C102 C201 30.1(5) . .
C104 C102 C201 119.5(5) . .
N11 C102 C201 58.8(3) . .
C106 C102 C201 177.6(5) . .
C103 C102 C105 62.7(5) . .
C101 C102 C105 58.7(5) . .
C104 C102 C105 30.7(3) . .
N11 C102 C105 30.0(3) . .
C106 C102 C105 93.5(4) . .
C201 C102 C105 88.8(4) . .
C103 C102 C107 54.6(5) . .
C101 C102 C107 162.0(6) . .
C104 C102 C107 85.1(4) . .
N11 C102 C107 142.0(5) . .
C106 C102 C107 27.2(3) . .
C201 C102 C107 150.5(4) . .
C105 C102 C107 114.3(4) . .
C103 C102 C202 168.5(6) . .
C101 C102 C202 55.4(5) . .
C104 C102 C202 142.5(4) . .
N11 C102 C202 83.5(4) . .
C106 C102 C202 151.3(4) . .
C201 C102 C202 26.9(3) . .
C105 C102 C202 112.9(4) . .
C107 C102 C202 132.4(4) . .
C103 C102 C318 86.3(5) . .
C101 C102 C318 80.8(5) . .
C104 C102 C318 80.9(3) . .
N11 C102 C318 77.5(3) . .
C106 C102 C318 93.0(4) . .
C201 C102 C318 86.8(3) . .
C105 C102 C318 77.2(3) . .
C107 C102 C318 81.3(3) . .
C202 C102 C318 103.4(3) . .
C103 C102 C127 82.4(5) . 3
C101 C102 C127 116.7(6) . 3
C104 C102 C127 96.3(4) . 3
N11 C102 C127 116.5(4) . 3
C106 C102 C127 70.5(4) . 3
C201 C102 C127 109.5(4) . 3
C105 C102 C127 109.1(4) . 3
C107 C102 C127 81.0(3) . 3
C202 C102 C127 89.6(4) . 3
C318 C102 C127 162.3(4) . 3
C103 C102 C111 28.2(5) . .
C101 C102 C111 144.6(6) . .
C104 C102 C111 57.9(3) . .
N11 C102 C111 117.1(4) . .
C106 C102 C111 14.4(3) . .
C201 C102 C111 167.1(4) . .
C105 C102 C111 87.9(4) . .
C107 C102 C111 40.3(3) . .
C202 C102 C111 148.2(4) . .
C318 C102 C111 104.7(3) . .
C127 C102 C111 60.1(3) 3 .
C103 C102 N21 139.5(6) . .
C101 C102 N21 21.5(5) . .
C104 C102 N21 108.5(4) . .
N11 C102 N21 48.7(3) . .
C106 C102 N21 166.5(4) . .
C201 C102 N21 14.5(2) . .
C105 C102 N21 78.2(3) . .
C107 C102 N21 150.0(4) . .
C202 C102 N21 41.0(2) . .
C318 C102 N21 75.0(2) . .
C127 C102 N21 122.1(4) 3 .
C111 C102 N21 165.8(3) . .
C102 C103 C104 116.2(8) . .
C102 C103 C106 120.4(8) . .
C104 C103 C106 123.4(9) . .
C102 C103 C101 29.3(4) . .
C104 C103 C101 86.9(6) . .
C106 C103 C101 149.7(7) . .
C102 C103 C105 86.8(6) . .
C104 C103 C105 29.4(5) . .
C106 C103 C105 152.8(7) . .
C101 C103 C105 57.5(4) . .
C102 C103 C107 98.3(6) . .
C104 C103 C107 140.7(8) . .
C106 C103 C107 29.0(4) . .
C101 C103 C107 125.3(5) . .
C105 C103 C107 159.0(5) . .
C102 C103 C111 136.6(7) . .
C104 C103 C111 102.3(7) . .
C106 C103 C111 27.7(4) . .
C101 C103 C111 158.5(5) . .
C105 C103 C111 129.9(5) . .
C107 C103 C111 56.7(4) . .
C102 C103 N11 57.8(5) . .
C104 C103 N11 58.4(5) . .
C106 C103 N11 178.1(7) . .
C101 C103 N11 28.5(3) . .
C105 C103 N11 29.0(3) . .
C107 C103 N11 149.4(5) . .
C111 C103 N11 153.9(5) . .
C102 C103 N12 89.7(6) . 3
C104 C103 N12 75.2(5) . 3
C106 C103 N12 103.8(5) . 3
C101 C103 N12 82.5(3) . 3
C105 C103 N12 74.5(3) . 3
C107 C103 N12 125.6(4) . 3
C111 C103 N12 81.2(4) . 3
N11 C103 N12 77.0(3) . 3
C103 C104 C105 121.3(9) . .
C103 C104 C102 31.8(5) . .
C105 C104 C102 89.5(7) . .
C103 C104 N11 92.0(6) . .
C105 C104 N11 29.3(5) . .
C102 C104 N11 60.2(4) . .
C103 C104 C116 151.1(8) . .
C105 C104 C116 29.8(5) . .
C102 C104 C116 119.3(5) . .
N11 C104 C116 59.1(4) . .
C103 C104 C106 29.2(5) . .
C105 C104 C106 150.5(7) . .
C102 C104 C106 61.0(4) . .
N11 C104 C106 121.2(5) . .
C116 C104 C106 179.1(5) . .
C103 C104 C101 62.5(6) . .
C105 C104 C101 58.9(5) . .
C102 C104 C101 30.6(3) . .
N11 C104 C101 29.5(3) . .
C116 C104 C101 88.7(4) . .
C106 C104 C101 91.7(4) . .
C103 C104 C117 167.8(6) . .
C105 C104 C117 56.3(5) . .
C102 C104 C117 143.7(5) . .
N11 C104 C117 85.1(4) . .
C116 C104 C117 28.0(3) . .
C106 C104 C117 151.3(5) . .
C101 C104 C117 114.1(4) . .
C103 C104 C111 51.8(5) . .
C105 C104 C111 163.7(7) . .
C102 C104 C111 82.1(4) . .
N11 C104 C111 139.8(5) . .
C116 C104 C111 154.5(5) . .
C106 C104 C111 25.7(3) . .
C101 C104 C111 111.7(4) . .
C117 C104 C111 134.1(5) . .
C103 C104 C120 119.6(6) . 3
C105 C104 C120 82.6(5) . 3
C102 C104 C120 118.7(4) . 3
N11 C104 C120 96.8(4) . 3
C116 C104 C120 68.9(3) . 3
C106 C104 C120 111.7(4) . 3
C101 C104 C120 109.9(4) . 3
C117 C104 C120 72.5(3) . 3
C111 C104 C120 89.1(3) . 3
C103 C104 N12 82.2(5) . 3
C105 C104 N12 89.5(6) . 3
C102 C104 N12 79.3(4) . 3
N11 C104 N12 84.0(4) . 3
C116 C104 N12 94.3(4) . 3
C106 C104 N12 86.6(3) . 3
C101 C104 N12 80.3(3) . 3
C117 C104 N12 109.2(4) . 3
C111 C104 N12 75.2(3) . 3
C120 C104 N12 40.2(3) 3 3
C103 C104 C107 25.4(5) . .
C105 C104 C107 140.8(6) . .
C102 C104 C107 55.0(3) . .
N11 C104 C107 113.1(4) . .
C116 C104 C107 164.5(4) . .
C106 C104 C107 15.0(2) . .
C101 C104 C107 84.6(3) . .
C117 C104 C107 148.7(4) . .
C111 C104 C107 39.8(3) . .
C120 C104 C107 126.6(3) 3 .
N12 C104 C107 98.3(3) 3 .
C103 C104 C119 105.3(6) . 3
C105 C104 C119 75.1(5) . 3
C102 C104 C119 97.4(4) . 3
N11 C104 C119 80.4(3) . 3
C116 C104 C119 72.7(3) . 3
C106 C104 C119 108.1(4) . 3
C101 C104 C119 88.5(4) . 3
C117 C104 C119 86.0(3) . 3
C111 C104 C119 92.0(3) . 3
C120 C104 C119 22.2(2) 3 3
N12 C104 C119 23.2(2) 3 3
C107 C104 C119 120.9(3) . 3
N11 C105 C104 120.6(8) . .
N11 C105 C116 117.3(8) . .
C104 C105 C116 122.0(9) . .
N11 C105 C101 30.3(4) . .
C104 C105 C101 90.4(6) . .
C116 C105 C101 147.6(7) . .
N11 C105 C103 91.3(6) . .
C104 C105 C103 29.3(5) . .
C116 C105 C103 151.3(7) . .
C101 C105 C103 61.1(4) . .
N11 C105 C121 92.3(6) . .
C104 C105 C121 144.4(7) . .
C116 C105 C121 27.8(5) . .
C101 C105 C121 121.6(5) . .
C103 C105 C121 166.2(5) . .
N11 C105 C117 141.5(6) . .
C104 C105 C117 96.1(7) . .
C116 C105 C117 29.1(5) . .
C101 C105 C117 165.9(5) . .
C103 C105 C117 124.3(5) . .
C121 C105 C117 56.9(4) . .
N11 C105 C102 60.8(5) . .
C104 C105 C102 59.8(5) . .
C116 C105 C102 177.9(8) . .
C101 C105 C102 30.6(3) . .
C103 C105 C102 30.5(3) . .
C121 C105 C102 150.2(5) . .
C117 C105 C102 152.9(5) . .
N11 C105 Cu1 32.2(4) . .
C104 C105 Cu1 146.6(6) . .
C116 C105 Cu1 88.8(5) . .
C101 C105 Cu1 60.3(3) . .
C103 C105 Cu1 119.0(4) . .
C121 C105 Cu1 68.9(3) . .
C117 C105 Cu1 109.5(4) . .
C102 C105 Cu1 89.7(3) . .
N11 C105 C316 85.5(5) . .
C104 C105 C316 102.8(6) . .
C116 C105 C316 82.9(5) . .
C101 C105 C316 91.8(4) . .
C103 C105 C316 101.3(4) . .
C121 C105 C316 92.2(3) . .
C117 C105 C316 74.5(3) . .
C102 C105 C316 97.8(3) . .
Cu1 C105 C316 65.7(2) . .
N11 C105 C317 67.6(5) . .
C104 C105 C317 97.8(6) . .
C116 C105 C317 105.1(5) . .
C101 C105 C317 68.3(3) . .
C103 C105 C317 85.7(3) . .
C121 C105 C317 107.9(4) . .
C117 C105 C317 98.2(4) . .
C102 C105 C317 75.3(3) . .
Cu1 C105 C317 58.5(2) . .
C316 C105 C317 23.9(2) . .
N11 C105 C120 122.0(6) . 3
C104 C105 C120 74.3(5) . 3
C116 C105 C120 74.5(5) . 3
C101 C105 C120 117.7(4) . 3
C103 C105 C120 90.1(3) . 3
C121 C105 C120 76.7(3) . 3
C117 C105 C120 76.3(3) . 3
C102 C105 C120 105.5(3) . 3
Cu1 C105 C120 131.5(3) . 3
C316 C105 C120 150.2(4) . 3
C317 C105 C120 169.6(4) . 3
N11 C105 C119 99.7(6) . 3
C104 C105 C119 82.8(5) . 3
C116 C105 C119 86.4(5) . 3
C101 C105 C119 97.4(4) . 3
C103 C105 C119 88.1(3) . 3
C121 C105 C119 78.2(3) . 3
C117 C105 C119 95.9(4) . 3
C102 C105 C119 93.0(3) . 3
Cu1 C105 C119 114.4(3) . 3
C316 C105 C119 169.2(3) . 3
C317 C105 C119 165.7(4) . 3
C120 C105 C119 22.5(2) 3 3
N11 C105 N31 65.0(5) . .
C104 C105 N31 143.5(6) . .
C116 C105 N31 66.6(5) . .
C101 C105 N31 88.6(4) . .
C103 C105 N31 133.1(4) . .
C121 C105 N31 60.1(3) . .
C117 C105 N31 78.7(3) . .
C102 C105 N31 112.7(3) . .
Cu1 C105 N31 34.06(15) . .
C316 C105 N31 40.8(2) . .
C317 C105 N31 48.5(2) . .
C120 C105 N31 136.8(3) 3 .
C119 C105 N31 133.5(3) 3 .
N11 C105 C201 17.5(4) . .
C104 C105 C201 103.1(6) . .
C116 C105 C201 134.8(6) . .
C101 C105 C201 12.8(3) . .
C103 C105 C201 73.8(3) . .
C121 C105 C201 109.2(4) . .
C117 C105 C201 157.2(4) . .
C102 C105 C201 43.4(3) . .
Cu1 C105 C201 48.17(19) . .
C316 C105 C201 89.1(3) . .
C317 C105 C201 67.2(3) . .
C120 C105 C201 120.7(3) 3 .
C119 C105 C201 98.7(3) 3 .
N31 C105 C201 78.5(3) . .
N11 C105 C305 82.6(5) . .
C104 C105 C305 124.4(6) . .
C116 C105 C305 64.3(5) . .
C101 C105 C305 100.1(4) . .
C103 C105 C305 124.7(4) . .
C121 C105 C305 69.0(3) . .
C117 C105 C305 65.9(3) . .
C102 C105 C305 115.8(3) . .
Cu1 C105 C305 54.2(2) . .
C316 C105 C305 23.7(2) . .
C317 C105 C305 41.3(2) . .
C120 C105 C305 138.6(3) 3 .
C119 C105 C305 147.2(3) 3 .
N31 C105 C305 21.60(17) . .
C201 C105 C305 92.7(3) . .
C111 C106 C107 117.4(8) . .
C111 C106 C103 122.5(8) . .
C107 C106 C103 120.1(8) . .
C111 C106 C108 88.2(6) . .
C107 C106 C108 29.2(5) . .
C103 C106 C108 149.2(7) . .
C111 C106 C110 29.3(5) . .
C107 C106 C110 88.1(6) . .
C103 C106 C110 151.7(6) . .
C108 C106 C110 58.9(4) . .
C111 C106 C102 138.9(7) . .
C107 C106 C102 98.2(6) . .
C103 C106 C102 28.8(4) . .
C108 C106 C102 124.8(5) . .
C110 C106 C102 156.9(5) . .
C111 C106 C104 101.7(6) . .
C107 C106 C104 137.1(6) . .
C103 C106 C104 27.4(5) . .
C108 C106 C104 160.0(5) . .
C110 C106 C104 129.6(5) . .
C102 C106 C104 56.2(4) . .
C111 C106 C109 58.7(5) . .
C107 C106 C109 58.7(5) . .
C103 C106 C109 177.3(7) . .
C108 C106 C109 29.5(3) . .
C110 C106 C109 29.4(3) . .
C102 C106 C109 148.6(5) . .
C104 C106 C109 155.1(5) . .
C111 C106 C127 78.5(6) . 3
C107 C106 C127 110.8(6) . 3
C103 C106 C127 80.9(5) . 3
C108 C106 C127 106.2(4) . 3
C110 C106 C127 87.3(4) . 3
C102 C106 C127 69.7(4) . 3
C104 C106 C127 92.9(4) . 3
C109 C106 C127 97.3(4) . 3
C108 C107 C106 121.3(9) . .
C108 C107 C111 90.1(7) . .
C106 C107 C111 31.2(5) . .
C108 C107 C109 29.4(5) . .
C106 C107 C109 91.9(6) . .
C111 C107 C109 60.7(4) . .
C108 C107 C103 152.1(8) . .
C106 C107 C103 30.9(5) . .
C111 C107 C103 62.1(4) . .
C109 C107 C103 122.8(5) . .
C108 C107 C110 59.8(6) . .
C106 C107 C110 61.5(5) . .
C111 C107 C110 30.3(3) . .
C109 C107 C110 30.4(3) . .
C103 C107 C110 92.4(4) . .
C108 C107 C102 160.7(7) . .
C106 C107 C102 54.6(5) . .
C111 C107 C102 84.2(4) . .
C109 C107 C102 140.4(5) . .
C103 C107 C102 27.1(3) . .
C110 C107 C102 112.7(4) . .
C108 C107 N33 104.0(6) . .
C106 C107 N33 122.6(6) . .
C111 C107 N33 140.2(5) . .
C109 C107 N33 126.4(5) . .
C103 C107 N33 99.3(4) . .
C110 C107 N33 142.2(5) . .
C102 C107 N33 92.0(3) . .
C108 C107 N32 108.2(6) . .
C106 C107 N32 106.3(6) . .
C111 C107 N32 120.4(4) . .
C109 C107 N32 121.9(4) . .
C103 C107 N32 89.1(3) . .
C110 C107 N32 126.9(4) . .
C102 C107 N32 90.5(3) . .
N33 C107 N32 19.78(18) . .
C108 C107 C104 145.1(7) . .
C106 C107 C104 27.9(4) . .
C111 C107 C104 57.3(3) . .
C109 C107 C104 116.9(4) . .
C103 C107 C104 13.9(3) . .
C110 C107 C104 87.1(4) . .
C102 C107 C104 39.9(3) . .
N33 C107 C104 95.8(3) . .
N32 C107 C104 82.1(3) . .
C107 C108 C109 121.7(9) . .
C107 C108 C110 90.1(7) . .
C109 C108 C110 31.5(5) . .
C107 C108 C106 29.5(5) . .
C109 C108 C106 92.1(6) . .
C110 C108 C106 60.6(4) . .
C107 C108 C112 152.9(8) . .
C109 C108 C112 31.3(5) . .
C110 C108 C112 62.8(4) . .
C106 C108 C112 123.4(5) . .
C107 C108 C111 59.8(6) . .
C109 C108 C111 61.9(5) . .
C110 C108 C111 30.4(3) . .
C106 C108 C111 30.2(3) . .
C112 C108 C111 93.2(5) . .
C107 C108 C115 161.2(8) . .
C109 C108 C115 60.0(6) . .
C110 C108 C115 89.4(5) . .
C106 C108 C115 145.1(6) . .
C112 C108 C115 32.8(4) . .
C111 C108 C115 117.9(5) . .
C107 C108 C114 151.1(8) . .
C109 C108 C114 49.8(5) . .
C110 C108 C114 77.6(5) . .
C106 C108 C114 131.0(5) . .
C112 C108 C114 27.8(3) . .
C111 C108 C114 105.1(5) . .
C115 C108 C114 46.4(4) . .
C110 C109 C108 116.8(8) . .
C110 C109 C112 122.9(9) . .
C108 C109 C112 120.2(8) . .
C110 C109 C107 87.9(6) . .
C108 C109 C107 29.0(5) . .
C112 C109 C107 149.2(7) . .
C110 C109 C111 29.3(5) . .
C108 C109 C111 87.5(6) . .
C112 C109 C111 152.2(7) . .
C107 C109 C111 58.6(4) . .
C110 C109 C114 127.6(8) . .
C108 C109 C114 104.7(7) . .
C112 C109 C114 33.9(5) . .
C107 C109 C114 127.5(6) . .
C111 C109 C114 145.0(6) . .
C110 C109 C113 92.2(7) . .
C108 C109 C113 148.1(7) . .
C112 C109 C113 33.2(5) . .
C107 C109 C113 167.2(6) . .
C111 C109 C113 120.7(5) . .
C114 C109 C113 61.5(5) . .
C110 C109 C115 143.8(8) . .
C108 C109 C115 91.5(7) . .
C112 C109 C115 36.3(6) . .
C107 C109 C115 118.1(6) . .
C111 C109 C115 156.9(6) . .
C114 C109 C115 57.1(5) . .
C113 C109 C115 56.7(5) . .
C110 C109 C106 58.5(5) . .
C108 C109 C106 58.4(5) . .
C112 C109 C106 178.2(7) . .
C107 C109 C106 29.4(3) . .
C111 C109 C106 29.2(3) . .
C114 C109 C106 144.5(6) . .
C113 C109 C106 148.5(5) . .
C115 C109 C106 143.3(5) . .
C111 C110 C109 121.3(9) . .
C111 C110 C108 89.6(7) . .
C109 C110 C108 31.6(5) . .
C111 C110 C106 29.2(5) . .
C109 C110 C106 92.1(7) . .
C108 C110 C106 60.5(4) . .
C111 C110 C112 151.2(8) . .
C109 C110 C112 29.9(5) . .
C108 C110 C112 61.5(4) . .
C106 C110 C112 122.0(5) . .
C111 C110 C107 59.6(6) . .
C109 C110 C107 61.7(6) . .
C108 C110 C107 30.1(3) . .
C106 C110 C107 30.4(3) . .
C112 C110 C107 91.6(4) . .
C111 C110 C113 168.9(8) . .
C109 C110 C113 59.3(6) . .
C108 C110 C113 90.2(4) . .
C106 C110 C113 149.2(5) . .
C112 C110 C113 30.8(3) . .
C107 C110 C113 119.8(5) . .
C111 C110 C114 141.7(8) . .
C109 C110 C114 34.1(5) . .
C108 C110 C114 61.0(4) . .
C106 C110 C114 116.2(5) . .
C112 C110 C114 22.0(3) . .
C107 C110 C114 88.4(4) . .
C113 C110 C114 45.7(4) . .
C111 C110 C428 82.8(7) . 1_545
C109 C110 C428 135.7(8) . 1_545
C108 C110 C428 139.2(5) . 1_545
C106 C110 C428 105.5(4) . 1_545
C112 C110 C428 118.7(5) . 1_545
C107 C110 C428 126.4(4) . 1_545
C113 C110 C428 90.1(4) . 1_545
C114 C110 C428 135.5(5) . 1_545
C106 C111 C110 121.5(9) . .
C106 C111 C107 31.4(5) . .
C110 C111 C107 90.1(7) . .
C106 C111 C109 92.1(6) . .
C110 C111 C109 29.4(5) . .
C107 C111 C109 60.7(4) . .
C106 C111 C103 29.8(5) . .
C110 C111 C103 151.2(8) . .
C107 C111 C103 61.2(4) . .
C109 C111 C103 121.9(5) . .
C106 C111 C108 61.6(5) . .
C110 C111 C108 60.0(6) . .
C107 C111 C108 30.1(3) . .
C109 C111 C108 30.5(3) . .
C103 C111 C108 91.4(4) . .
C106 C111 C104 52.6(5) . .
C110 C111 C104 165.6(8) . .
C107 C111 C104 82.8(4) . .
C109 C111 C104 141.6(5) . .
C103 C111 C104 25.9(3) . .
C108 C111 C104 112.2(4) . .
C106 C111 C102 26.6(5) . .
C110 C111 C102 141.2(7) . .
C107 C111 C102 55.5(3) . .
C109 C111 C102 113.7(4) . .
C103 C111 C102 15.2(3) . .
C108 C111 C102 84.4(4) . .
C104 C111 C102 40.0(3) . .
C106 C111 C127 79.7(6) . 3
C110 C111 C127 108.3(7) . 3
C107 C111 C127 90.1(4) . 3
C109 C111 C127 106.1(4) . 3
C103 C111 C127 71.8(4) . 3
C108 C111 C127 99.6(4) . 3
C104 C111 C127 84.3(4) . 3
C102 C111 C127 60.0(3) . 3
C114 C112 C113 117.8(11) . .
C114 C112 C109 111.2(10) . .
C113 C112 C109 113.0(9) . .
C114 C112 C115 102.5(11) . .
C113 C112 C115 102.0(10) . .
C109 C112 C115 109.0(9) . .
C114 C112 C108 99.6(9) . .
C113 C112 C108 137.7(8) . .
C109 C112 C108 28.5(4) . .
C115 C112 C108 87.2(8) . .
C114 C112 C110 117.8(9) . .
C113 C112 C110 88.1(7) . .
C109 C112 C110 27.2(5) . .
C115 C112 C110 127.6(8) . .
C108 C112 C110 55.6(4) . .
C112 C113 C115 40.3(6) . .
C112 C113 C109 33.8(5) . .
C115 C113 C109 61.8(5) . .
C112 C113 C114 30.9(6) . .
C115 C113 C114 57.7(6) . .
C109 C113 C114 58.5(5) . .
C112 C113 C110 61.0(6) . .
C115 C113 C110 88.8(5) . .
C109 C113 C110 28.4(3) . .
C114 C113 C110 79.3(5) . .
C112 C114 C115 40.3(7) . .
C112 C114 C109 34.9(6) . .
C115 C114 C109 62.5(6) . .
C112 C114 C113 31.3(6) . .
C115 C114 C113 57.8(6) . .
C109 C114 C113 60.0(5) . .
C112 C114 C108 52.6(7) . .
C115 C114 C108 62.0(5) . .
C109 C114 C108 25.5(3) . .
C113 C114 C108 82.4(5) . .
C112 C114 C110 40.2(7) . .
C115 C114 C110 76.2(6) . .
C109 C114 C110 18.3(3) . .
C113 C114 C110 55.0(4) . .
C108 C114 C110 41.4(3) . .
C112 C115 C114 37.3(6) . .
C112 C115 C113 37.7(6) . .
C114 C115 C113 64.4(6) . .
C112 C115 C109 34.7(5) . .
C114 C115 C109 60.4(6) . .
C113 C115 C109 61.4(5) . .
C112 C115 C108 59.9(6) . .
C114 C115 C108 71.7(6) . .
C113 C115 C108 90.0(6) . .
C109 C115 C108 28.6(3) . .
C121 C116 C117 117.2(9) . .
C121 C116 C105 122.3(10) . .
C117 C116 C105 120.5(9) . .
C121 C116 C120 28.1(6) . .
C117 C116 C120 89.1(6) . .
C105 C116 C120 150.4(8) . .
C121 C116 N11 95.0(7) . .
C117 C116 N11 145.1(7) . .
C105 C116 N11 30.1(5) . .
C120 C116 N11 122.0(6) . .
C121 C116 C118 88.1(7) . .
C117 C116 C118 29.1(5) . .
C105 C116 C118 149.6(8) . .
C120 C116 C118 60.0(4) . .
N11 C116 C118 166.2(5) . .
C121 C116 C104 145.0(8) . .
C117 C116 C104 95.4(6) . .
C105 C116 C104 28.2(5) . .
C120 C116 C104 166.6(5) . .
N11 C116 C104 58.2(4) . .
C118 C116 C104 123.5(6) . .
C121 C116 C119 57.9(6) . .
C117 C116 C119 59.4(6) . .
C105 C116 C119 179.4(7) . .
C120 C116 C119 29.7(3) . .
N11 C116 C119 149.8(5) . .
C118 C116 C119 30.3(3) . .
C104 C116 C119 151.9(6) . .
C121 C116 C305 91.7(5) . .
C117 C116 C305 85.5(6) . .
C105 C116 C305 92.3(5) . .
C120 C116 C305 88.9(4) . .
N11 C116 C305 80.2(3) . .
C118 C116 C305 86.3(4) . .
C104 C116 C305 104.0(4) . .
C119 C116 C305 87.2(3) . .
C121 C116 N31 73.1(5) . .
C117 C116 N31 107.1(6) . .
C105 C116 N31 89.9(5) . .
C120 C116 N31 79.6(3) . .
N11 C116 N31 68.1(3) . .
C118 C116 N31 100.2(4) . .
C104 C116 N31 111.0(4) . .
C119 C116 N31 89.7(3) . .
C305 C116 N31 23.76(19) . .
C121 C116 C120 95.4(6) . 3
C117 C116 C120 94.1(6) . 3
C105 C116 C120 81.2(5) . 3
C120 C116 C120 98.9(4) . 3
N11 C116 C120 95.9(4) . 3
C118 C116 C120 97.1(4) . 3
C104 C116 C120 68.3(3) . 3
C119 C116 C120 99.4(3) . 3
C305 C116 C120 172.2(4) . 3
N31 C116 C120 158.7(4) . 3
C121 C116 C121 83.1(5) . 3
C117 C116 C121 83.0(5) . 3
C105 C116 C121 103.7(5) . 3
C120 C116 C121 79.1(3) . 3
N11 C116 C121 115.8(4) . 3
C118 C116 C121 77.9(4) . 3
C104 C116 C121 88.9(3) . 3
C119 C116 C121 76.8(3) . 3
C305 C116 C121 163.5(4) . 3
N31 C116 C121 156.2(4) . 3
C120 C116 C121 22.6(2) 3 3
C121 C116 C316 114.9(6) . .
C117 C116 C316 83.3(6) . .
C105 C116 C316 72.4(5) . .
C120 C116 C316 113.7(4) . .
N11 C116 C316 70.4(3) . .
C118 C116 C316 96.1(4) . .
C104 C116 C316 79.4(3) . .
C119 C116 C316 107.0(4) . .
C305 C116 C316 25.0(2) . .
N31 C116 C316 42.2(2) . .
C120 C116 C316 147.2(3) 3 .
C121 C116 C316 161.1(4) 3 .
C121 C116 C101 104.1(7) . .
C117 C116 C101 137.6(6) . .
C105 C116 C101 20.0(5) . .
C120 C116 C101 131.6(5) . .
N11 C116 C101 10.1(2) . .
C118 C116 C101 164.8(5) . .
C104 C116 C101 48.2(3) . .
C119 C116 C101 159.9(5) . .
C305 C116 C101 84.4(3) . .
N31 C116 C101 75.4(3) . .
C120 C116 C101 90.7(3) 3 .
C121 C116 C101 112.0(3) 3 .
C316 C116 C101 70.8(3) . .
C118 C117 C116 121.4(10) . .
C118 C117 C121 90.5(7) . .
C116 C117 C121 30.9(5) . .
C118 C117 C119 31.1(6) . .
C116 C117 C119 90.4(7) . .
C121 C117 C119 59.5(4) . .
C118 C117 C105 151.9(9) . .
C116 C117 C105 30.4(5) . .
C121 C117 C105 61.4(4) . .
C119 C117 C105 120.8(6) . .
C118 C117 C120 61.3(7) . .
C116 C117 C120 60.2(6) . .
C121 C117 C120 29.3(3) . .
C119 C117 C120 30.2(3) . .
C105 C117 C120 90.6(5) . .
C118 C117 C104 167.9(7) . .
C116 C117 C104 56.6(5) . .
C121 C117 C104 86.9(5) . .
C119 C117 C104 144.8(6) . .
C105 C117 C104 27.7(3) . .
C120 C117 C104 115.7(5) . .
C118 C117 C321 117.4(7) . .
C116 C117 C321 93.9(6) . .
C121 C117 C321 110.5(4) . .
C119 C117 C321 124.4(4) . .
C105 C117 C321 76.6(3) . .
C120 C117 C321 121.4(4) . .
C104 C117 C321 74.4(3) . .
C118 C117 C305 100.2(6) . .
C116 C117 C305 70.8(5) . .
C121 C117 C305 73.4(4) . .
C119 C117 C305 89.5(4) . .
C105 C117 C305 73.6(3) . .
C120 C117 C305 79.8(3) . .
C104 C117 C305 90.3(3) . .
C321 C117 C305 41.6(2) . .
C118 C117 C121 88.2(6) . 3
C116 C117 C121 74.0(5) . 3
C121 C117 C121 70.4(4) . 3
C119 C117 C121 79.3(4) . 3
C105 C117 C121 82.1(4) . 3
C120 C117 C121 72.9(3) . 3
C104 C117 C121 79.8(3) . 3
C321 C117 C121 154.1(4) . 3
C305 C117 C121 142.9(5) . 3
C118 C117 C316 119.9(6) . .
C116 C117 C316 73.8(5) . .
C121 C117 C316 88.0(4) . .
C119 C117 C316 113.4(4) . .
C105 C117 C316 63.5(3) . .
C120 C117 C316 101.6(4) . .
C104 C117 C316 71.9(3) . .
C321 C117 C316 22.5(2) . .
C305 C117 C316 24.0(2) . .
C121 C117 C316 145.2(4) 3 .
C118 C117 N11 141.1(8) . .
C116 C117 N11 22.2(5) . .
C121 C117 N11 51.8(3) . .
C119 C117 N11 110.4(5) . .
C105 C117 N11 13.4(2) . .
C120 C117 N11 80.6(4) . .
C104 C117 N11 40.7(3) . .
C321 C117 N11 74.8(3) . .
C305 C117 N11 63.2(3) . .
C121 C117 N11 87.6(3) 3 .
C316 C117 N11 57.8(2) . .
C117 C118 C119 118.2(11) . .
C117 C118 C120 88.4(8) . .
C119 C118 C120 29.8(5) . .
C117 C118 C116 29.4(6) . .
C119 C118 C116 88.7(7) . .
C120 C118 C116 59.0(4) . .
C117 C118 N12 145.4(9) . .
C119 C118 N12 27.3(6) . .
C120 C118 N12 57.1(4) . .
C116 C118 N12 116.0(6) . .
C117 C118 N13 171.1(9) . .
C119 C118 N13 53.4(6) . .
C120 C118 N13 83.1(5) . .
C116 C118 N13 141.9(6) . .
N12 C118 N13 26.2(3) . .
C117 C118 C121 59.2(7) . .
C119 C118 C121 59.0(6) . .
C120 C118 C121 29.2(3) . .
C116 C118 C121 29.7(3) . .
N12 C118 C121 86.3(5) . .
N13 C118 C121 112.2(5) . .
C120 C119 C118 119.9(9) . .
C120 C119 N12 113.8(10) . .
C118 C119 N12 126.3(11) . .
C120 C119 N13 143.9(8) . .
C118 C119 N13 95.9(8) . .
N12 C119 N13 30.7(5) . .
C120 C119 C121 29.5(5) . .
C118 C119 C121 90.3(7) . .
N12 C119 C121 143.3(9) . .
N13 C119 C121 172.1(7) . .
C120 C119 C117 89.2(6) . .
C118 C119 C117 30.7(6) . .
N12 C119 C117 157.1(10) . .
N13 C119 C117 126.6(7) . .
C121 C119 C117 59.6(4) . .
C120 C119 C116 58.9(5) . .
C118 C119 C116 61.0(6) . .
N12 C119 C116 172.6(9) . .
N13 C119 C116 156.6(7) . .
C121 C119 C116 29.4(3) . .
C117 C119 C116 30.3(3) . .
C120 C119 C122 131.9(7) . .
C118 C119 C122 108.1(8) . .
N12 C119 C122 18.4(6) . .
N13 C119 C122 12.3(4) . .
C121 C119 C122 161.3(6) . .
C117 C119 C122 138.9(6) . .
C116 C119 C122 168.9(6) . .
C120 C119 C105 76.3(6) . 3
C118 C119 C105 106.9(6) . 3
N12 C119 C105 85.3(5) . 3
N13 C119 C105 90.1(4) . 3
C121 C119 C105 83.6(4) . 3
C117 C119 C105 102.0(4) . 3
C116 C119 C105 93.1(4) . 3
C122 C119 C105 88.1(3) . 3
C120 C119 C104 68.4(6) . 3
C118 C119 C104 128.9(6) . 3
N12 C119 C104 71.5(6) . 3
N13 C119 C104 86.4(4) . 3
C121 C119 C104 86.0(4) . 3
C117 C119 C104 121.2(4) . 3
C116 C119 C104 104.7(4) . 3
C122 C119 C104 80.2(3) . 3
C105 C119 C104 22.1(2) 3 3
C121 C120 C119 120.0(10) . .
C121 C120 N12 154.0(9) . .
C119 C120 N12 34.0(5) . .
C121 C120 C116 28.6(6) . .
C119 C120 C116 91.4(7) . .
N12 C120 C116 125.4(6) . .
C121 C120 C118 89.7(7) . .
C119 C120 C118 30.3(5) . .
N12 C120 C118 64.3(5) . .
C116 C120 C118 61.1(4) . .
C121 C120 C117 59.3(6) . .
C119 C120 C117 60.7(6) . .
N12 C120 C117 94.7(5) . .
C116 C120 C117 30.7(3) . .
C118 C120 C117 30.4(3) . .
C121 C120 C104 118.4(6) . 3
C119 C120 C104 89.4(6) . 3
N12 C120 C104 71.7(3) . 3
C116 C120 C104 123.9(4) . 3
C118 C120 C104 105.6(4) . 3
C117 C120 C104 119.0(4) . 3
C121 C120 N13 142.0(8) . .
C119 C120 N13 22.3(5) . .
N12 C120 N13 12.2(3) . .
C116 C120 N13 113.5(5) . .
C118 C120 N13 52.5(4) . .
C117 C120 N13 82.9(4) . .
C104 C120 N13 75.0(3) 3 .
C121 C120 C116 79.8(5) . 3
C119 C120 C116 93.6(6) . 3
N12 C120 C116 98.3(4) . 3
C116 C120 C116 81.1(4) . 3
C118 C120 C116 88.5(4) . 3
C117 C120 C116 84.4(3) . 3
C104 C120 C116 42.8(2) 3 3
N13 C120 C116 93.9(3) . 3
C121 C120 C105 104.1(6) . 3
C119 C120 C105 81.2(6) . 3
N12 C120 C105 76.3(3) . 3
C116 C120 C105 102.2(4) . 3
C118 C120 C105 88.3(4) . 3
C117 C120 C105 96.4(4) . 3
C104 C120 C105 23.1(2) 3 3
N13 C120 C105 74.5(3) . 3
C116 C120 C105 24.3(2) 3 3
C121 C120 C301 75.4(5) . .
C119 C120 C301 109.2(6) . .
N12 C120 C301 109.3(4) . .
C116 C120 C301 82.9(3) . .
C118 C120 C301 103.2(4) . .
C117 C120 C301 93.1(3) . .
C104 C120 C301 147.8(4) 3 .
N13 C120 C301 113.1(3) . .
C116 C120 C301 152.4(4) 3 .
C105 C120 C301 168.5(5) 3 .
C121 C120 C302 95.5(6) . .
C119 C120 C302 91.2(6) . .
N12 C120 C302 87.2(4) . .
C116 C120 C302 96.1(4) . .
C118 C120 C302 94.3(4) . .
C117 C120 C302 95.6(4) . .
C104 C120 C302 140.0(3) 3 .
N13 C120 C302 91.5(3) . .
C116 C120 C302 174.5(4) 3 .
C105 C120 C302 160.3(3) 3 .
C301 C120 C302 22.1(2) . .
C120 C121 C116 123.2(10) . .
C120 C121 C119 30.5(6) . .
C116 C121 C119 92.8(7) . .
C120 C121 C117 91.4(8) . .
C116 C121 C117 31.8(5) . .
C119 C121 C117 60.9(4) . .
C120 C121 C105 153.1(9) . .
C116 C121 C105 29.9(5) . .
C119 C121 C105 122.7(6) . .
C117 C121 C105 61.7(4) . .
C120 C121 C118 61.1(7) . .
C116 C121 C118 62.1(6) . .
C119 C121 C118 30.6(3) . .
C117 C121 C118 30.3(3) . .
C105 C121 C118 92.0(4) . .
C120 C121 N11 167.4(7) . .
C116 C121 N11 56.7(6) . .
C119 C121 N11 146.7(5) . .
C117 C121 N11 87.8(4) . .
C105 C121 N11 28.2(3) . .
C118 C121 N11 117.5(4) . .
C120 C121 Cu1 130.4(6) . .
C116 C121 Cu1 86.0(5) . .
C119 C121 Cu1 138.0(4) . .
C117 C121 Cu1 109.5(4) . .
C105 C121 Cu1 64.4(3) . .
C118 C121 Cu1 129.0(4) . .
N11 C121 Cu1 39.23(19) . .
C120 C121 N31 101.8(6) . .
C116 C121 N31 83.1(5) . .
C119 C121 N31 100.9(4) . .
C117 C121 N31 89.8(4) . .
C105 C121 N31 78.4(3) . .
C118 C121 N31 96.6(4) . .
N11 C121 N31 65.6(2) . .
Cu1 C121 N31 37.28(17) . .
C120 C121 C116 77.6(5) . 3
C116 C121 C116 96.9(5) . 3
C119 C121 C116 78.5(4) . 3
C117 C121 C116 89.8(4) . 3
C105 C121 C116 101.9(4) . 3
C118 C121 C116 82.8(4) . 3
N11 C121 C116 115.0(3) . 3
Cu1 C121 C116 143.4(4) . 3
N31 C121 C116 179.3(4) . 3
C120 C121 C301 82.5(5) . .
C116 C121 C301 104.2(6) . .
C119 C121 C301 90.5(4) . .
C117 C121 C301 102.8(4) . .
C105 C121 C301 101.3(4) . .
C118 C121 C301 98.2(4) . .
N11 C121 C301 85.4(3) . .
Cu1 C121 C301 49.8(2) . .
N31 C121 C301 23.03(19) . .
C116 C121 C301 156.7(4) 3 .
C120 C121 C121 90.2(6) . 3
C116 C121 C121 74.4(5) . 3
C119 C121 C121 79.9(4) . 3
C117 C121 C121 70.8(4) . 3
C105 C121 C121 82.3(4) . 3
C118 C121 C121 72.4(4) . 3
N11 C121 C121 101.4(4) . 3
Cu1 C121 C121 138.8(4) . 3
N31 C121 C121 157.5(5) . 3
C116 C121 C121 22.4(2) 3 3
C301 C121 C121 170.1(5) . 3
C120 C121 C117 89.2(6) . 3
C116 C121 C117 107.2(6) . 3
C119 C121 C117 98.5(4) . 3
C117 C121 C117 109.6(4) . 3
C105 C121 C117 100.5(4) . 3
C118 C121 C117 105.8(4) . 3
N11 C121 C117 102.9(3) . 3
Cu1 C121 C117 121.9(4) . 3
N31 C121 C117 157.6(4) . 3
C116 C121 C117 23.0(2) 3 3
C301 C121 C117 146.8(4) . 3
C121 C121 C117 38.8(3) 3 3
C120 C121 N41 101.3(6) . .
C116 C121 N41 119.7(6) . .
C119 C121 N41 123.1(4) . .
C117 C121 N41 136.3(4) . .
C105 C121 N41 98.2(4) . .
C118 C121 N41 137.9(4) . .
N11 C121 N41 71.1(3) . .
Cu1 C121 N41 34.33(15) . .
N31 C121 N41 46.8(2) . .
C116 C121 N41 133.6(4) 3 .
C301 C121 N41 39.8(2) . .
C121 C121 N41 149.3(5) 3 .
C117 C121 N41 112.2(4) 3 .
C120 C121 C305 98.6(6) . .
C116 C121 C305 66.1(5) . .
C119 C121 C305 87.1(4) . .
C117 C121 C305 67.8(3) . .
C105 C121 C305 71.3(3) . .
C118 C121 C305 76.0(3) . .
N11 C121 C305 69.4(3) . .
Cu1 C121 C305 54.2(2) . .
N31 C121 C305 22.26(19) . .
C116 C121 C305 157.3(4) 3 .
C301 C121 C305 38.4(2) . .
C121 C121 C305 137.7(5) 3 .
C117 C121 C305 171.7(3) 3 .
N41 C121 C305 69.1(2) . .
C120 C121 N12 16.7(6) . .
C116 C121 N12 106.6(7) . .
C119 C121 N12 13.8(3) . .
C117 C121 N12 74.7(4) . .
C105 C121 N12 136.5(5) . .
C118 C121 N12 44.4(3) . .
N11 C121 N12 158.8(4) . .
Cu1 C121 N12 136.6(3) . .
N31 C121 N12 101.8(3) . .
C116 C121 N12 77.6(3) 3 .
C301 C121 N12 86.8(3) . .
C121 C121 N12 84.3(4) 3 .
C117 C121 N12 94.4(3) 3 .
N41 C121 N12 113.7(3) . .
C305 C121 N12 92.5(3) . .
N13 N12 C119 111.7(10) . .
N13 N12 C122 38.1(6) . .
C119 N12 C122 149.8(9) . .
N13 N12 C120 143.3(8) . .
C119 N12 C120 32.2(6) . .
C122 N12 C120 174.9(6) . .
N13 N12 C118 85.6(7) . .
C119 N12 C118 26.4(6) . .
C122 N12 C118 123.6(6) . .
C120 N12 C118 58.6(4) . .
N13 N12 C127 68.1(7) . .
C119 N12 C127 178.3(7) . .
C122 N12 C127 30.1(4) . .
C120 N12 C127 147.6(6) . .
C118 N12 C127 153.7(6) . .
N13 N12 C123 24.9(6) . .
C119 N12 C123 136.5(8) . .
C122 N12 C123 13.3(4) . .
C120 N12 C123 167.8(5) . .
C118 N12 C123 110.3(5) . .
C127 N12 C123 43.4(4) . .
N13 N12 C104 115.6(7) . 3
C119 N12 C104 85.3(6) . 3
C122 N12 C104 106.8(4) . 3
C120 N12 C104 68.1(4) . 3
C118 N12 C104 100.5(4) . 3
C127 N12 C104 93.3(4) . 3
C123 N12 C104 111.9(4) . 3
N13 N12 C307 89.7(6) . .
C119 N12 C307 103.3(5) . .
C122 N12 C307 81.0(4) . .
C120 N12 C307 103.4(4) . .
C118 N12 C307 99.9(4) . .
C127 N12 C307 78.4(3) . .
C123 N12 C307 82.8(4) . .
C104 N12 C307 148.5(4) 3 .
N13 N12 C103 103.3(7) . 3
C119 N12 C103 107.7(6) . 3
C122 N12 C103 85.6(4) . 3
C120 N12 C103 89.4(4) . 3
C118 N12 C103 119.9(4) . 3
C127 N12 C103 70.8(4) . 3
C123 N12 C103 92.8(4) . 3
C104 N12 C103 22.6(2) 3 3
C307 N12 C103 138.6(3) . 3
N13 N12 C121 134.2(7) . .
C119 N12 C121 22.9(6) . .
C122 N12 C121 171.6(5) . .
C120 N12 C121 9.4(3) . .
C118 N12 C121 49.3(3) . .
C127 N12 C121 156.9(5) . .
C123 N12 C121 159.0(4) . .
C104 N12 C121 72.7(3) 3 .
C307 N12 C121 103.9(3) . .
C103 N12 C121 94.8(3) 3 .
N12 N13 C122 111.5(10) . .
N12 N13 C119 37.6(6) . .
C122 N13 C119 149.1(9) . .
N12 N13 C123 142.8(8) . .
C122 N13 C123 31.3(6) . .
C119 N13 C123 178.5(7) . .
N12 N13 C127 85.2(7) . .
C122 N13 C127 26.4(6) . .
C119 N13 C127 122.8(7) . .
C123 N13 C127 57.7(5) . .
N12 N13 C118 68.1(7) . .
C122 N13 C118 176.0(7) . .
C119 N13 C118 30.7(4) . .
C123 N13 C118 148.7(6) . .
C127 N13 C118 153.2(6) . .
N12 N13 C120 24.4(6) . .
C122 N13 C120 135.7(8) . .
C119 N13 C120 13.8(4) . .
C123 N13 C120 166.9(5) . .
C127 N13 C120 109.3(5) . .
C118 N13 C120 44.4(3) . .
N12 N13 C124 132.2(7) . .
C122 N13 C124 20.8(7) . .
C119 N13 C124 169.7(6) . .
C123 N13 C124 10.6(4) . .
C127 N13 C124 47.2(4) . .
C118 N13 C124 159.0(5) . .
C120 N13 C124 156.4(4) . .
C127 C122 C123 121.1(11) . .
C127 C122 N13 124.6(12) . .
C123 C122 N13 114.3(11) . .
C127 C122 N12 94.3(9) . .
C123 C122 N12 144.6(9) . .
N13 C122 N12 30.4(5) . .
C127 C122 C124 89.2(8) . .
C123 C122 C124 32.0(6) . .
N13 C122 C124 146.2(10) . .
N12 C122 C124 176.0(8) . .
C127 C122 C126 30.5(7) . .
C123 C122 C126 90.6(8) . .
N13 C122 C126 155.0(11) . .
N12 C122 C126 124.7(8) . .
C124 C122 C126 58.7(5) . .
C127 C122 C125 60.2(7) . .
C123 C122 C125 61.0(7) . .
N13 C122 C125 175.2(10) . .
N12 C122 C125 154.3(7) . .
C124 C122 C125 29.0(4) . .
C126 C122 C125 29.7(4) . .
C127 C122 C119 106.1(9) . .
C123 C122 C119 132.8(8) . .
N13 C122 C119 18.6(6) . .
N12 C122 C119 11.8(4) . .
C124 C122 C119 164.7(7) . .
C126 C122 C119 136.5(7) . .
C125 C122 C119 166.2(6) . .
C122 C123 C124 116.6(12) . .
C122 C123 C127 29.4(6) . .
C124 C123 C127 87.2(9) . .
C122 C123 N13 34.4(6) . .
C124 C123 N13 150.9(11) . .
C127 C123 N13 63.7(5) . .
C122 C123 C125 89.7(8) . .
C124 C123 C125 26.9(7) . .
C127 C123 C125 60.3(5) . .
N13 C123 C125 124.0(7) . .
C122 C123 C126 59.7(7) . .
C124 C123 C126 56.9(8) . .
C127 C123 C126 30.3(4) . .
N13 C123 C126 94.1(6) . .
C125 C123 C126 30.0(4) . .
C122 C123 N12 22.1(6) . .
C124 C123 N12 138.6(10) . .
C127 C123 N12 51.5(4) . .
N13 C123 N12 12.3(3) . .
C125 C123 N12 111.7(6) . .
C126 C123 N12 81.8(5) . .
C125 C124 C123 125.5(14) . .
C125 C124 C126 32.5(7) . .
C123 C124 C126 93.0(10) . .
C125 C124 C122 94.0(10) . .
C123 C124 C122 31.5(7) . .
C126 C124 C122 61.6(6) . .
C125 C124 C128 31.5(7) . .
C123 C124 C128 157.0(12) . .
C126 C124 C128 63.9(6) . .
C122 C124 C128 125.5(8) . .
C125 C124 C127 63.7(8) . .
C123 C124 C127 61.8(8) . .
C126 C124 C127 31.2(4) . .
C122 C124 C127 30.4(4) . .
C128 C124 C127 95.1(7) . .
C125 C124 C211 100.9(10) . 3
C123 C124 C211 103.9(10) . 3
C126 C124 C211 112.5(7) . 3
C122 C124 C211 115.5(7) . 3
C128 C124 C211 85.8(6) . 3
C127 C124 C211 118.3(7) . 3
C125 C124 C315 95.0(10) . .
C123 C124 C315 92.7(11) . .
C126 C124 C315 98.4(7) . .
C122 C124 C315 95.5(7) . .
C128 C124 C315 91.4(7) . .
C127 C124 C315 98.0(6) . .
C211 C124 C315 143.7(6) 3 .
C125 C124 C423 147.5(9) . 3
C123 C124 C423 87.0(9) . 3
C126 C124 C423 178.9(9) . 3
C122 C124 C423 118.5(6) . 3
C128 C124 C423 116.0(6) . 3
C127 C124 C423 148.8(6) . 3
C211 C124 C423 66.4(4) 3 3
C315 C124 C423 82.7(5) . 3
C125 C124 N13 107.0(9) . .
C123 C124 N13 18.5(8) . .
C126 C124 N13 74.5(5) . .
C122 C124 N13 13.0(4) . .
C128 C124 N13 138.5(7) . .
C127 C124 N13 43.3(4) . .
C211 C124 N13 111.8(5) 3 .
C315 C124 N13 94.0(5) . .
C423 C124 N13 105.5(4) 3 .
C124 C125 C126 115.7(11) . .
C124 C125 C128 120.7(12) . .
C126 C125 C128 123.5(12) . .
C124 C125 C127 86.2(8) . .
C126 C125 C127 29.6(6) . .
C128 C125 C127 153.1(11) . .
C124 C125 C123 27.6(7) . .
C126 C125 C123 88.1(8) . .
C128 C125 C123 148.3(11) . .
C127 C125 C123 58.6(5) . .
C124 C125 C122 57.0(8) . .
C126 C125 C122 58.8(7) . .
C128 C125 C122 177.7(10) . .
C127 C125 C122 29.2(4) . .
C123 C125 C122 29.4(4) . .
C125 C126 C127 121.2(12) . .
C125 C126 C124 31.8(6) . .
C127 C126 C124 89.4(9) . .
C125 C126 C122 91.5(8) . .
C127 C126 C122 29.7(7) . .
C124 C126 C122 59.7(5) . .
C125 C126 C128 29.6(7) . .
C127 C126 C128 150.8(11) . .
C124 C126 C128 61.4(6) . .
C122 C126 C128 121.1(8) . .
C125 C126 C123 61.9(7) . .
C127 C126 C123 59.3(8) . .
C124 C126 C123 30.1(4) . .
C122 C126 C123 29.7(4) . .
C128 C126 C123 91.5(6) . .
C122 C127 C126 119.9(12) . .
C122 C127 C123 29.5(6) . .
C126 C127 C123 90.3(9) . .
C122 C127 C125 90.6(9) . .
C126 C127 C125 29.3(7) . .
C123 C127 C125 61.1(5) . .
C122 C127 N13 29.0(7) . .
C126 C127 N13 148.9(11) . .
C123 C127 N13 58.6(5) . .
C125 C127 N13 119.6(7) . .
C122 C127 C124 60.5(7) . .
C126 C127 C124 59.4(8) . .
C123 C127 C124 30.9(4) . .
C125 C127 C124 30.1(4) . .
N13 C127 C124 89.5(6) . .
C122 C127 N12 55.6(7) . .
C126 C127 N12 175.2(11) . .
C123 C127 N12 85.2(6) . .
C125 C127 N12 146.2(7) . .
N13 C127 N12 26.6(3) . .
C124 C127 N12 116.1(6) . .
C122 C127 C102 83.7(7) . 3
C126 C127 C102 109.0(8) . 3
C123 C127 C102 92.7(5) . 3
C125 C127 C102 109.0(5) . 3
N13 C127 C102 75.5(4) . 3
C124 C127 C102 102.7(5) . 3
N12 C127 C102 72.9(3) . 3
C122 C127 C111 128.1(8) . 3
C126 C127 C111 107.0(9) . 3
C123 C127 C111 150.9(6) . 3
C125 C127 C111 133.7(6) . 3
N13 C127 C111 101.7(5) . 3
C124 C127 C111 155.2(6) . 3
N12 C127 C111 77.7(4) . 3
C102 C127 C111 60.0(3) 3 3
C122 C127 C106 118.7(8) . 3
C126 C127 C106 103.3(8) . 3
C123 C127 C106 132.5(6) . 3
C125 C127 C106 123.0(5) . 3
N13 C127 C106 98.9(4) . 3
C124 C127 C106 135.2(6) . 3
N12 C127 C106 80.9(4) . 3
C102 C127 C106 39.8(2) 3 3
C111 C127 C106 21.8(2) 3 3
C125 C128 C124 27.8(6) . .
C125 C128 C126 26.8(6) . .
C124 C128 C126 54.6(5) . .
C205 N21 C201 117.2(7) . .
C205 N21 Cu1 130.1(6) . .
C201 N21 Cu1 109.8(6) . .
C205 N21 C204 29.6(4) . .
C201 N21 C204 87.6(6) . .
Cu1 N21 C204 155.4(4) . .
C205 N21 C202 88.6(5) . .
C201 N21 C202 28.6(5) . .
Cu1 N21 C202 136.3(4) . .
C204 N21 C202 59.0(3) . .
C205 N21 C101 151.4(6) . .
C201 N21 C101 34.2(5) . .
Cu1 N21 C101 77.1(3) . .
C204 N21 C101 121.8(4) . .
C202 N21 C101 62.8(4) . .
C205 N21 C216 32.8(5) . .
C201 N21 C216 150.0(7) . .
Cu1 N21 C216 99.2(3) . .
C204 N21 C216 62.4(4) . .
C202 N21 C216 121.5(5) . .
C101 N21 C216 175.6(5) . .
C205 N21 N11 168.0(6) . .
C201 N21 N11 61.7(5) . .
Cu1 N21 N11 48.3(2) . .
C204 N21 N11 146.5(4) . .
C202 N21 N11 89.4(4) . .
C101 N21 N11 29.3(3) . .
C216 N21 N11 147.3(4) . .
C205 N21 C203 59.2(5) . .
C201 N21 C203 58.0(5) . .
Cu1 N21 C203 159.5(4) . .
C204 N21 C203 29.7(3) . .
C202 N21 C203 29.4(3) . .
C101 N21 C203 92.2(4) . .
C216 N21 C203 92.1(4) . .
N11 N21 C203 118.1(3) . .
C205 N21 C217 60.0(5) . .
C201 N21 C217 167.6(5) . .
Cu1 N21 C217 77.3(3) . .
C204 N21 C217 89.0(4) . .
C202 N21 C217 146.3(4) . .
C101 N21 C217 147.1(4) . .
C216 N21 C217 28.5(3) . .
N11 N21 C217 123.9(4) . .
C203 N21 C217 118.0(4) . .
C205 N21 C421 92.6(5) . .
C201 N21 C421 91.2(5) . .
Cu1 N21 C421 69.9(3) . .
C204 N21 C421 93.2(4) . .
C202 N21 C421 92.0(3) . .
C101 N21 C421 89.5(3) . .
C216 N21 C421 91.5(4) . .
N11 N21 C421 75.6(3) . .
C203 N21 C421 92.9(3) . .
C217 N21 C421 100.9(3) . .
C205 N21 N41 98.8(5) . .
C201 N21 N41 130.2(5) . .
Cu1 N21 N41 33.65(18) . .
C204 N21 N41 121.7(4) . .
C202 N21 N41 143.2(4) . .
C101 N21 N41 104.8(3) . .
C216 N21 N41 72.6(3) . .
N11 N21 N41 75.9(3) . .
C203 N21 N41 139.6(3) . .
C217 N21 N41 61.2(2) . .
C421 N21 N41 51.9(2) . .
C205 N21 C416 75.7(5) . .
C201 N21 C416 113.8(5) . .
Cu1 N21 C416 70.8(3) . .
C204 N21 C416 86.5(3) . .
C202 N21 C416 108.0(4) . .
C101 N21 C416 112.4(3) . .
C216 N21 C416 68.1(3) . .
N11 N21 C416 93.7(3) . .
C203 N21 C416 98.1(3) . .
C217 N21 C416 77.8(3) . .
C421 N21 C416 23.9(2) . .
N41 N21 C416 41.6(2) . .
C205 N21 C217 69.9(5) . 4_656
C201 N21 C217 97.8(5) . 4_656
Cu1 N21 C217 120.2(3) . 4_656
C204 N21 C217 72.3(3) . 4_656
C202 N21 C217 88.8(3) . 4_656
C101 N21 C217 106.4(3) . 4_656
C216 N21 C217 73.2(3) . 4_656
N11 N21 C217 121.9(3) . 4_656
C203 N21 C217 79.4(3) . 4_656
C217 N21 C217 69.8(3) . 4_656
C421 N21 C217 162.5(4) . 4_656
N41 N21 C217 127.6(3) . 4_656
C416 N21 C217 141.2(3) . 4_656
C205 N21 C420 87.8(5) . .
C201 N21 C420 73.9(5) . .
Cu1 N21 C420 89.8(3) . .
C204 N21 C420 78.2(3) . .
C202 N21 C420 69.9(3) . .
C101 N21 C420 83.3(3) . .
C216 N21 C420 99.2(4) . .
N11 N21 C420 80.4(3) . .
C203 N21 C420 71.5(3) . .
C217 N21 C420 116.9(3) . .
C421 N21 C420 22.6(2) . .
N41 N21 C420 74.4(2) . .
C416 N21 C420 40.4(2) . .
C217 N21 C420 149.7(3) 4_656 .
C205 N21 C102 142.3(5) . .
C201 N21 C102 27.8(5) . .
Cu1 N21 C102 87.5(3) . .
C204 N21 C102 113.5(3) . .
C202 N21 C102 55.4(3) . .
C101 N21 C102 12.2(2) . .
C216 N21 C102 168.9(4) . .
N11 N21 C102 40.8(2) . .
C203 N21 C102 84.3(3) . .
C217 N21 C102 148.9(4) . .
C421 N21 C102 99.1(3) . .
N41 N21 C102 116.7(3) . .
C416 N21 C102 122.7(3) . .
C217 N21 C102 95.8(3) 4_656 .
C420 N21 C102 89.7(3) . .
C205 N21 C221 24.9(4) . .
C201 N21 C221 140.1(6) . .
Cu1 N21 C221 105.2(3) . .
C204 N21 C221 53.6(3) . .
C202 N21 C221 111.9(4) . .
C101 N21 C221 170.9(4) . .
C216 N21 C221 12.8(3) . .
N11 N21 C221 150.5(3) . .
C203 N21 C221 82.8(3) . .
C217 N21 C221 40.7(3) . .
C421 N21 C221 83.3(3) . .
N41 N21 C221 74.9(2) . .
C416 N21 C221 61.1(2) . .
C217 N21 C221 80.2(3) 4_656 .
C420 N21 C221 87.9(3) . .
C102 N21 C221 167.0(3) . .
C205 N21 C218 78.3(5) . 4_656
C201 N21 C218 76.1(4) . 4_656
Cu1 N21 C218 130.6(3) . 4_656
C204 N21 C218 69.3(3) . 4_656
C202 N21 C218 68.4(3) . 4_656
C101 N21 C218 89.4(3) . 4_656
C216 N21 C218 91.2(3) . 4_656
N11 N21 C218 111.9(3) . 4_656
C203 N21 C218 65.6(3) . 4_656
C217 N21 C218 91.6(3) . 4_656
C421 N21 C218 158.4(3) . 4_656
N41 N21 C218 148.4(3) . 4_656
C416 N21 C218 153.9(3) . 4_656
C217 N21 C218 21.88(19) 4_656 4_656
C420 N21 C218 136.2(3) . 4_656
C102 N21 C218 77.7(2) . 4_656
C221 N21 C218 95.3(3) . 4_656
N21 C201 C202 123.3(8) . .
N21 C201 C101 115.1(8) . .
C202 C201 C101 121.6(8) . .
N21 C201 C205 31.2(4) . .
C202 C201 C205 92.1(6) . .
C101 C201 C205 146.3(7) . .
N21 C201 C203 93.5(6) . .
C202 C201 C203 29.9(5) . .
C101 C201 C203 151.4(6) . .
C205 C201 C203 62.3(4) . .
N21 C201 N11 88.7(6) . .
C202 C201 N11 145.1(7) . .
C101 C201 N11 29.9(4) . .
C205 C201 N11 118.9(4) . .
C203 C201 N11 165.4(5) . .
N21 C201 C102 137.8(7) . .
C202 C201 C102 97.0(6) . .
C101 C201 C102 27.7(4) . .
C205 C201 C102 163.4(5) . .
C203 C201 C102 125.8(4) . .
N11 C201 C102 57.6(3) . .
N21 C201 C204 62.3(5) . .
C202 C201 C204 61.0(5) . .
C101 C201 C204 177.4(6) . .
C205 C201 C204 31.1(3) . .
C203 C201 C204 31.2(3) . .
N11 C201 C204 148.0(4) . .
C102 C201 C204 154.3(4) . .
N21 C201 Cu1 43.2(4) . .
C202 C201 Cu1 160.3(6) . .
C101 C201 Cu1 73.8(5) . .
C205 C201 Cu1 73.4(3) . .
C203 C201 Cu1 133.8(4) . .
N11 C201 Cu1 45.6(2) . .
C102 C201 Cu1 100.3(4) . .
C204 C201 Cu1 103.8(3) . .
N21 C201 C420 83.9(5) . .
C202 C201 C420 82.9(5) . .
C101 C201 C420 103.5(5) . .
C205 C201 C420 79.0(3) . .
C203 C201 C420 78.4(4) . .
N11 C201 C420 87.5(3) . .
C102 C201 C420 115.9(4) . .
C204 C201 C420 76.9(3) . .
Cu1 C201 C420 81.3(3) . .
N21 C201 C421 65.8(4) . .
C202 C201 C421 104.6(6) . .
C101 C201 C421 97.8(5) . .
C205 C201 C421 71.3(3) . .
C203 C201 C421 93.8(4) . .
N11 C201 C421 73.9(3) . .
C102 C201 C421 119.2(4) . .
C204 C201 C421 81.6(3) . .
Cu1 C201 C421 58.5(2) . .
C420 C201 C421 22.9(2) . .
N21 C201 C218 82.4(5) . 4_656
C202 C201 C218 78.1(5) . 4_656
C101 C201 C218 111.6(5) . 4_656
C205 C201 C218 72.6(3) . 4_656
C203 C201 C218 70.4(3) . 4_656
N11 C201 C218 124.1(4) . 4_656
C102 C201 C218 95.7(3) . 4_656
C204 C201 C218 68.1(3) . 4_656
Cu1 C201 C218 109.0(3) . 4_656
C420 C201 C218 144.9(4) . 4_656
C421 C201 C218 143.9(3) . 4_656
N21 C201 C216 19.3(5) . .
C202 C201 C216 104.0(6) . .
C101 C201 C216 134.4(6) . .
C205 C201 C216 11.9(3) . .
C203 C201 C216 74.2(3) . .
N11 C201 C216 107.5(3) . .
C102 C201 C216 154.6(4) . .
C204 C201 C216 43.0(3) . .
Cu1 C201 C216 61.9(2) . .
C420 C201 C216 81.0(3) . .
C421 C201 C216 68.9(3) . .
C218 C201 C216 75.4(3) 4_656 .
N21 C201 C105 97.4(6) . .
C202 C201 C105 138.1(6) . .
C101 C201 C105 20.1(4) . .
C205 C201 C105 128.1(4) . .
C203 C201 C105 165.3(4) . .
N11 C201 C105 9.8(2) . .
C102 C201 C105 47.8(3) . .
C204 C201 C105 157.8(4) . .
Cu1 C201 C105 54.7(2) . .
C420 C201 C105 92.9(3) . .
C421 C201 C105 81.6(3) . .
C218 C201 C105 120.8(3) 4_656 .
C216 C201 C105 116.5(3) . .
C201 C202 C203 120.6(8) . .
C201 C202 C204 88.4(6) . .
C203 C202 C204 32.2(5) . .
C201 C202 N21 28.1(5) . .
C203 C202 N21 92.5(6) . .
C204 C202 N21 60.3(3) . .
C201 C202 C206 150.8(7) . .
C203 C202 C206 30.2(4) . .
C204 C202 C206 62.4(4) . .
N21 C202 C206 122.7(5) . .
C201 C202 C101 30.5(5) . .
C203 C202 C101 151.1(7) . .
C204 C202 C101 118.9(5) . .
N21 C202 C101 58.6(4) . .
C206 C202 C101 178.6(5) . .
C201 C202 C205 57.6(5) . .
C203 C202 C205 63.1(5) . .
C204 C202 C205 30.8(3) . .
N21 C202 C205 29.5(3) . .
C206 C202 C205 93.2(4) . .
C101 C202 C205 88.1(4) . .
C201 C202 C211 176.8(7) . .
C203 C202 C211 57.9(5) . .
C204 C202 C211 90.1(4) . .
N21 C202 C211 150.3(5) . .
C206 C202 C211 27.7(3) . .
C101 C202 C211 150.9(5) . .
C205 C202 C211 120.8(5) . .
C201 C202 C102 56.0(5) . .
C203 C202 C102 167.5(7) . .
C204 C202 C102 142.0(5) . .
N21 C202 C102 83.6(4) . .
C206 C202 C102 151.5(4) . .
C101 C202 C102 27.1(3) . .
C205 C202 C102 112.3(4) . .
C211 C202 C102 124.8(4) . .
C201 C202 N23 112.1(6) . 4_656
C203 C202 N23 90.1(5) . 4_656
C204 C202 N23 103.7(4) . 4_656
N21 C202 N23 116.5(4) . 4_656
C206 C202 N23 77.1(3) . 4_656
C101 C202 N23 101.9(4) . 4_656
C205 C202 N23 113.4(3) . 4_656
C211 C202 N23 65.6(4) . 4_656
C102 C202 N23 81.1(3) . 4_656
C201 C202 C420 74.5(5) . .
C203 C202 C420 88.7(5) . .
C204 C202 C420 78.9(3) . .
N21 C202 C420 70.6(3) . .
C206 C202 C420 98.6(4) . .
C101 C202 C420 82.4(4) . .
C205 C202 C420 72.3(3) . .
C211 C202 C420 107.9(4) . .
C102 C202 C420 101.1(4) . .
N23 C202 C420 172.8(4) 4_656 .
C201 C202 C218 79.7(5) . 4_656
C203 C202 C218 79.6(5) . 4_656
C204 C202 C218 71.4(3) . 4_656
N21 C202 C218 72.7(3) . 4_656
C206 C202 C218 89.8(4) . 4_656
C101 C202 C218 90.1(4) . 4_656
C205 C202 C218 69.1(3) . 4_656
C211 C202 C218 97.2(4) . 4_656
C102 C202 C218 87.8(3) . 4_656
N23 C202 C218 45.6(2) 4_656 4_656
C420 C202 C218 140.9(3) . 4_656
C201 C202 C219 101.9(6) . 4_656
C203 C202 C219 64.2(5) . 4_656
C204 C202 C219 68.0(3) . 4_656
N21 C202 C219 90.6(3) . 4_656
C206 C202 C219 68.1(3) . 4_656
C101 C202 C219 111.6(4) . 4_656
C205 C202 C219 78.1(3) . 4_656
C211 C202 C219 74.9(4) . 4_656
C102 C202 C219 103.8(3) . 4_656
N23 C202 C219 36.8(2) 4_656 4_656
C420 C202 C219 146.8(4) . 4_656
C218 C202 C219 22.67(19) 4_656 4_656
C201 C202 N11 22.4(5) . .
C203 C202 N11 140.0(6) . .
C204 C202 N11 108.4(4) . .
N21 C202 N11 49.0(3) . .
C206 C202 N11 167.2(4) . .
C101 C202 N11 14.1(2) . .
C205 C202 N11 78.0(3) . .
C211 C202 N11 160.2(4) . .
C102 C202 N11 40.7(2) . .
N23 C202 N11 114.8(3) 4_656 .
C420 C202 N11 70.0(3) . .
C218 C202 N11 95.5(3) 4_656 .
C219 C202 N11 118.1(3) 4_656 .
C202 C203 C204 115.8(8) . .
C202 C203 C206 121.6(8) . .
C204 C203 C206 122.6(9) . .
C202 C203 C201 29.5(4) . .
C204 C203 C201 86.3(6) . .
C206 C203 C201 151.2(7) . .
C202 C203 C205 86.3(6) . .
C204 C203 C205 29.5(5) . .
C206 C203 C205 152.0(7) . .
C201 C203 C205 56.8(4) . .
C202 C203 C211 93.7(6) . .
C204 C203 C211 150.3(8) . .
C206 C203 C211 28.0(5) . .
C201 C203 C211 123.2(5) . .
C205 C203 C211 177.1(6) . .
C202 C203 C207 148.3(7) . .
C204 C203 C207 95.9(7) . .
C206 C203 C207 26.7(5) . .
C201 C203 C207 177.7(5) . .
C205 C203 C207 125.4(5) . .
C211 C203 C207 54.7(4) . .
C202 C203 N21 58.1(5) . .
C204 C203 N21 57.7(5) . .
C206 C203 N21 179.7(7) . .
C201 C203 N21 28.6(3) . .
C205 C203 N21 28.2(3) . .
C211 C203 N21 151.7(5) . .
C207 C203 N21 153.6(5) . .
C202 C203 C219 93.1(6) . 4_656
C204 C203 C219 87.9(5) . 4_656
C206 C203 C219 88.8(5) . 4_656
C201 C203 C219 92.1(4) . 4_656
C205 C203 C219 89.5(3) . 4_656
C211 C203 C219 87.6(4) . 4_656
C207 C203 C219 88.9(4) . 4_656
N21 C203 C219 91.2(3) . 4_656
C202 C203 C220 115.7(6) . 4_656
C204 C203 C220 74.1(5) . 4_656
C206 C203 C220 81.2(5) . 4_656
C201 C203 C220 109.2(4) . 4_656
C205 C203 C220 86.4(3) . 4_656
C211 C203 C220 91.0(4) . 4_656
C207 C203 C220 72.3(4) . 4_656
N21 C203 C220 98.9(3) . 4_656
C219 C203 C220 23.2(2) 4_656 4_656
C202 C203 N22 87.4(5) . 4_656
C204 C203 N22 111.0(5) . 4_656
C206 C203 N22 72.4(5) . 4_656
C201 C203 N22 98.3(4) . 4_656
C205 C203 N22 112.0(4) . 4_656
C211 C203 N22 65.1(4) . 4_656
C207 C203 N22 81.8(4) . 4_656
N21 C203 N22 107.5(3) . 4_656
C219 C203 N22 23.7(2) 4_656 4_656
C220 C203 N22 39.3(2) 4_656 4_656
C202 C203 C218 77.9(5) . 4_656
C204 C203 C218 79.2(5) . 4_656
C206 C203 C218 111.5(5) . 4_656
C201 C203 C218 70.4(3) . 4_656
C205 C203 C218 71.4(3) . 4_656
C211 C203 C218 105.8(5) . 4_656
C207 C203 C218 110.9(4) . 4_656
N21 C203 C218 68.4(3) . 4_656
C219 C203 C218 23.1(2) 4_656 4_656
C220 C203 C218 39.7(2) 4_656 4_656
N22 C203 C218 41.3(2) 4_656 4_656
C202 C203 C419 90.5(5) . .
C204 C203 C419 78.3(5) . .
C206 C203 C419 101.0(5) . .
C201 C203 C419 84.3(3) . .
C205 C203 C419 77.1(3) . .
C211 C203 C419 105.8(5) . .
C207 C203 C419 95.3(4) . .
N21 C203 C419 79.2(3) . .
C219 C203 C419 165.9(3) 4_656 .
C220 C203 C419 148.1(4) 4_656 .
N22 C203 C419 170.4(3) 4_656 .
C218 C203 C419 146.9(3) 4_656 .
C202 C203 N42 93.7(5) . .
C204 C203 N42 97.6(5) . .
C206 C203 N42 79.8(5) . .
C201 C203 N42 98.3(4) . .
C205 C203 N42 100.3(3) . .
C211 C203 N42 82.6(4) . .
C207 C203 N42 80.5(4) . .
N21 C203 N42 100.3(3) . .
C219 C203 N42 168.5(4) 4_656 .
C220 C203 N42 150.3(4) 4_656 .
N22 C203 N42 147.7(3) 4_656 .
C218 C203 N42 168.3(4) 4_656 .
C419 C203 N42 23.21(19) . .
C205 C204 C203 120.9(8) . .
C205 C204 C202 89.0(6) . .
C203 C204 C202 31.9(5) . .
C205 C204 N21 28.3(4) . .
C203 C204 N21 92.6(6) . .
C202 C204 N21 60.7(4) . .
C205 C204 C216 30.9(5) . .
C203 C204 C216 151.8(7) . .
C202 C204 C216 119.8(5) . .
N21 C204 C216 59.2(4) . .
C205 C204 C206 150.5(7) . .
C203 C204 C206 29.5(5) . .
C202 C204 C206 61.5(4) . .
N21 C204 C206 122.2(4) . .
C216 C204 C206 178.6(5) . .
C205 C204 C201 58.4(5) . .
C203 C204 C201 62.6(5) . .
C202 C204 C201 30.6(3) . .
N21 C204 C201 30.1(3) . .
C216 C204 C201 89.2(4) . .
C206 C204 C201 92.1(4) . .
C205 C204 C221 57.9(5) . .
C203 C204 C221 169.3(6) . .
C202 C204 C221 144.9(5) . .
N21 C204 C221 85.7(4) . .
C216 C204 C221 28.4(3) . .
C206 C204 C221 150.5(5) . .
C201 C204 C221 115.3(4) . .
C205 C204 C207 177.1(7) . .
C203 C204 C207 56.4(5) . .
C202 C204 C207 88.3(4) . .
N21 C204 C207 149.0(4) . .
C216 C204 C207 151.8(5) . .
C206 C204 C207 26.8(3) . .
C201 C204 C207 118.9(4) . .
C221 C204 C207 124.5(4) . .
C205 C204 C220 112.4(6) . 4_656
C203 C204 C220 82.5(5) . 4_656
C202 C204 C220 94.6(4) . 4_656
N21 C204 C220 111.8(4) . 4_656
C216 C204 C220 106.5(4) . 4_656
C206 C204 C220 72.8(3) . 4_656
C201 C204 C220 105.0(3) . 4_656
C221 C204 C220 107.9(3) . 4_656
C207 C204 C220 69.0(4) . 4_656
C205 C204 C221 97.5(5) . 4_656
C203 C204 C221 105.5(5) . 4_656
C202 C204 C221 112.8(4) . 4_656
N21 C204 C221 107.4(4) . 4_656
C216 C204 C221 84.7(3) . 4_656
C206 C204 C221 94.4(3) . 4_656
C201 C204 C221 113.2(4) . 4_656
C221 C204 C221 85.1(3) . 4_656
C207 C204 C221 84.6(4) . 4_656
C220 C204 C221 23.1(2) 4_656 4_656
C205 C204 C219 103.1(5) . 4_656
C203 C204 C219 68.4(5) . 4_656
C202 C204 C219 73.0(3) . 4_656
N21 C204 C219 93.5(3) . 4_656
C216 C204 C219 109.9(4) . 4_656
C206 C204 C219 70.0(3) . 4_656
C201 C204 C219 82.1(3) . 4_656
C221 C204 C219 122.2(3) . 4_656
C207 C204 C219 77.2(4) . 4_656
C220 C204 C219 23.1(2) 4_656 4_656
C221 C204 C219 40.3(2) 4_656 4_656
C205 C204 C218 80.4(5) . 4_656
C203 C204 C218 78.3(5) . 4_656
C202 C204 C218 70.0(3) . 4_656
N21 C204 C218 72.1(3) . 4_656
C216 C204 C218 91.4(4) . 4_656
C206 C204 C218 88.8(3) . 4_656
C201 C204 C218 67.6(3) . 4_656
C221 C204 C218 111.0(3) . 4_656
C207 C204 C218 99.8(4) . 4_656
C220 C204 C218 40.1(2) 4_656 4_656
C221 C204 C218 46.2(2) 4_656 4_656
C219 C204 C218 22.9(2) 4_656 4_656
C205 C204 C216 74.8(5) . 4_656
C203 C204 C216 114.6(5) . 4_656
C202 C204 C216 108.6(4) . 4_656
N21 C204 C216 85.6(3) . 4_656
C216 C204 C216 66.6(3) . 4_656
C206 C204 C216 112.9(4) . 4_656
C201 C204 C216 97.7(3) . 4_656
C221 C204 C216 75.9(3) . 4_656
C207 C204 C216 107.2(4) . 4_656
C220 C204 C216 40.4(2) 4_656 4_656
C221 C204 C216 22.9(2) 4_656 4_656
C219 C204 C216 46.5(2) 4_656 4_656
C218 C204 C216 39.2(2) 4_656 4_656
C205 C204 C419 90.8(5) . .
C203 C204 C419 79.3(5) . .
C202 C204 C419 78.2(4) . .
N21 C204 C419 85.1(3) . .
C216 C204 C419 97.1(3) . .
C206 C204 C419 83.4(3) . .
C201 C204 C419 80.6(3) . .
C221 C204 C419 90.1(3) . .
C207 C204 C419 87.5(4) . .
C220 C204 C419 155.7(4) 4_656 .
C221 C204 C419 166.2(4) 4_656 .
C219 C204 C419 147.6(3) 4_656 .
C218 C204 C419 147.0(4) 4_656 .
C216 C204 C419 163.7(3) 4_656 .
C205 C204 C217 66.7(5) . 4_656
C203 C204 C217 100.1(5) . 4_656
C202 C204 C217 87.5(4) . 4_656
N21 C204 C217 68.7(3) . 4_656
C216 C204 C217 70.9(3) . 4_656
C206 C204 C217 109.1(4) . 4_656
C201 C204 C217 76.0(3) . 4_656
C221 C204 C217 89.1(3) . 4_656
C207 C204 C217 114.3(4) . 4_656
C220 C204 C217 46.2(3) 4_656 4_656
C221 C204 C217 39.4(2) 4_656 4_656
C219 C204 C217 39.4(2) 4_656 4_656
C218 C204 C217 21.90(19) 4_656 4_656
C216 C204 C217 22.14(19) 4_656 4_656
C419 C204 C217 153.7(4) . 4_656
C205 C204 C418 86.6(5) . .
C203 C204 C418 99.8(5) . .
C202 C204 C418 99.5(4) . .
N21 C204 C418 91.4(3) . .
C216 C204 C418 82.6(3) . .
C206 C204 C418 97.6(4) . .
C201 C204 C418 96.6(3) . .
C221 C204 C418 69.7(3) . .
C207 C204 C418 92.7(4) . .
C220 C204 C418 156.6(4) 4_656 .
C221 C204 C418 147.4(4) 4_656 .
C219 C204 C418 167.4(3) 4_656 .
C218 C204 C418 163.3(4) 4_656 .
C216 C204 C418 145.6(3) 4_656 .
C419 C204 C418 21.8(2) . .
C217 C204 C418 152.4(3) 4_656 .
N21 C205 C204 122.1(8) . .
N21 C205 C216 117.7(8) . .
C204 C205 C216 120.1(9) . .
N21 C205 C201 31.6(4) . .
C204 C205 C201 90.5(6) . .
C216 C205 C201 149.3(8) . .
N21 C205 C203 92.5(5) . .
C204 C205 C203 29.6(5) . .
C216 C205 C203 149.7(8) . .
C201 C205 C203 60.9(4) . .
N21 C205 C221 142.1(6) . .
C204 C205 C221 93.9(6) . .
C216 C205 C221 29.0(5) . .
C201 C205 C221 167.2(5) . .
C203 C205 C221 122.7(5) . .
N21 C205 C217 92.4(6) . .
C204 C205 C217 143.4(7) . .
C216 C205 C217 27.9(5) . .
C201 C205 C217 123.0(5) . .
C203 C205 C217 166.3(5) . .
C221 C205 C217 56.9(4) . .
N21 C205 C202 61.9(5) . .
C204 C205 C202 60.2(5) . .
C216 C205 C202 179.3(7) . .
C201 C205 C202 30.3(3) . .
C203 C205 C202 30.6(3) . .
C221 C205 C202 151.6(5) . .
C217 C205 C202 151.5(5) . .
N21 C205 Cu1 30.5(4) . .
C204 C205 Cu1 148.8(6) . .
C216 C205 Cu1 89.3(5) . .
C201 C205 Cu1 60.9(3) . .
C203 C205 Cu1 120.4(4) . .
C221 C205 Cu1 111.6(4) . .
C217 C205 Cu1 67.8(3) . .
C202 C205 Cu1 90.5(3) . .
N21 C205 C217 87.9(5) . 4_656
C204 C205 C217 90.6(5) . 4_656
C216 C205 C217 91.0(5) . 4_656
C201 C205 C217 87.5(4) . 4_656
C203 C205 C217 89.5(3) . 4_656
C221 C205 C217 104.4(4) . 4_656
C217 C205 C217 77.8(4) . 4_656
C202 C205 C217 88.4(3) . 4_656
Cu1 C205 C217 99.6(3) . 4_656
N21 C205 C416 81.6(5) . .
C204 C205 C416 110.3(6) . .
C216 C205 C416 78.1(5) . .
C201 C205 C416 92.9(4) . .
C203 C205 C416 108.9(4) . .
C221 C205 C416 74.4(3) . .
C217 C205 C416 84.5(3) . .
C202 C205 C416 102.4(3) . .
Cu1 C205 C416 62.8(3) . .
C217 C205 C416 159.0(4) 4_656 .
N21 C205 C421 64.8(5) . .
C204 C205 C421 104.5(5) . .
C216 C205 C421 100.4(5) . .
C201 C205 C421 70.1(3) . .
C203 C205 C421 92.7(3) . .
C221 C205 C421 97.2(3) . .
C217 C205 C421 101.0(4) . .
C202 C205 C421 80.0(3) . .
Cu1 C205 C421 56.3(2) . .
C217 C205 C421 152.7(4) 4_656 .
C416 C205 C421 23.3(2) . .
N21 C205 C216 110.7(5) . 4_656
C204 C205 C216 82.6(5) . 4_656
C216 C205 C216 76.5(5) . 4_656
C201 C205 C216 109.2(4) . 4_656
C203 C205 C216 93.1(3) . 4_656
C221 C205 C216 83.2(3) . 4_656
C217 C205 C216 73.2(3) . 4_656
C202 C205 C216 103.0(3) . 4_656
Cu1 C205 C216 116.9(3) . 4_656
C217 C205 C216 23.3(2) 4_656 4_656
C416 C205 C216 154.6(3) . 4_656
C421 C205 C216 172.9(4) . 4_656
N21 C205 C417 103.5(5) . .
C204 C205 C417 91.5(5) . .
C216 C205 C417 75.1(5) . .
C201 C205 C417 107.4(4) . .
C203 C205 C417 99.6(4) . .
C221 C205 C417 60.5(3) . .
C217 C205 C417 91.7(3) . .
C202 C205 C417 105.6(3) . .
Cu1 C205 C417 86.1(3) . .
C217 C205 C417 164.9(4) 4_656 .
C416 C205 C417 23.4(2) . .
C421 C205 C417 39.6(3) . .
C216 C205 C417 142.9(4) 4_656 .
N21 C205 C218 80.5(5) . 4_656
C204 C205 C218 77.4(5) . 4_656
C216 C205 C218 113.0(5) . 4_656
C201 C205 C218 70.2(3) . 4_656
C203 C205 C218 69.2(3) . 4_656
C221 C205 C218 122.5(4) . 4_656
C217 C205 C218 99.0(3) . 4_656
C202 C205 C218 66.4(3) . 4_656
Cu1 C205 C218 101.8(3) . 4_656
C217 C205 C218 22.2(2) 4_656 4_656
C416 C205 C218 161.8(4) . 4_656
C421 C205 C218 140.3(4) . 4_656
C216 C205 C218 39.5(2) 4_656 4_656
C417 C205 C218 168.5(4) . 4_656
N21 C205 C101 18.4(4) . .
C204 C205 C101 103.7(6) . .
C216 C205 C101 136.1(6) . .
C201 C205 C101 13.2(3) . .
C203 C205 C101 74.1(3) . .
C221 C205 C101 158.8(4) . .
C217 C205 C101 110.2(4) . .
C202 C205 C101 43.5(3) . .
Cu1 C205 C101 48.1(2) . .
C217 C205 C101 87.2(3) 4_656 .
C416 C205 C101 88.4(3) . .
C421 C205 C101 67.4(3) . .
C216 C205 C101 110.3(3) 4_656 .
C417 C205 C101 106.7(3) . .
C218 C205 C101 73.6(3) 4_656 .
C211 C206 C207 114.6(9) . .
C211 C206 C203 121.2(9) . .
C207 C206 C203 124.1(8) . .
C211 C206 C208 86.0(7) . .
C207 C206 C208 28.6(5) . .
C203 C206 C208 152.6(7) . .
C211 C206 C210 28.9(6) . .
C207 C206 C210 85.7(7) . .
C203 C206 C210 150.1(8) . .
C208 C206 C210 57.1(4) . .
C211 C206 C202 93.1(7) . .
C207 C206 C202 152.2(7) . .
C203 C206 C202 28.2(4) . .
C208 C206 C202 179.1(5) . .
C210 C206 C202 122.1(5) . .
C211 C206 C204 148.9(8) . .
C207 C206 C204 96.2(6) . .
C203 C206 C204 27.9(5) . .
C208 C206 C204 124.7(5) . .
C210 C206 C204 175.4(6) . .
C202 C206 C204 56.1(4) . .
C211 C206 C209 57.4(6) . .
C207 C206 C209 57.2(6) . .
C203 C206 C209 177.5(7) . .
C208 C206 C209 28.6(3) . .
C210 C206 C209 28.5(3) . .
C202 C206 C209 150.5(5) . .
C204 C206 C209 153.2(5) . .
C211 C206 N22 76.7(8) . 4_656
C207 C206 N22 108.2(7) . 4_656
C203 C206 N22 83.2(5) . 4_656
C208 C206 N22 102.4(5) . 4_656
C210 C206 N22 84.9(5) . 4_656
C202 C206 N22 77.1(3) . 4_656
C204 C206 N22 90.4(3) . 4_656
C209 C206 N22 94.4(3) . 4_656
C211 C206 C219 99.8(8) . 4_656
C207 C206 C219 102.9(7) . 4_656
C203 C206 C219 66.5(5) . 4_656
C208 C206 C219 109.1(5) . 4_656
C210 C206 C219 107.6(5) . 4_656
C202 C206 C219 70.8(3) . 4_656
C204 C206 C219 67.9(3) . 4_656
C209 C206 C219 111.3(4) . 4_656
N22 C206 C219 23.58(19) 4_656 4_656
C211 C206 C220 114.2(8) . 4_656
C207 C206 C220 81.2(7) . 4_656
C203 C206 C220 74.8(5) . 4_656
C208 C206 C220 92.3(5) . 4_656
C210 C206 C220 111.4(5) . 4_656
C202 C206 C220 87.7(4) . 4_656
C204 C206 C220 64.8(3) . 4_656
C209 C206 C220 103.6(4) . 4_656
N22 C206 C220 39.5(2) 4_656 4_656
C219 C206 C220 22.3(2) 4_656 4_656
C206 C207 C208 123.1(10) . .
C206 C207 C211 32.6(5) . .
C208 C207 C211 90.5(7) . .
C206 C207 C209 94.4(7) . .
C208 C207 C209 28.8(6) . .
C211 C207 C209 61.7(4) . .
C206 C207 C203 29.2(5) . .
C208 C207 C203 152.3(8) . .
C211 C207 C203 61.8(4) . .
C209 C207 C203 123.5(6) . .
C206 C207 C210 63.8(6) . .
C208 C207 C210 59.3(7) . .
C211 C207 C210 31.2(4) . .
C209 C207 C210 30.5(3) . .
C203 C207 C210 93.0(5) . .
C206 C207 C204 56.9(5) . .
C208 C207 C204 175.8(11) . .
C211 C207 C204 89.5(5) . .
C209 C207 C204 151.0(6) . .
C203 C207 C204 27.7(3) . .
C210 C207 C204 120.6(5) . .
C206 C207 C220 77.1(7) . 4_656
C208 C207 C220 115.1(10) . 4_656
C211 C207 C220 90.8(6) . 4_656
C209 C207 C220 112.9(5) . 4_656
C203 C207 C220 66.6(4) . 4_656
C210 C207 C220 103.7(5) . 4_656
C204 C207 C220 60.7(3) . 4_656
C209 C208 C207 122.2(11) . .
C209 C208 C210 32.5(6) . .
C207 C208 C210 89.7(8) . .
C209 C208 C206 94.0(8) . .
C207 C208 C206 28.2(5) . .
C210 C208 C206 61.5(5) . .
C209 C208 C212 30.0(6) . .
C207 C208 C212 152.1(9) . .
C210 C208 C212 62.4(5) . .
C206 C208 C212 123.9(6) . .
C209 C208 C211 63.6(7) . .
C207 C208 C211 58.6(7) . .
C210 C208 C211 31.1(4) . .
C206 C208 C211 30.3(3) . .
C212 C208 C211 93.6(5) . .
C209 C208 C215 58.7(7) . .
C207 C208 C215 166.4(12) . .
C210 C208 C215 90.4(5) . .
C206 C208 C215 149.1(6) . .
C212 C208 C215 31.2(3) . .
C211 C208 C215 120.6(5) . .
C209 C208 C214 42.6(6) . .
C207 C208 C214 144.3(10) . .
C210 C208 C214 68.8(5) . .
C206 C208 C214 122.6(6) . .
C212 C208 C214 26.5(3) . .
C211 C208 C214 96.3(5) . .
C215 C208 C214 47.1(4) . .
C210 C209 C208 114.8(10) . .
C210 C209 C212 121.3(9) . .
C208 C209 C212 123.7(10) . .
C210 C209 C207 85.8(7) . .
C208 C209 C207 29.0(6) . .
C212 C209 C207 152.7(8) . .
C210 C209 C211 29.1(6) . .
C208 C209 C211 85.8(7) . .
C212 C209 C211 150.3(8) . .
C207 C209 C211 56.8(4) . .
C210 C209 C214 113.9(9) . .
C208 C209 C214 115.3(9) . .
C212 C209 C214 35.9(5) . .
C207 C209 C214 134.0(6) . .
C211 C209 C214 132.8(7) . .
C210 C209 C213 90.9(7) . .
C208 C209 C213 151.2(10) . .
C212 C209 C213 34.6(5) . .
C207 C209 C213 165.5(7) . .
C211 C209 C213 119.0(6) . .
C214 C209 C213 60.0(4) . .
C210 C209 C215 148.1(8) . .
C208 C209 C215 93.9(8) . .
C212 C209 C215 34.5(5) . .
C207 C209 C215 121.6(6) . .
C211 C209 C215 165.2(7) . .
C214 C209 C215 60.4(5) . .
C213 C209 C215 58.3(5) . .
C210 C209 C206 57.4(6) . .
C208 C209 C206 57.4(6) . .
C212 C209 C206 177.0(8) . .
C207 C209 C206 28.4(3) . .
C211 C209 C206 28.3(3) . .
C214 C209 C206 141.3(6) . .
C213 C209 C206 145.6(6) . .
C215 C209 C206 148.0(5) . .
C209 C210 C211 122.4(10) . .
C209 C210 C208 32.7(5) . .
C211 C210 C208 89.7(8) . .
C209 C210 C206 94.1(7) . .
C211 C210 C206 28.3(6) . .
C208 C210 C206 61.4(5) . .
C209 C210 C212 31.4(5) . .
C211 C210 C212 153.6(9) . .
C208 C210 C212 64.0(5) . .
C206 C210 C212 125.4(6) . .
C209 C210 C207 63.6(6) . .
C211 C210 C207 58.7(7) . .
C208 C210 C207 31.0(4) . .
C206 C210 C207 30.5(3) . .
C212 C210 C207 95.0(5) . .
C209 C210 C213 60.8(6) . .
C211 C210 C213 167.3(12) . .
C208 C210 C213 92.7(6) . .
C206 C210 C213 151.5(7) . .
C212 C210 C213 31.8(3) . .
C207 C210 C213 122.8(6) . .
C209 C210 C214 43.7(6) . .
C211 C210 C214 144.5(10) . .
C208 C210 C214 70.1(5) . .
C206 C210 C214 123.7(6) . .
C212 C210 C214 26.7(3) . .
C207 C210 C214 97.5(5) . .
C213 C210 C214 47.3(4) . .
C209 C210 C227 118.9(9) . 4_656
C211 C210 C227 83.9(9) . 4_656
C208 C210 C227 119.6(7) . 4_656
C206 C210 C227 98.1(5) . 4_656
C212 C210 C227 107.2(5) . 4_656
C207 C210 C227 111.8(6) . 4_656
C213 C210 C227 105.6(5) . 4_656
C214 C210 C227 81.6(4) . 4_656
C206 C211 C210 122.8(11) . .
C206 C211 C207 32.7(5) . .
C210 C211 C207 90.1(8) . .
C206 C211 C209 94.3(7) . .
C210 C211 C209 28.5(6) . .
C207 C211 C209 61.5(4) . .
C206 C211 C203 30.7(5) . .
C210 C211 C203 153.5(9) . .
C207 C211 C203 63.5(4) . .
C209 C211 C203 125.0(5) . .
C206 C211 C208 63.7(6) . .
C210 C211 C208 59.1(7) . .
C207 C211 C208 30.9(3) . .
C209 C211 C208 30.6(3) . .
C203 C211 C208 94.4(5) . .
C206 C211 C202 59.1(6) . .
C210 C211 C202 178.1(9) . .
C207 C211 C202 91.9(5) . .
C209 C211 C202 153.4(5) . .
C203 C211 C202 28.4(3) . .
C208 C211 C202 122.8(5) . .
C206 C211 N22 80.1(8) . 4_656
C210 C211 N22 107.0(10) . 4_656
C207 C211 N22 89.2(5) . 4_656
C209 C211 N22 104.6(5) . 4_656
C203 C211 N22 73.0(4) . 4_656
C208 C211 N22 97.7(5) . 4_656
C202 C211 N22 72.9(4) . 4_656
C206 C211 C124 126.7(8) . 3
C210 C211 C124 96.1(8) . 3
C207 C211 C124 141.0(7) . 3
C209 C211 C124 117.6(6) . 3
C203 C211 C124 105.5(5) . 3
C208 C211 C124 136.4(7) . 3
C202 C211 C124 82.5(4) . 3
N22 C211 C124 125.0(5) 4_656 3
C206 C211 N23 92.9(8) . 4_656
C210 C211 N23 113.5(10) . 4_656
C207 C211 N23 108.6(6) . 4_656
C209 C211 N23 120.3(6) . 4_656
C203 C211 N23 76.3(4) . 4_656
C208 C211 N23 118.3(6) . 4_656
C202 C211 N23 65.7(3) . 4_656
N22 C211 N23 20.88(19) 4_656 4_656
C124 C211 N23 104.1(4) 3 4_656
C206 C211 C227 123.6(9) . 4_656
C210 C211 C227 74.0(9) . 4_656
C207 C211 C227 118.9(6) . 4_656
C209 C211 C227 89.5(5) . 4_656
C203 C211 C227 116.2(6) . 4_656
C208 C211 C227 105.6(5) . 4_656
C202 C211 C227 104.9(5) . 4_656
N22 C211 C227 45.0(3) 4_656 4_656
C124 C211 C227 99.7(4) 3 4_656
N23 C211 C227 40.7(3) 4_656 4_656
C206 C211 C222 115.3(9) . 4_656
C210 C211 C222 95.3(9) . 4_656
C207 C211 C222 124.8(6) . 4_656
C209 C211 C222 110.9(5) . 4_656
C203 C211 C222 98.7(5) . 4_656
C208 C211 C222 122.3(6) . 4_656
C202 C211 C222 83.5(4) . 4_656
N22 C211 C222 36.9(3) 4_656 4_656
C124 C211 C222 93.0(4) 3 4_656
N23 C211 C222 23.0(2) 4_656 4_656
C227 C211 C222 21.9(2) 4_656 4_656
C213 C212 C214 110.1(9) . .
C213 C212 C215 107.3(10) . .
C214 C212 C215 111.0(10) . .
C213 C212 C209 110.2(9) . .
C214 C212 C209 107.4(10) . .
C215 C212 C209 110.9(9) . .
C213 C212 C210 86.6(8) . .
C214 C212 C210 104.6(9) . .
C215 C212 C210 133.6(8) . .
C209 C212 C210 27.3(5) . .
C213 C212 C208 132.8(8) . .
C214 C212 C208 104.4(8) . .
C215 C212 C208 88.6(7) . .
C209 C212 C208 26.3(5) . .
C210 C212 C208 53.6(4) . .
C212 C213 C215 36.6(6) . .
C212 C213 C214 35.0(5) . .
C215 C213 C214 61.1(5) . .
C212 C213 C209 35.2(5) . .
C215 C213 C209 61.4(5) . .
C214 C213 C209 59.2(5) . .
C212 C213 C210 61.6(7) . .
C215 C213 C210 89.3(5) . .
C214 C213 C210 74.6(5) . .
C209 C213 C210 28.3(3) . .
C212 C214 C209 36.6(6) . .
C212 C214 C213 34.9(5) . .
C209 C214 C213 60.9(5) . .
C212 C214 C215 34.8(6) . .
C209 C214 C215 61.2(5) . .
C213 C214 C215 58.9(5) . .
C212 C214 C210 48.7(7) . .
C209 C214 C210 22.4(3) . .
C213 C214 C210 58.1(5) . .
C215 C214 C210 80.0(5) . .
C212 C214 C208 49.1(6) . .
C209 C214 C208 22.1(3) . .
C213 C214 C208 80.0(5) . .
C215 C214 C208 59.5(5) . .
C210 C214 C208 41.1(3) . .
C212 C214 C31C 142.0(10) . 4_666
C209 C214 C31C 105.5(7) . 4_666
C213 C214 C31C 148.3(8) . 4_666
C215 C214 C31C 143.1(8) . 4_666
C210 C214 C31C 97.8(7) . 4_666
C208 C214 C31C 94.8(7) . 4_666
C212 C215 C213 36.1(6) . .
C212 C215 C214 34.3(6) . .
C213 C215 C214 60.0(5) . .
C212 C215 C209 34.7(5) . .
C213 C215 C209 60.3(5) . .
C214 C215 C209 58.5(5) . .
C212 C215 C208 60.1(6) . .
C213 C215 C208 87.5(5) . .
C214 C215 C208 73.4(5) . .
C209 C215 C208 27.5(3) . .
C212 C215 N32 130.8(8) . 1_565
C213 C215 N32 154.1(6) . 1_565
C214 C215 N32 99.1(5) . 1_565
C209 C215 N32 124.2(5) . 1_565
C208 C215 N32 101.5(4) . 1_565
C217 C216 C221 117.4(8) . .
C217 C216 C205 122.2(9) . .
C221 C216 C205 120.5(8) . .
C217 C216 C218 28.9(5) . .
C221 C216 C218 88.6(6) . .
C205 C216 C218 151.0(7) . .
C217 C216 N21 95.3(6) . .
C221 C216 N21 145.0(7) . .
C205 C216 N21 29.4(4) . .
C218 C216 N21 122.9(5) . .
C217 C216 C220 88.5(6) . .
C221 C216 C220 28.9(5) . .
C205 C216 C220 149.3(7) . .
C218 C216 C220 59.7(4) . .
N21 C216 C220 165.3(5) . .
C217 C216 C204 146.0(7) . .
C221 C216 C204 94.2(6) . .
C205 C216 C204 29.0(5) . .
C218 C216 C204 168.2(5) . .
N21 C216 C204 58.4(3) . .
C220 C216 C204 122.5(5) . .
C217 C216 C219 59.0(5) . .
C221 C216 C219 58.4(5) . .
C205 C216 C219 177.7(6) . .
C218 C216 C219 30.2(3) . .
N21 C216 C219 150.6(5) . .
C220 C216 C219 29.5(3) . .
C204 C216 C219 150.8(5) . .
C217 C216 C416 106.2(6) . .
C221 C216 C416 87.7(5) . .
C205 C216 C416 76.5(5) . .
C218 C216 C416 105.5(4) . .
N21 C216 C416 70.3(3) . .
C220 C216 C416 95.0(4) . .
C204 C216 C416 86.1(3) . .
C219 C216 C416 101.3(3) . .
C217 C216 C405 82.1(5) . .
C221 C216 C405 92.5(5) . .
C205 C216 C405 95.2(5) . .
C218 C216 C405 81.1(3) . .
N21 C216 C405 79.2(3) . .
C220 C216 C405 87.3(3) . .
C204 C216 C405 110.3(4) . .
C219 C216 C405 82.9(3) . .
C416 C216 C405 25.1(2) . .
C217 C216 C216 87.1(5) . 4_656
C221 C216 C216 104.6(5) . 4_656
C205 C216 C216 79.0(5) . 4_656
C218 C216 C216 96.0(4) . 4_656
N21 C216 C216 88.3(3) . 4_656
C220 C216 C216 106.1(4) . 4_656
C204 C216 C216 72.2(3) . 4_656
C219 C216 C216 103.2(4) . 4_656
C416 C216 C216 155.5(4) . 4_656
C405 C216 C216 162.6(3) . 4_656
C217 C216 C205 71.6(5) . 4_656
C221 C216 C205 94.6(5) . 4_656
C205 C216 C205 103.3(5) . 4_656
C218 C216 C205 73.3(3) . 4_656
N21 C216 C205 108.2(4) . 4_656
C220 C216 C205 86.5(3) . 4_656
C204 C216 C205 95.0(3) . 4_656
C219 C216 C205 78.9(3) . 4_656
C416 C216 C205 177.3(4) . 4_656
C405 C216 C205 153.1(4) . 4_656
C216 C216 C205 24.5(2) 4_656 4_656
C217 C216 C417 124.1(6) . .
C221 C216 C417 66.2(5) . .
C205 C216 C417 80.8(5) . .
C218 C216 C417 113.0(4) . .
N21 C216 C417 85.8(3) . .
C220 C216 C417 80.4(4) . .
C204 C216 C417 78.6(3) . .
C219 C216 C417 96.8(3) . .
C416 C216 C417 23.8(2) . .
C405 C216 C417 43.0(3) . .
C216 C216 C417 148.6(3) 4_656 .
C205 C216 C417 158.9(4) 4_656 .
C217 C216 N41 66.2(5) . .
C221 C216 N41 113.7(6) . .
C205 C216 N41 90.5(5) . .
C218 C216 N41 75.0(3) . .
N21 C216 N41 66.7(3) . .
C220 C216 N41 102.4(4) . .
C204 C216 N41 114.0(4) . .
C219 C216 N41 88.3(3) . .
C416 C216 N41 41.0(2) . .
C405 C216 N41 22.57(19) . .
C216 C216 N41 140.2(2) 4_656 .
C205 C216 N41 136.4(4) 4_656 .
C417 C216 N41 63.2(3) . .
C217 C216 C204 80.2(5) . 4_656
C221 C216 C204 72.2(5) . 4_656
C205 C216 C204 117.2(5) . 4_656
C218 C216 C204 70.4(3) . 4_656
N21 C216 C204 129.3(4) . 4_656
C220 C216 C204 65.3(3) . 4_656
C204 C216 C204 99.5(4) . 4_656
C219 C216 C204 64.7(3) . 4_656
C416 C216 C204 159.5(4) . 4_656
C405 C216 C204 147.6(3) . 4_656
C216 C216 C204 41.3(2) 4_656 4_656
C205 C216 C204 22.6(2) 4_656 4_656
C417 C216 C204 138.0(4) . 4_656
N41 C216 C204 144.8(3) . 4_656
C217 C216 C201 105.0(6) . .
C221 C216 C201 136.9(6) . .
C205 C216 C201 18.8(5) . .
C218 C216 C201 133.1(4) . .
N21 C216 C201 10.7(2) . .
C220 C216 C201 163.5(4) . .
C204 C216 C201 47.7(3) . .
C219 C216 C201 161.3(4) . .
C416 C216 C201 72.5(3) . .
C405 C216 C201 85.3(3) . .
C216 C216 C201 84.3(3) 4_656 .
C205 C216 C201 106.4(3) 4_656 .
C417 C216 C201 84.2(3) . .
N41 C216 C201 75.4(2) . .
C204 C216 C201 125.5(3) 4_656 .
C217 C216 C217 81.5(6) . 4_656
C221 C216 C217 126.2(6) . 4_656
C205 C216 C217 65.2(4) . 4_656
C218 C216 C217 100.0(4) . 4_656
N21 C216 C217 67.7(3) . 4_656
C220 C216 C217 127.0(4) . 4_656
C204 C216 C217 69.1(3) . 4_656
C219 C216 C217 117.1(4) . 4_656
C416 C216 C217 137.9(3) . 4_656
C405 C216 C217 141.2(3) . 4_656
C216 C216 C217 22.18(19) 4_656 4_656
C205 C216 C217 40.9(2) 4_656 4_656
C417 C216 C217 145.6(3) . 4_656
N41 C216 C217 119.9(3) . 4_656
C204 C216 C217 61.7(2) 4_656 4_656
C201 C216 C217 65.6(2) . 4_656
C218 C217 C216 121.9(9) . .
C218 C217 C221 90.4(7) . .
C216 C217 C221 31.6(5) . .
C218 C217 C219 30.7(5) . .
C216 C217 C219 91.3(6) . .
C221 C217 C219 59.7(4) . .
C218 C217 C205 151.8(8) . .
C216 C217 C205 29.9(5) . .
C221 C217 C205 61.5(4) . .
C219 C217 C205 121.2(5) . .
C218 C217 C220 60.6(6) . .
C216 C217 C220 61.3(5) . .
C221 C217 C220 29.8(3) . .
C219 C217 C220 30.0(3) . .
C205 C217 C220 91.2(4) . .
C218 C217 N21 166.4(6) . .
C216 C217 N21 56.2(5) . .
C221 C217 N21 87.1(4) . .
C219 C217 N21 144.4(5) . .
C205 C217 N21 27.6(3) . .
C220 C217 N21 116.1(4) . .
C218 C217 Cu1 131.6(6) . .
C216 C217 Cu1 88.0(5) . .
C221 C217 Cu1 112.7(4) . .
C219 C217 Cu1 140.2(4) . .
C205 C217 Cu1 64.7(3) . .
C220 C217 Cu1 131.9(4) . .
N21 C217 Cu1 39.17(19) . .
C218 C217 N41 100.2(6) . .
C216 C217 N41 90.6(6) . .
C221 C217 N41 98.5(4) . .
C219 C217 N41 103.1(4) . .
C205 C217 N41 82.9(3) . .
C220 C217 N41 102.7(4) . .
N21 C217 N41 67.1(3) . .
Cu1 C217 N41 37.19(17) . .
C218 C217 C205 91.4(6) . 4_656
C216 C217 C205 85.2(6) . 4_656
C221 C217 C205 83.6(4) . 4_656
C219 C217 C205 88.0(4) . 4_656
C205 C217 C205 88.0(4) . 4_656
C220 C217 C205 84.9(3) . 4_656
N21 C217 C205 101.6(3) . 4_656
Cu1 C217 C205 131.4(3) . 4_656
N41 C217 C205 168.2(4) . 4_656
C218 C217 C405 94.5(5) . .
C216 C217 C405 74.6(5) . .
C221 C217 C405 76.3(4) . .
C219 C217 C405 86.9(4) . .
C205 C217 C405 77.3(3) . .
C220 C217 C405 80.6(3) . .
N21 C217 C405 71.9(3) . .
Cu1 C217 C405 54.7(2) . .
N41 C217 C405 23.0(2) . .
C205 C217 C405 159.0(4) 4_656 .
C218 C217 C401 83.0(5) . .
C216 C217 C401 112.3(6) . .
C221 C217 C401 113.5(4) . .
C219 C217 C401 95.5(4) . .
C205 C217 C401 105.0(4) . .
C220 C217 C401 106.8(3) . .
N21 C217 C401 85.8(3) . .
Cu1 C217 C401 49.1(2) . .
N41 C217 C401 22.66(19) . .
C205 C217 C401 162.0(4) 4_656 .
C405 C217 C401 39.0(2) . .
C218 C217 N21 83.7(5) . 4_656
C216 C217 N21 106.9(6) . 4_656
C221 C217 N21 104.4(4) . 4_656
C219 C217 N21 91.9(4) . 4_656
C205 C217 N21 104.6(3) . 4_656
C220 C217 N21 99.2(3) . 4_656
N21 C217 N21 109.8(3) . 4_656
Cu1 C217 N21 126.2(3) . 4_656
N41 C217 N21 156.7(4) . 4_656
C205 C217 N21 22.20(19) 4_656 4_656
C405 C217 N21 178.1(3) . 4_656
C401 C217 N21 139.8(4) . 4_656
C218 C217 C204 77.8(5) . 4_656
C216 C217 C204 77.7(5) . 4_656
C221 C217 C204 66.0(3) . 4_656
C219 C217 C204 67.1(3) . 4_656
C205 C217 C204 91.7(4) . 4_656
C220 C217 C204 62.5(3) . 4_656
N21 C217 C204 113.1(3) . 4_656
Cu1 C217 C204 150.0(3) . 4_656
N41 C217 C204 164.3(4) . 4_656
C205 C217 C204 22.6(2) 4_656 4_656
C405 C217 C204 141.3(4) . 4_656
C401 C217 C204 160.8(3) . 4_656
N21 C217 C204 39.0(2) 4_656 4_656
C218 C217 C216 114.9(6) . 4_656
C216 C217 C216 70.7(5) . 4_656
C221 C217 C216 81.1(3) . 4_656
C219 C217 C216 106.7(4) . 4_656
C205 C217 C216 65.9(3) . 4_656
C220 C217 C216 94.1(3) . 4_656
N21 C217 C216 77.8(3) . 4_656
Cu1 C217 C216 110.5(3) . 4_656
N41 C217 C216 144.9(3) . 4_656
C205 C217 C216 23.8(2) 4_656 4_656
C405 C217 C216 142.8(3) . 4_656
C401 C217 C216 157.6(4) . 4_656
N21 C217 C216 39.1(2) 4_656 4_656
C204 C217 C216 39.9(2) 4_656 4_656
C217 C218 C219 119.5(9) . .
C217 C218 C220 89.6(7) . .
C219 C218 C220 29.9(5) . .
C217 C218 C216 29.2(5) . .
C219 C218 C216 90.3(6) . .
C220 C218 C216 60.4(4) . .
C217 C218 N22 147.1(8) . .
C219 C218 N22 27.6(5) . .
C220 C218 N22 57.5(4) . .
C216 C218 N22 117.9(5) . .
C217 C218 N23 173.4(8) . .
C219 C218 N23 54.6(5) . .
C220 C218 N23 84.5(4) . .
C216 C218 N23 144.8(5) . .
N22 C218 N23 27.2(2) . .
C217 C218 C221 59.8(6) . .
C219 C218 C221 59.7(5) . .
C220 C218 C221 29.8(3) . .
C216 C218 C221 30.6(3) . .
N22 C218 C221 87.3(4) . .
N23 C218 C221 114.2(4) . .
C217 C218 C202 110.5(6) . 4_656
C219 C218 C202 80.0(5) . 4_656
C220 C218 C202 89.7(4) . 4_656
C216 C218 C202 108.5(4) . 4_656
N22 C218 C202 73.9(3) . 4_656
N23 C218 C202 66.7(3) . 4_656
C221 C218 C202 100.0(3) . 4_656
C217 C218 C201 95.8(5) . 4_656
C219 C218 C201 101.8(5) . 4_656
C220 C218 C201 106.7(4) . 4_656
C216 C218 C201 104.1(4) . 4_656
N22 C218 C201 95.2(3) . 4_656
N23 C218 C201 83.2(3) . 4_656
C221 C218 C201 107.6(3) . 4_656
C202 C218 C201 22.22(19) 4_656 4_656
C217 C218 C203 102.7(6) . 4_656
C219 C218 C203 64.7(5) . 4_656
C220 C218 C203 68.2(3) . 4_656
C216 C218 C203 91.4(4) . 4_656
N22 C218 C203 68.5(3) . 4_656
N23 C218 C203 72.4(3) . 4_656
C221 C218 C203 78.0(3) . 4_656
C202 C218 C203 22.4(2) 4_656 4_656
C201 C218 C203 39.2(2) 4_656 4_656
C217 C218 C204 80.3(5) . 4_656
C219 C218 C204 74.2(5) . 4_656
C220 C218 C204 65.4(3) . 4_656
C216 C218 C204 70.4(3) . 4_656
N22 C218 C204 86.3(3) . 4_656
N23 C218 C204 94.6(3) . 4_656
C221 C218 C204 63.9(3) . 4_656
C202 C218 C204 38.6(2) 4_656 4_656
C201 C218 C204 44.2(2) 4_656 4_656
C203 C218 C204 22.52(19) 4_656 4_656
C217 C218 C401 74.9(5) . .
C219 C218 C401 117.5(6) . .
C220 C218 C401 112.8(4) . .
C216 C218 C401 87.1(3) . .
N22 C218 C401 114.3(4) . .
N23 C218 C401 110.1(3) . .
C221 C218 C401 101.7(3) . .
C202 C218 C401 157.1(4) 4_656 .
C201 C218 C401 139.2(4) 4_656 .
C203 C218 C401 177.2(3) 4_656 .
C204 C218 C401 155.2(3) 4_656 .
C217 C218 C205 66.4(5) . 4_656
C219 C218 C205 96.3(5) . 4_656
C220 C218 C205 83.8(4) . 4_656
C216 C218 C205 67.3(3) . 4_656
N22 C218 C205 107.3(4) . 4_656
N23 C218 C205 109.9(3) . 4_656
C221 C218 C205 73.2(3) . 4_656
C202 C218 C205 44.5(2) 4_656 4_656
C201 C218 C205 37.2(2) 4_656 4_656
C203 C218 C205 39.4(2) 4_656 4_656
C204 C218 C205 22.27(19) 4_656 4_656
C401 C218 C205 137.8(3) . 4_656
C217 C218 C402 95.8(6) . .
C219 C218 C402 101.3(5) . .
C220 C218 C402 106.8(4) . .
C216 C218 C402 102.4(4) . .
N22 C218 C402 92.9(3) . .
N23 C218 C402 88.7(3) . .
C221 C218 C402 107.2(3) . .
C202 C218 C402 149.1(3) 4_656 .
C201 C218 C402 144.5(4) 4_656 .
C203 C218 C402 160.7(3) 4_656 .
C204 C218 C402 171.1(4) 4_656 .
C401 C218 C402 22.0(2) . .
C205 C218 C402 159.7(3) 4_656 .
C217 C218 N21 74.4(5) . 4_656
C219 C218 N21 110.1(5) . 4_656
C220 C218 N21 103.6(4) . 4_656
C216 C218 N21 84.0(3) . 4_656
N22 C218 N21 112.0(3) . 4_656
N23 C218 N21 104.2(3) . 4_656
C221 C218 N21 94.2(3) . 4_656
C202 C218 N21 38.9(2) 4_656 4_656
C201 C218 N21 21.55(17) 4_656 4_656
C203 C218 N21 46.0(2) 4_656 4_656
C204 C218 N21 38.6(2) 4_656 4_656
C401 C218 N21 131.5(3) . 4_656
C205 C218 N21 21.18(17) 4_656 4_656
C402 C218 N21 148.0(3) . 4_656
C220 C219 C218 119.5(8) . .
C220 C219 N22 115.4(8) . .
C218 C219 N22 125.1(8) . .
C220 C219 N23 145.5(7) . .
C218 C219 N23 94.7(6) . .
N22 C219 N23 30.8(4) . .
C220 C219 C221 29.8(5) . .
C218 C219 C221 89.7(6) . .
N22 C219 C221 145.1(7) . .
N23 C219 C221 174.2(6) . .
C220 C219 C217 89.7(6) . .
C218 C219 C217 29.8(5) . .
N22 C219 C217 154.9(7) . .
N23 C219 C217 124.5(5) . .
C221 C219 C217 59.9(4) . .
C220 C219 C216 60.0(6) . .
C218 C219 C216 59.5(5) . .
N22 C219 C216 174.8(7) . .
N23 C219 C216 154.1(5) . .
C221 C219 C216 30.2(3) . .
C217 C219 C216 29.7(3) . .
C220 C219 C203 88.9(6) . 4_656
C218 C219 C203 92.2(5) . 4_656
N22 C219 C203 90.0(5) . 4_656
N23 C219 C203 85.6(4) . 4_656
C221 C219 C203 90.6(4) . 4_656
C217 C219 C203 92.2(4) . 4_656
C216 C219 C203 92.3(3) . 4_656
C220 C219 C204 74.8(5) . 4_656
C218 C219 C204 83.0(5) . 4_656
N22 C219 C204 113.2(6) . 4_656
N23 C219 C204 108.1(4) . 4_656
C221 C219 C204 68.8(3) . 4_656
C217 C219 C204 73.5(3) . 4_656
C216 C219 C204 68.8(3) . 4_656
C203 C219 C204 23.7(2) 4_656 4_656
C220 C219 C206 80.8(6) . 4_656
C218 C219 C206 116.5(6) . 4_656
N22 C219 C206 72.9(5) . 4_656
N23 C219 C206 80.1(4) . 4_656
C221 C219 C206 94.6(4) . 4_656
C217 C219 C206 115.3(4) . 4_656
C216 C219 C206 107.8(3) . 4_656
C203 C219 C206 24.7(2) 4_656 4_656
C204 C219 C206 42.2(2) 4_656 4_656
C220 C219 C222 133.5(6) . .
C218 C219 C222 107.0(6) . .
N22 C219 C222 18.2(4) . .
N23 C219 C222 12.6(3) . .
C221 C219 C222 163.2(5) . .
C217 C219 C222 136.9(5) . .
C216 C219 C222 166.6(4) . .
C203 C219 C222 88.1(3) 4_656 .
C204 C219 C222 111.6(3) 4_656 .
C206 C219 C222 77.4(3) 4_656 .
C220 C219 C202 111.1(6) . 4_656
C218 C219 C202 77.3(5) . 4_656
N22 C219 C202 84.8(5) . 4_656
N23 C219 C202 70.2(3) . 4_656
C221 C219 C202 107.3(4) . 4_656
C217 C219 C202 87.7(4) . 4_656
C216 C219 C202 99.1(3) . 4_656
C203 C219 C202 22.7(2) 4_656 4_656
C204 C219 C202 39.0(2) 4_656 4_656
C206 C219 C202 41.1(2) 4_656 4_656
C222 C219 C202 76.4(3) . 4_656
C221 C220 C219 120.2(9) . .
C221 C220 N22 153.1(8) . .
C219 C220 N22 32.9(5) . .
C221 C220 C218 89.6(7) . .
C219 C220 C218 30.6(5) . .
N22 C220 C218 63.5(4) . .
C221 C220 C216 29.7(5) . .
C219 C220 C216 90.5(6) . .
N22 C220 C216 123.4(5) . .
C218 C220 C216 59.9(4) . .
C221 C220 C217 59.9(6) . .
C219 C220 C217 60.4(5) . .
N22 C220 C217 93.3(4) . .
C218 C220 C217 29.8(3) . .
C216 C220 C217 30.1(3) . .
C221 C220 C204 80.2(5) . 4_656
C219 C220 C204 82.2(5) . 4_656
N22 C220 C204 93.4(4) . 4_656
C218 C220 C204 74.4(3) . 4_656
C216 C220 C204 74.3(3) . 4_656
C217 C220 C204 71.3(3) . 4_656
C221 C220 N23 141.6(7) . .
C219 C220 N23 21.5(5) . .
N22 C220 N23 12.1(2) . .
C218 C220 N23 52.0(3) . .
C216 C220 N23 111.9(4) . .
C217 C220 N23 81.8(3) . .
C204 C220 N23 86.3(3) 4_656 .
C221 C220 C203 103.4(6) . 4_656
C219 C220 C203 67.9(5) . 4_656
N22 C220 C203 71.3(3) . 4_656
C218 C220 C203 72.1(3) . 4_656
C216 C220 C203 93.3(4) . 4_656
C217 C220 C203 81.1(3) . 4_656
C204 C220 C203 23.4(2) 4_656 4_656
N23 C220 C203 66.1(3) . 4_656
C221 C220 C206 119.4(6) . 4_656
C219 C220 C206 76.9(6) . 4_656
N22 C220 C206 66.1(3) . 4_656
C218 C220 C206 90.9(4) . 4_656
C216 C220 C206 116.2(4) . 4_656
C217 C220 C206 104.8(4) . 4_656
C204 C220 C206 42.3(2) 4_656 4_656
N23 C220 C206 66.1(3) . 4_656
C203 C220 C206 24.0(2) 4_656 4_656
C221 C220 C207 112.4(6) . 4_656
C219 C220 C207 98.0(6) . 4_656
N22 C220 C207 81.6(4) . 4_656
C218 C220 C207 112.0(4) . 4_656
C216 C220 C207 121.5(4) . 4_656
C217 C220 C207 120.7(4) . 4_656
C204 C220 C207 50.3(3) 4_656 4_656
N23 C220 C207 84.6(3) . 4_656
C203 C220 C207 41.1(3) 4_656 4_656
C206 C220 C207 21.7(2) 4_656 4_656
C220 C221 C216 121.4(9) . .
C220 C221 C219 30.0(5) . .
C216 C221 C219 91.4(6) . .
C220 C221 C217 90.4(7) . .
C216 C221 C217 31.1(5) . .
C219 C221 C217 60.4(4) . .
C220 C221 C205 151.9(8) . .
C216 C221 C205 30.6(5) . .
C219 C221 C205 122.0(5) . .
C217 C221 C205 61.6(4) . .
C220 C221 C218 60.6(6) . .
C216 C221 C218 60.8(5) . .
C219 C221 C218 30.6(3) . .
C217 C221 C218 29.8(3) . .
C205 C221 C218 91.4(4) . .
C220 C221 C204 171.1(6) . .
C216 C221 C204 57.4(5) . .
C219 C221 C204 147.2(5) . .
C217 C221 C204 87.8(4) . .
C205 C221 C204 28.2(3) . .
C218 C221 C204 117.2(4) . .
C220 C221 C417 111.0(6) . .
C216 C221 C417 90.1(6) . .
C219 C221 C417 115.1(4) . .
C217 C221 C417 103.9(4) . .
C205 C221 C417 76.5(3) . .
C218 C221 C417 112.6(4) . .
C204 C221 C417 77.9(3) . .
C220 C221 C204 76.6(5) . 4_656
C216 C221 C204 84.8(5) . 4_656
C219 C221 C204 70.9(3) . 4_656
C217 C221 C204 74.6(3) . 4_656
C205 C221 C204 96.3(3) . 4_656
C218 C221 C204 69.9(3) . 4_656
C204 C221 C204 94.4(3) . 4_656
C417 C221 C204 172.3(4) . 4_656
C220 C221 C416 112.6(6) . .
C216 C221 C416 69.3(5) . .
C219 C221 C416 104.3(4) . .
C217 C221 C416 80.7(4) . .
C205 C221 C416 63.7(3) . .
C218 C221 C416 92.7(4) . .
C204 C221 C416 75.7(3) . .
C417 C221 C416 23.2(2) . .
C204 C221 C416 153.8(4) 4_656 .
C220 C221 N22 17.1(5) . .
C216 C221 N22 104.3(6) . .
C219 C221 N22 12.9(3) . .
C217 C221 N22 73.3(3) . .
C205 C221 N22 134.8(4) . .
C218 C221 N22 43.5(3) . .
C204 C221 N22 159.7(4) . .
C417 C221 N22 113.3(3) . .
C204 C221 N22 73.7(2) 4_656 .
C416 C221 N22 107.6(3) . .
C220 C221 N21 140.7(7) . .
C216 C221 N21 22.3(4) . .
C219 C221 N21 111.5(4) . .
C217 C221 N21 52.2(3) . .
C205 C221 N21 13.0(2) . .
C218 C221 N21 81.4(3) . .
C204 C221 N21 40.8(2) . .
C417 C221 N21 73.1(3) . .
C204 C221 N21 100.5(3) 4_656 .
C416 C221 N21 56.3(2) . .
N22 C221 N21 123.9(3) . .
N23 N22 C219 113.9(8) . .
N23 N22 C222 36.5(5) . .
C219 N22 C222 150.3(7) . .
N23 N22 C220 144.8(6) . .
C219 N22 C220 31.7(5) . .
C222 N22 C220 175.7(5) . .
N23 N22 C218 87.0(6) . .
C219 N22 C218 27.3(5) . .
C222 N22 C218 123.2(5) . .
C220 N22 C218 59.0(4) . .
N23 N22 C227 67.5(5) . .
C219 N22 C227 178.6(7) . .
C222 N22 C227 31.1(3) . .
C220 N22 C227 146.9(5) . .
C218 N22 C227 154.1(5) . .
N23 N22 C211 87.5(6) . 4_656
C219 N22 C211 106.2(5) . 4_656
C222 N22 C211 79.3(4) . 4_656
C220 N22 C211 96.4(4) . 4_656
C218 N22 C211 111.5(4) . 4_656
C227 N22 C211 73.4(4) . 4_656
N23 N22 C206 101.2(6) . 4_656
C219 N22 C206 83.5(5) . 4_656
C222 N22 C206 101.5(4) . 4_656
C220 N22 C206 74.4(3) . 4_656
C218 N22 C206 93.5(3) . 4_656
C227 N22 C206 96.0(4) . 4_656
C211 N22 C206 23.2(2) 4_656 4_656
N23 N22 C223 24.2(5) . .
C219 N22 C223 137.9(6) . .
C222 N22 C223 12.5(3) . .
C220 N22 C223 168.9(4) . .
C218 N22 C223 110.8(4) . .
C227 N22 C223 43.5(3) . .
C211 N22 C223 83.3(3) 4_656 .
C206 N22 C223 103.5(3) 4_656 .
N23 N22 C203 92.1(5) . 4_656
C219 N22 C203 66.3(5) . 4_656
C222 N22 C203 107.5(4) . 4_656
C220 N22 C203 69.4(3) . 4_656
C218 N22 C203 70.2(3) . 4_656
C227 N22 C203 113.6(4) . 4_656
C211 N22 C203 41.9(2) 4_656 4_656
C206 N22 C203 24.5(2) 4_656 4_656
C223 N22 C203 104.1(3) . 4_656
N23 N22 C411 72.4(5) . .
C219 N22 C411 106.2(5) . .
C222 N22 C411 68.7(4) . .
C220 N22 C411 115.4(4) . .
C218 N22 C411 94.0(3) . .
C227 N22 C411 74.4(4) . .
C211 N22 C411 146.7(3) 4_656 .
C206 N22 C411 169.9(3) 4_656 .
C223 N22 C411 67.4(3) . .
C203 N22 C411 158.8(4) 4_656 .
N23 N22 C313 137.9(6) . 1_565
C219 N22 C313 99.1(6) . 1_565
C222 N22 C313 106.8(4) . 1_565
C220 N22 C313 73.7(4) . 1_565
C218 N22 C313 119.7(4) . 1_565
C227 N22 C313 79.8(4) . 1_565
C211 N22 C313 108.6(4) 4_656 1_565
C206 N22 C313 108.2(4) 4_656 1_565
C223 N22 C313 117.0(4) . 1_565
C203 N22 C313 126.1(4) 4_656 1_565
C411 N22 C313 73.7(4) . 1_565
N23 N22 C221 135.6(6) . .
C219 N22 C221 22.0(5) . .
C222 N22 C221 172.0(4) . .
C220 N22 C221 9.8(3) . .
C218 N22 C221 49.2(3) . .
C227 N22 C221 156.6(4) . .
C211 N22 C221 100.5(3) 4_656 .
C206 N22 C221 77.6(3) 4_656 .
C223 N22 C221 159.7(3) . .
C203 N22 C221 68.5(2) 4_656 .
C411 N22 C221 112.4(3) . .
C313 N22 C221 80.9(3) 1_565 .
N22 N23 C222 112.2(8) . .
N22 N23 C219 35.3(5) . .
C222 N23 C219 147.5(7) . .
N22 N23 C223 143.4(7) . .
C222 N23 C223 31.3(5) . .
C219 N23 C223 176.3(5) . .
N22 N23 C227 84.7(6) . .
C222 N23 C227 27.6(5) . .
C219 N23 C227 120.1(5) . .
C223 N23 C227 58.9(4) . .
N22 N23 C218 65.7(5) . .
C222 N23 C218 173.1(7) . .
C219 N23 C218 30.6(3) . .
C223 N23 C218 149.7(5) . .
C227 N23 C218 150.1(5) . .
N22 N23 C411 87.0(6) . .
C222 N23 C411 79.8(6) . .
C219 N23 C411 93.5(4) . .
C223 N23 C411 82.9(4) . .
C227 N23 C411 79.8(4) . .
C218 N23 C411 93.5(3) . .
N22 N23 C220 23.1(4) . .
C222 N23 C220 135.1(6) . .
C219 N23 C220 13.0(3) . .
C223 N23 C220 166.4(5) . .
C227 N23 C220 107.5(4) . .
C218 N23 C220 43.5(3) . .
C411 N23 C220 94.7(3) . .
N22 N23 C211 71.7(6) . 4_656
C222 N23 C211 84.1(6) . 4_656
C219 N23 C211 84.2(4) . 4_656
C223 N23 C211 98.5(4) . 4_656
C227 N23 C211 72.3(4) . 4_656
C218 N23 C211 101.0(3) . 4_656
C411 N23 C211 146.0(4) . 4_656
C220 N23 C211 76.1(3) . 4_656
N22 N23 C202 89.5(5) . 4_656
C222 N23 C202 119.2(6) . 4_656
C219 N23 C202 73.0(3) . 4_656
C223 N23 C202 110.6(4) . 4_656
C227 N23 C202 119.0(4) . 4_656
C218 N23 C202 67.7(3) . 4_656
C411 N23 C202 160.4(3) . 4_656
C220 N23 C202 75.4(3) . 4_656
C211 N23 C202 48.6(3) 4_656 4_656
N22 N23 C224 133.3(6) . .
C222 N23 C224 21.3(5) . .
C219 N23 C224 168.1(5) . .
C223 N23 C224 10.0(4) . .
C227 N23 C224 48.9(4) . .
C218 N23 C224 159.1(4) . .
C411 N23 C224 80.7(3) . .
C220 N23 C224 156.3(4) . .
C211 N23 C224 94.8(3) 4_656 .
C202 N23 C224 115.0(3) 4_656 .
C223 C222 C227 120.4(9) . .
C223 C222 N23 115.9(9) . .
C227 C222 N23 123.7(9) . .
C223 C222 N22 147.0(8) . .
C227 C222 N22 92.5(7) . .
N23 C222 N22 31.3(4) . .
C223 C222 C226 89.6(7) . .
C227 C222 C226 30.8(6) . .
N23 C222 C226 154.5(8) . .
N22 C222 C226 123.2(6) . .
C223 C222 C224 30.1(6) . .
C227 C222 C224 90.3(7) . .
N23 C222 C224 146.0(8) . .
N22 C222 C224 175.3(7) . .
C226 C222 C224 59.5(5) . .
C223 C222 C225 59.9(6) . .
C227 C222 C225 60.5(6) . .
N23 C222 C225 175.5(8) . .
N22 C222 C225 152.7(6) . .
C226 C222 C225 29.7(4) . .
C224 C222 C225 29.8(4) . .
C223 C222 C411 98.8(8) . .
C227 C222 C411 95.7(7) . .
N23 C222 C411 75.9(6) . .
N22 C222 C411 74.1(4) . .
C226 C222 C411 100.7(5) . .
C224 C222 C411 101.9(5) . .
C225 C222 C411 102.6(5) . .
C223 C222 C219 135.6(7) . .
C227 C222 C219 103.9(6) . .
N23 C222 C219 19.9(5) . .
N22 C222 C219 11.4(3) . .
C226 C222 C219 134.6(5) . .
C224 C222 C219 165.3(6) . .
C225 C222 C219 163.9(5) . .
C411 C222 C219 73.5(3) . .
C223 C222 C410 91.7(7) . .
C227 C222 C410 81.0(7) . .
N23 C222 C410 98.2(6) . .
N22 C222 C410 91.7(4) . .
C226 C222 C410 79.3(5) . .
C224 C222 C410 85.1(5) . .
C225 C222 C410 80.6(4) . .
C411 C222 C410 22.5(2) . .
C219 C222 C410 93.5(3) . .
C223 C222 C211 121.3(8) . 4_656
C227 C222 C211 78.2(7) . 4_656
N23 C222 C211 72.8(6) . 4_656
N22 C222 C211 63.7(4) . 4_656
C226 C222 C211 95.1(5) . 4_656
C224 C222 C211 120.5(5) . 4_656
C225 C222 C211 110.5(5) . 4_656
C411 C222 C211 136.9(4) . 4_656
C219 C222 C211 67.0(3) . 4_656
C410 C222 C211 146.7(4) . 4_656
C224 C223 C222 119.5(11) . .
C224 C223 N23 152.2(10) . .
C222 C223 N23 32.8(5) . .
C224 C223 C225 29.3(6) . .
C222 C223 C225 90.2(7) . .
N23 C223 C225 123.0(6) . .
C224 C223 C227 89.7(8) . .
C222 C223 C227 29.9(5) . .
N23 C223 C227 62.7(4) . .
C225 C223 C227 60.4(5) . .
C224 C223 C226 59.6(7) . .
C222 C223 C226 60.0(6) . .
N23 C223 C226 92.8(5) . .
C225 C223 C226 30.2(4) . .
C227 C223 C226 30.1(3) . .
C224 C223 N22 139.8(9) . .
C222 C223 N22 20.5(5) . .
N23 C223 N22 12.4(2) . .
C225 C223 N22 110.6(5) . .
C227 C223 N22 50.4(3) . .
C226 C223 N22 80.4(4) . .
C223 C224 C225 121.6(11) . .
C223 C224 C226 90.3(8) . .
C225 C224 C226 31.3(6) . .
C223 C224 C222 30.4(6) . .
C225 C224 C222 91.2(8) . .
C226 C224 C222 59.9(5) . .
C223 C224 C228 152.4(10) . .
C225 C224 C228 30.8(6) . .
C226 C224 C228 62.1(5) . .
C222 C224 C228 122.0(7) . .
C223 C224 C227 60.5(7) . .
C225 C224 C227 61.0(7) . .
C226 C224 C227 29.7(3) . .
C222 C224 C227 30.2(3) . .
C228 C224 C227 91.8(6) . .
C223 C224 N23 17.7(6) . .
C225 C224 N23 103.9(7) . .
C226 C224 N23 72.7(4) . .
C222 C224 N23 12.7(3) . .
C228 C224 N23 134.7(6) . .
C227 C224 N23 42.9(3) . .
C226 C225 C224 117.3(10) . .
C226 C225 C228 121.6(12) . .
C224 C225 C228 121.1(12) . .
C226 C225 C223 88.2(7) . .
C224 C225 C223 29.1(6) . .
C228 C225 C223 150.2(11) . .
C226 C225 C227 28.3(6) . .
C224 C225 C227 89.0(7) . .
C228 C225 C227 149.9(11) . .
C223 C225 C227 59.9(4) . .
C226 C225 C222 58.4(6) . .
C224 C225 C222 59.0(6) . .
C228 C225 C222 179.3(12) . .
C223 C225 C222 29.8(3) . .
C227 C225 C222 30.0(3) . .
C227 C226 C225 123.2(11) . .
C227 C226 C224 91.8(8) . .
C225 C226 C224 31.4(6) . .
C227 C226 C222 31.2(6) . .
C225 C226 C222 91.9(8) . .
C224 C226 C222 60.5(5) . .
C227 C226 C228 153.8(10) . .
C225 C226 C228 30.6(7) . .
C224 C226 C228 62.0(5) . .
C222 C226 C228 122.5(7) . .
C227 C226 C223 61.6(7) . .
C225 C226 C223 61.6(7) . .
C224 C226 C223 30.2(3) . .
C222 C226 C223 30.4(3) . .
C228 C226 C223 92.2(6) . .
C226 C227 C222 118.0(10) . .
C226 C227 C223 88.3(8) . .
C222 C227 C223 29.7(5) . .
C226 C227 C225 28.5(6) . .
C222 C227 C225 89.5(7) . .
C223 C227 C225 59.8(5) . .
C226 C227 N23 146.7(9) . .
C222 C227 N23 28.7(5) . .
C223 C227 N23 58.4(4) . .
C225 C227 N23 118.2(6) . .
C226 C227 N22 173.2(10) . .
C222 C227 N22 56.4(5) . .
C223 C227 N22 86.1(4) . .
C225 C227 N22 145.6(6) . .
N23 C227 N22 27.7(2) . .
C226 C227 C224 58.5(7) . .
C222 C227 C224 59.5(6) . .
C223 C227 C224 29.8(3) . .
C225 C227 C224 30.0(4) . .
N23 C227 C224 88.2(5) . .
N22 C227 C224 115.8(5) . .
C226 C227 C210 107.4(9) . 4_656
C222 C227 C210 101.5(7) . 4_656
C223 C227 C210 112.0(5) . 4_656
C225 C227 C210 116.5(6) . 4_656
N23 C227 C210 88.5(4) . 4_656
N22 C227 C210 78.3(4) . 4_656
C224 C227 C210 118.3(5) . 4_656
C226 C227 C410 91.2(9) . .
C222 C227 C410 76.8(7) . .
C223 C227 C410 76.9(5) . .
C225 C227 C410 84.2(5) . .
N23 C227 C410 80.3(4) . .
N22 C227 C410 83.8(4) . .
C224 C227 C410 79.1(5) . .
C210 C227 C410 159.2(4) 4_656 .
C226 C227 C211 122.8(9) . 4_656
C222 C227 C211 79.9(7) . 4_656
C223 C227 C211 95.0(5) . 4_656
C225 C227 C211 121.3(6) . 4_656
N23 C227 C211 67.0(4) . 4_656
N22 C227 C211 61.6(3) . 4_656
C224 C227 C211 110.5(5) . 4_656
C210 C227 C211 22.1(2) 4_656 4_656
C410 C227 C211 145.1(4) . 4_656
C225 C228 C224 28.1(6) . .
C225 C228 C226 27.8(6) . .
C224 C228 C226 55.9(5) . .
C301 N31 C305 117.5(7) . .
C301 N31 Cu1 109.1(6) . .
C305 N31 Cu1 130.1(6) . .
C301 N31 C302 28.7(5) . .
C305 N31 C302 88.8(6) . .
Cu1 N31 C302 135.0(4) . .
C301 N31 C304 87.5(6) . .
C305 N31 C304 29.9(4) . .
Cu1 N31 C304 154.7(4) . .
C302 N31 C304 58.9(4) . .
C301 N31 C401 33.6(5) . .
C305 N31 C401 151.1(6) . .
Cu1 N31 C401 77.1(3) . .
C302 N31 C401 62.3(4) . .
C304 N31 C401 121.2(4) . .
C301 N31 C316 149.1(7) . .
C305 N31 C316 31.6(5) . .
Cu1 N31 C316 100.6(3) . .
C302 N31 C316 120.4(5) . .
C304 N31 C316 61.5(4) . .
C401 N31 C316 177.2(5) . .
C301 N31 N41 61.6(5) . .
C305 N31 N41 167.7(6) . .
Cu1 N31 N41 47.7(2) . .
C302 N31 N41 89.2(4) . .
C304 N31 N41 146.0(4) . .
C401 N31 N41 29.7(3) . .
C316 N31 N41 148.2(4) . .
C301 N31 C303 58.4(5) . .
C305 N31 C303 59.1(5) . .
Cu1 N31 C303 157.3(4) . .
C302 N31 C303 29.7(3) . .
C304 N31 C303 29.2(3) . .
C401 N31 C303 92.0(4) . .
C316 N31 C303 90.7(4) . .
N41 N31 C303 118.0(3) . .
C301 N31 C317 169.0(6) . .
C305 N31 C317 59.4(5) . .
Cu1 N31 C317 77.9(3) . .
C302 N31 C317 146.7(4) . .
C304 N31 C317 88.9(4) . .
C401 N31 C317 148.5(4) . .
C316 N31 C317 28.7(3) . .
N41 N31 C317 124.1(4) . .
C303 N31 C317 117.8(4) . .
C301 N31 C121 87.7(5) . .
C305 N31 C121 94.5(5) . .
Cu1 N31 C121 69.7(3) . .
C302 N31 C121 88.0(3) . .
C304 N31 C121 93.0(3) . .
C401 N31 C121 85.9(3) . .
C316 N31 C121 94.8(3) . .
N41 N31 C121 73.2(3) . .
C303 N31 C121 89.9(3) . .
C317 N31 C121 102.9(3) . .
C301 N31 N11 129.6(5) . .
C305 N31 N11 96.9(5) . .
Cu1 N31 N11 35.83(18) . .
C302 N31 N11 139.8(3) . .
C304 N31 N11 118.9(4) . .
C401 N31 N11 105.8(4) . .
C316 N31 N11 72.6(3) . .
N41 N31 N11 77.0(3) . .
C303 N31 N11 135.0(3) . .
C317 N31 N11 60.9(2) . .
C121 N31 N11 51.9(2) . .
C301 N31 C116 109.4(5) . .
C305 N31 C116 76.0(5) . .
Cu1 N31 C116 72.5(3) . .
C302 N31 C116 102.3(3) . .
C304 N31 C116 84.3(3) . .
C401 N31 C116 109.4(4) . .
C316 N31 C116 71.1(3) . .
N41 N31 C116 92.5(3) . .
C303 N31 C116 93.0(3) . .
C317 N31 C116 80.6(3) . .
C121 N31 C116 23.8(2) . .
N11 N31 C116 42.3(2) . .
C301 N31 C318 89.7(5) . 4_656
C305 N31 C318 75.6(5) . 4_656
Cu1 N31 C318 122.9(3) . 4_656
C302 N31 C318 83.7(3) . 4_656
C304 N31 C318 74.4(3) . 4_656
C401 N31 C318 98.7(3) . 4_656
C316 N31 C318 81.2(3) . 4_656
N41 N31 C318 116.2(3) . 4_656
C303 N31 C318 78.1(3) . 4_656
C317 N31 C318 79.3(3) . 4_656
C121 N31 C318 167.2(4) . 4_656
N11 N31 C318 136.3(3) . 4_656
C116 N31 C318 150.9(3) . 4_656
C301 N31 C402 27.0(5) . .
C305 N31 C402 141.9(5) . .
Cu1 N31 C402 87.8(3) . .
C302 N31 C402 55.0(3) . .
C304 N31 C402 112.8(3) . .
C401 N31 C402 12.3(3) . .
C316 N31 C402 168.6(4) . .
N41 N31 C402 41.3(2) . .
C303 N31 C402 84.3(3) . .
C317 N31 C402 150.8(3) . .
C121 N31 C402 95.5(3) . .
N11 N31 C402 118.0(3) . .
C116 N31 C402 119.3(3) . .
C318 N31 C402 87.7(3) 4_656 .
C301 N31 C105 128.9(5) . .
C305 N31 C105 79.6(5) . .
Cu1 N31 C105 56.9(2) . .
C302 N31 C105 125.8(3) . .
C304 N31 C105 97.9(3) . .
C401 N31 C105 117.1(4) . .
C316 N31 C105 62.2(3) . .
N41 N31 C105 91.8(3) . .
C303 N31 C105 113.8(3) . .
C317 N31 C105 61.9(2) . .
C121 N31 C105 41.5(2) . .
N11 N31 C105 21.75(18) . .
C116 N31 C105 23.5(2) . .
C318 N31 C105 140.8(3) 4_656 .
C402 N31 C105 129.2(3) . .
N31 C301 C302 122.9(9) . .
N31 C301 C401 115.8(8) . .
C302 C301 C401 121.2(8) . .
N31 C301 C305 31.5(4) . .
C302 C301 C305 91.4(7) . .
C401 C301 C305 147.3(7) . .
N31 C301 N41 88.7(6) . .
C302 C301 N41 144.3(7) . .
C401 C301 N41 30.3(4) . .
C305 C301 N41 119.2(5) . .
N31 C301 C303 92.9(6) . .
C302 C301 C303 30.1(5) . .
C401 C301 C303 151.2(7) . .
C305 C301 C303 61.4(4) . .
N41 C301 C303 163.4(5) . .
N31 C301 C402 138.8(7) . .
C302 C301 C402 96.9(6) . .
C401 C301 C402 28.1(4) . .
C305 C301 C402 164.4(5) . .
N41 C301 C402 58.4(4) . .
C303 C301 C402 125.9(5) . .
N31 C301 C304 62.4(5) . .
C302 C301 C304 60.6(5) . .
C401 C301 C304 178.1(7) . .
C305 C301 C304 30.9(3) . .
N41 C301 C304 147.8(5) . .
C303 C301 C304 30.5(3) . .
C402 C301 C304 153.8(5) . .
N31 C301 Cu1 43.7(4) . .
C302 C301 Cu1 158.4(6) . .
C401 C301 Cu1 74.0(5) . .
C305 C301 Cu1 74.1(3) . .
N41 C301 Cu1 45.1(2) . .
C303 C301 Cu1 132.8(4) . .
C402 C301 Cu1 101.1(4) . .
C304 C301 Cu1 104.0(3) . .
N31 C301 C121 69.3(4) . .
C302 C301 C121 101.2(6) . .
C401 C301 C121 95.6(5) . .
C305 C301 C121 74.5(3) . .
N41 C301 C121 72.9(3) . .
C303 C301 C121 92.2(4) . .
C402 C301 C121 116.4(4) . .
C304 C301 C121 83.1(3) . .
Cu1 C301 C121 59.8(2) . .
N31 C301 C120 88.1(5) . .
C302 C301 C120 81.2(5) . .
C401 C301 C120 98.0(5) . .
C305 C301 C120 84.3(4) . .
N41 C301 C120 84.0(3) . .
C303 C301 C120 79.6(4) . .
C402 C301 C120 109.9(4) . .
C304 C301 C120 81.4(3) . .
Cu1 C301 C120 81.3(3) . .
C121 C301 C120 22.1(2) . .
N31 C301 C405 97.6(6) . .
C302 C301 C405 137.5(6) . .
C401 C301 C405 20.3(4) . .
C305 C301 C405 128.6(4) . .
N41 C301 C405 10.0(2) . .
C303 C301 C405 163.9(4) . .
C402 C301 C405 48.5(3) . .
C304 C301 C405 157.7(4) . .
Cu1 C301 C405 54.5(2) . .
C121 C301 C405 80.3(3) . .
C120 C301 C405 88.6(3) . .
C301 C302 C303 120.5(8) . .
C301 C302 C304 88.9(6) . .
C303 C302 C304 31.6(5) . .
C301 C302 N31 28.4(5) . .
C303 C302 N31 92.2(6) . .
C304 C302 N31 60.6(4) . .
C301 C302 C401 30.6(5) . .
C303 C302 C401 151.1(7) . .
C304 C302 C401 119.5(5) . .
N31 C302 C401 58.9(4) . .
C301 C302 C306 150.1(7) . .
C303 C302 C306 29.6(4) . .
C304 C302 C306 61.2(4) . .
N31 C302 C306 121.7(5) . .
C401 C302 C306 177.9(5) . .
C301 C302 C305 58.5(6) . .
C303 C302 C305 62.0(5) . .
C304 C302 C305 30.5(3) . .
N31 C302 C305 30.2(3) . .
C401 C302 C305 89.1(4) . .
C306 C302 C305 91.6(4) . .
C301 C302 C402 56.1(5) . .
C303 C302 C402 168.1(6) . .
C304 C302 C402 142.5(5) . .
N31 C302 C402 84.0(4) . .
C401 C302 C402 27.3(3) . .
C306 C302 C402 152.8(4) . .
C305 C302 C402 113.4(4) . .
C301 C302 C307 165.1(6) . .
C303 C302 C307 55.2(5) . .
C304 C302 C307 85.9(4) . .
N31 C302 C307 143.3(5) . .
C401 C302 C307 151.1(5) . .
C306 C302 C307 27.3(3) . .
C305 C302 C307 115.1(4) . .
C402 C302 C307 131.4(4) . .
C301 C302 N33 99.4(5) . 4_656
C303 C302 N33 88.1(5) . 4_656
C304 C302 N33 92.9(4) . 4_656
N31 C302 N33 100.9(3) . 4_656
C401 C302 N33 97.1(4) . 4_656
C306 C302 N33 84.7(4) . 4_656
C305 C302 N33 98.0(3) . 4_656
C402 C302 N33 81.5(3) . 4_656
C307 C302 N33 94.8(3) . 4_656
C301 C302 N32 105.6(6) . 4_656
C303 C302 N32 68.1(5) . 4_656
C304 C302 N32 73.8(3) . 4_656
N31 C302 N32 97.1(3) . 4_656
C401 C302 N32 112.6(4) . 4_656
C306 C302 N32 69.4(3) . 4_656
C305 C302 N32 84.9(3) . 4_656
C402 C302 N32 101.1(3) . 4_656
C307 C302 N32 86.3(3) . 4_656
N33 C302 N32 20.40(18) 4_656 4_656
C301 C302 C120 76.6(5) . .
C303 C302 C120 91.9(5) . .
C304 C302 C120 84.9(4) . .
N31 C302 C120 74.5(3) . .
C401 C302 C120 80.6(4) . .
C306 C302 C120 97.6(4) . .
C305 C302 C120 78.0(3) . .
C402 C302 C120 97.9(4) . .
C307 C302 C120 89.0(3) . .
N33 C302 C120 175.4(4) 4_656 .
N32 C302 C120 158.4(4) 4_656 .
C301 C302 N41 22.9(5) . .
C303 C302 N41 139.5(6) . .
C304 C302 N41 109.0(4) . .
N31 C302 N41 49.2(3) . .
C401 C302 N41 14.4(2) . .
C306 C302 N41 164.6(4) . .
C305 C302 N41 78.9(3) . .
C402 C302 N41 41.3(2) . .
C307 C302 N41 151.3(4) . .
N33 C302 N41 108.4(3) 4_656 .
N32 C302 N41 121.0(3) 4_656 .
C120 C302 N41 68.7(3) . .
C304 C303 C302 116.3(8) . .
C304 C303 C306 121.2(9) . .
C302 C303 C306 122.5(8) . .
C304 C303 C301 86.9(6) . .
C302 C303 C301 29.4(5) . .
C306 C303 C301 151.9(7) . .
C304 C303 C305 29.0(5) . .
C302 C303 C305 87.3(6) . .
C306 C303 C305 150.0(7) . .
C301 C303 C305 57.9(4) . .
C304 C303 C307 143.0(8) . .
C302 C303 C307 97.4(6) . .
C306 C303 C307 28.5(5) . .
C301 C303 C307 125.4(5) . .
C305 C303 C307 162.2(5) . .
C304 C303 C311 97.0(7) . .
C302 C303 C311 144.1(7) . .
C306 C303 C311 27.8(4) . .
C301 C303 C311 166.4(5) . .
C305 C303 C311 125.5(5) . .
C307 C303 C311 56.3(4) . .
C304 C303 N31 58.2(5) . .
C302 C303 N31 58.1(5) . .
C306 C303 N31 177.0(6) . .
C301 C303 N31 28.7(3) . .
C305 C303 N31 29.2(3) . .
C307 C303 N31 150.4(5) . .
C311 C303 N31 153.1(5) . .
C304 C303 N32 94.6(5) . 4_656
C302 C303 N32 88.7(5) . 4_656
C306 C303 N32 87.8(5) . 4_656
C301 C303 N32 91.7(4) . 4_656
C305 C303 N32 96.0(4) . 4_656
C307 C303 N32 101.2(4) . 4_656
C311 C303 N32 75.1(3) . 4_656
N31 C303 N32 95.1(3) . 4_656
C304 C303 C319 71.4(5) . 4_656
C302 C303 C319 93.8(6) . 4_656
C306 C303 C319 104.5(5) . 4_656
C301 C303 C319 84.8(4) . 4_656
C305 C303 C319 72.9(3) . 4_656
C307 C303 C319 123.5(4) . 4_656
C311 C303 C319 84.2(4) . 4_656
N31 C303 C319 78.1(3) . 4_656
N32 C303 C319 23.9(2) 4_656 4_656
C304 C303 N33 106.4(6) . 4_656
C302 C303 N33 69.0(5) . 4_656
C306 C303 N33 95.2(5) . 4_656
C301 C303 N33 76.4(3) . 4_656
C305 C303 N33 98.4(4) . 4_656
C307 C303 N33 99.3(3) . 4_656
C311 C303 N33 90.0(3) . 4_656
N31 C303 N33 87.7(3) . 4_656
N32 C303 N33 20.12(18) 4_656 4_656
C319 C303 N33 36.6(2) 4_656 4_656
C303 C304 C305 122.2(9) . .
C303 C304 C302 32.1(5) . .
C305 C304 C302 90.1(6) . .
C303 C304 N31 92.6(6) . .
C305 C304 N31 29.6(5) . .
C302 C304 N31 60.5(4) . .
C303 C304 C316 152.9(8) . .
C305 C304 C316 30.8(5) . .
C302 C304 C316 120.9(5) . .
N31 C304 C316 60.4(4) . .
C303 C304 C306 30.6(5) . .
C305 C304 C306 152.6(7) . .
C302 C304 C306 62.7(4) . .
N31 C304 C306 123.1(5) . .
C316 C304 C306 175.2(5) . .
C303 C304 C301 62.6(6) . .
C305 C304 C301 59.7(5) . .
C302 C304 C301 30.5(3) . .
N31 C304 C301 30.1(3) . .
C316 C304 C301 90.5(4) . .
C306 C304 C301 93.2(4) . .
C303 C304 C321 169.9(6) . .
C305 C304 C321 58.4(5) . .
C302 C304 C321 147.1(5) . .
N31 C304 C321 87.6(4) . .
C316 C304 C321 28.4(3) . .
C306 C304 C321 147.2(5) . .
C301 C304 C321 117.5(4) . .
C303 C304 C311 55.9(5) . .
C305 C304 C311 171.1(6) . .
C302 C304 C311 87.3(4) . .
N31 C304 C311 146.8(4) . .
C316 C304 C311 150.7(5) . .
C306 C304 C311 27.1(3) . .
C301 C304 C311 117.3(4) . .
C321 C304 C311 125.2(4) . .
C303 C304 C319 85.8(5) . 4_656
C305 C304 C319 90.7(5) . 4_656
C302 C304 C319 83.8(4) . 4_656
N31 C304 C319 87.5(3) . 4_656
C316 C304 C319 94.0(4) . 4_656
C306 C304 C319 89.5(3) . 4_656
C301 C304 C319 84.1(3) . 4_656
C321 C304 C319 104.3(3) . 4_656
C311 C304 C319 80.5(3) . 4_656
C303 C304 C320 99.6(5) . 4_656
C305 C304 C320 98.1(5) . 4_656
C302 C304 C320 104.8(4) . 4_656
N31 C304 C320 104.3(4) . 4_656
C316 C304 C320 89.6(3) . 4_656
C306 C304 C320 92.5(4) . 4_656
C301 C304 C320 106.1(4) . 4_656
C321 C304 C320 90.1(3) . 4_656
C311 C304 C320 74.4(3) . 4_656
C319 C304 C320 22.4(2) 4_656 4_656
C303 C304 C318 94.2(6) . 4_656
C305 C304 C318 68.6(5) . 4_656
C302 C304 C318 80.2(3) . 4_656
N31 C304 C318 66.2(3) . 4_656
C316 C304 C318 77.1(3) . 4_656
C306 C304 C318 107.1(4) . 4_656
C301 C304 C318 69.8(3) . 4_656
C321 C304 C318 95.1(3) . 4_656
C311 C304 C318 102.6(3) . 4_656
C319 C304 C318 22.6(2) 4_656 4_656
C320 C304 C318 38.7(2) 4_656 4_656
C303 C304 N32 63.5(5) . 4_656
C305 C304 N32 107.0(6) . 4_656
C302 C304 N32 68.2(3) . 4_656
N31 C304 N32 94.0(3) . 4_656
C316 C304 N32 116.3(4) . 4_656
C306 C304 N32 67.5(3) . 4_656
C301 C304 N32 79.3(3) . 4_656
C321 C304 N32 126.6(3) . 4_656
C311 C304 N32 64.2(3) . 4_656
C319 C304 N32 23.0(2) 4_656 4_656
C320 C304 N32 37.9(2) 4_656 4_656
C318 C304 N32 40.2(2) 4_656 4_656
N31 C305 C304 120.5(8) . .
N31 C305 C316 119.1(8) . .
C304 C305 C316 120.4(9) . .
N31 C305 C301 31.0(4) . .
C304 C305 C301 89.4(6) . .
C316 C305 C301 150.1(8) . .
N31 C305 C303 91.7(6) . .
C304 C305 C303 28.8(5) . .
C316 C305 C303 149.2(8) . .
C301 C305 C303 60.7(4) . .
N31 C305 C321 145.2(7) . .
C304 C305 C321 93.1(7) . .
C316 C305 C321 28.9(5) . .
C301 C305 C321 170.5(5) . .
C303 C305 C321 121.1(5) . .
N31 C305 C317 92.6(6) . .
C304 C305 C317 145.4(7) . .
C316 C305 C317 28.3(5) . .
C301 C305 C317 122.9(5) . .
C303 C305 C317 169.6(5) . .
C321 C305 C317 57.2(4) . .
N31 C305 C302 61.1(5) . .
C304 C305 C302 59.4(5) . .
C316 C305 C302 179.6(8) . .
C301 C305 C302 30.1(3) . .
C303 C305 C302 30.7(3) . .
C321 C305 C302 150.8(5) . .
C317 C305 C302 151.9(5) . .
N31 C305 Cu1 30.2(4) . .
C304 C305 Cu1 146.3(6) . .
C316 C305 Cu1 91.2(6) . .
C301 C305 Cu1 59.9(3) . .
C303 C305 Cu1 118.6(4) . .
C321 C305 Cu1 115.1(4) . .
C317 C305 Cu1 68.2(3) . .
C302 C305 Cu1 88.9(3) . .
N31 C305 C116 80.2(5) . .
C304 C305 C116 106.2(6) . .
C316 C305 C116 83.3(5) . .
C301 C305 C116 89.1(4) . .
C303 C305 C116 102.3(4) . .
C321 C305 C116 81.4(3) . .
C317 C305 C116 87.7(3) . .
C302 C305 C116 96.4(3) . .
Cu1 C305 C116 63.1(3) . .
N31 C305 C318 81.2(5) . 4_656
C304 C305 C318 89.0(5) . 4_656
C316 C305 C318 100.0(5) . 4_656
C301 C305 C318 78.4(3) . 4_656
C303 C305 C318 84.9(3) . 4_656
C321 C305 C318 110.8(4) . 4_656
C317 C305 C318 86.4(3) . 4_656
C302 C305 C318 80.4(3) . 4_656
Cu1 C305 C318 97.2(3) . 4_656
C116 C305 C318 160.3(4) . 4_656
N31 C305 C117 101.7(5) . .
C304 C305 C117 86.8(5) . .
C316 C305 C117 81.3(5) . .
C301 C305 C117 102.5(4) . .
C303 C305 C117 91.9(4) . .
C321 C305 C117 68.6(3) . .
C317 C305 C117 96.5(3) . .
C302 C305 C117 98.3(3) . .
Cu1 C305 C117 86.8(3) . .
C116 C305 C117 23.6(2) . .
C318 C305 C117 175.8(4) 4_656 .
N31 C305 C317 89.0(5) . 4_656
C304 C305 C317 103.6(5) . 4_656
C316 C305 C317 77.4(5) . 4_656
C301 C305 C317 96.1(4) . 4_656
C303 C305 C317 106.2(4) . 4_656
C321 C305 C317 92.2(3) . 4_656
C317 C305 C317 64.4(3) . 4_656
C302 C305 C317 102.9(3) . 4_656
Cu1 C305 C317 93.9(3) . 4_656
C116 C305 C317 149.7(4) . 4_656
C318 C305 C317 22.84(19) 4_656 4_656
C117 C305 C317 158.8(3) . 4_656
N31 C305 C121 63.2(4) . .
C304 C305 C121 101.7(5) . .
C316 C305 C121 104.0(5) . .
C301 C305 C121 67.1(3) . .
C303 C305 C121 88.2(3) . .
C321 C305 C121 103.4(4) . .
C317 C305 C121 102.2(4) . .
C302 C305 C121 75.7(3) . .
Cu1 C305 C121 55.7(2) . .
C116 C305 C121 22.2(2) . .
C318 C305 C121 143.6(4) 4_656 .
C117 C305 C121 38.8(3) . .
C317 C305 C121 149.4(4) 4_656 .
N31 C305 C319 96.4(5) . 4_656
C304 C305 C319 66.9(5) . 4_656
C316 C305 C319 106.8(5) . 4_656
C301 C305 C319 83.1(3) . 4_656
C303 C305 C319 67.8(3) . 4_656
C321 C305 C319 106.2(4) . 4_656
C317 C305 C319 102.3(3) . 4_656
C302 C305 C319 73.4(3) . 4_656
Cu1 C305 C319 117.8(3) . 4_656
C116 C305 C319 169.6(4) . 4_656
C318 C305 C319 22.5(2) 4_656 4_656
C117 C305 C319 153.3(4) . 4_656
C317 C305 C319 38.9(2) 4_656 4_656
C121 C305 C319 148.6(3) . 4_656
N31 C305 C401 18.5(4) . .
C304 C305 C401 102.0(6) . .
C316 C305 C401 137.6(7) . .
C301 C305 C401 12.6(3) . .
C303 C305 C401 73.3(3) . .
C321 C305 C401 162.3(4) . .
C317 C305 C401 110.7(4) . .
C302 C305 C401 42.6(3) . .
Cu1 C305 C401 47.7(2) . .
C116 C305 C401 85.4(3) . .
C318 C305 C401 79.1(3) 4_656 .
C117 C305 C401 102.7(3) . .
C317 C305 C401 93.3(3) 4_656 .
C121 C305 C401 64.6(3) . .
C319 C305 C401 88.4(3) 4_656 .
N31 C305 C105 78.8(5) . .
C304 C305 C105 127.3(6) . .
C316 C305 C105 64.9(5) . .
C301 C305 C105 98.6(4) . .
C303 C305 C105 125.6(4) . .
C321 C305 C105 72.7(3) . .
C317 C305 C105 64.6(3) . .
C302 C305 C105 114.9(4) . .
Cu1 C305 C105 53.0(2) . .
C116 C305 C105 23.4(2) . .
C318 C305 C105 143.6(4) 4_656 .
C117 C305 C105 40.5(2) . .
C317 C305 C105 126.7(3) 4_656 .
C121 C305 C105 39.7(2) . .
C319 C305 C105 165.5(4) 4_656 .
C401 C305 C105 90.6(3) . .
C311 C306 C307 116.8(9) . .
C311 C306 C303 122.3(8) . .
C307 C306 C303 120.9(8) . .
C311 C306 C310 28.8(5) . .
C307 C306 C310 88.0(6) . .
C303 C306 C310 151.1(7) . .
C311 C306 C308 87.7(6) . .
C307 C306 C308 29.1(5) . .
C303 C306 C308 150.0(7) . .
C310 C306 C308 58.9(4) . .
C311 C306 C304 97.7(6) . .
C307 C306 C304 142.6(7) . .
C303 C306 C304 28.3(5) . .
C310 C306 C304 125.6(5) . .
C308 C306 C304 164.4(5) . .
C311 C306 C302 144.0(7) . .
C307 C306 C302 96.5(7) . .
C303 C306 C302 27.8(4) . .
C310 C306 C302 164.6(5) . .
C308 C306 C302 124.4(5) . .
C304 C306 C302 56.1(4) . .
C311 C306 C309 58.2(5) . .
C307 C306 C309 58.5(6) . .
C303 C306 C309 179.2(7) . .
C310 C306 C309 29.4(3) . .
C308 C306 C309 29.5(3) . .
C304 C306 C309 152.5(5) . .
C302 C306 C309 151.4(5) . .
C311 C306 C327 88.5(6) . 4_656
C307 C306 C327 82.0(5) . 4_656
C303 C306 C327 98.9(6) . 4_656
C310 C306 C327 83.5(4) . 4_656
C308 C306 C327 80.1(4) . 4_656
C304 C306 C327 114.6(4) . 4_656
C302 C306 C327 82.5(4) . 4_656
C309 C306 C327 80.5(3) . 4_656
C311 C306 N32 80.1(6) . 4_656
C307 C306 N32 125.1(6) . 4_656
C303 C306 N32 67.7(5) . 4_656
C310 C306 N32 96.3(4) . 4_656
C308 C306 N32 123.2(4) . 4_656
C304 C306 N32 72.3(3) . 4_656
C302 C306 N32 69.0(3) . 4_656
C309 C306 N32 112.1(4) . 4_656
C327 C306 N32 44.7(2) 4_656 4_656
C308 C307 C306 121.7(9) . .
C308 C307 C311 90.1(7) . .
C306 C307 C311 31.5(5) . .
C308 C307 C309 29.6(5) . .
C306 C307 C309 92.0(7) . .
C311 C307 C309 60.5(4) . .
C308 C307 C303 152.2(8) . .
C306 C307 C303 30.6(5) . .
C311 C307 C303 62.1(4) . .
C309 C307 C303 122.6(5) . .
C308 C307 C310 60.1(6) . .
C306 C307 C310 61.6(6) . .
C311 C307 C310 30.0(3) . .
C309 C307 C310 30.5(3) . .
C303 C307 C310 92.1(4) . .
C308 C307 C302 167.5(7) . .
C306 C307 C302 56.3(6) . .
C311 C307 C302 87.0(4) . .
C309 C307 C302 145.4(5) . .
C303 C307 C302 27.4(3) . .
C310 C307 C302 116.2(4) . .
C308 C307 N12 111.7(6) . .
C306 C307 N12 101.4(6) . .
C311 C307 N12 117.2(4) . .
C309 C307 N12 123.5(5) . .
C303 C307 N12 83.7(3) . .
C310 C307 N12 125.9(4) . .
C302 C307 N12 80.3(3) . .
C308 C307 C327 92.4(6) . 4_656
C306 C307 C327 75.7(5) . 4_656
C311 C307 C327 74.9(4) . 4_656
C309 C307 C327 84.4(4) . 4_656
C303 C307 C327 80.6(4) . 4_656
C310 C307 C327 77.8(4) . 4_656
C302 C307 C327 75.1(3) . 4_656
N12 C307 C327 152.1(4) . 4_656
C307 C308 C309 121.0(9) . .
C307 C308 C310 89.6(6) . .
C309 C308 C310 31.4(5) . .
C307 C308 C306 29.3(5) . .
C309 C308 C306 91.7(6) . .
C310 C308 C306 60.3(4) . .
C307 C308 C312 152.6(7) . .
C309 C308 C312 31.6(5) . .
C310 C308 C312 63.0(4) . .
C306 C308 C312 123.3(5) . .
C307 C308 C311 59.6(6) . .
C309 C308 C311 61.4(5) . .
C310 C308 C311 30.0(3) . .
C306 C308 C311 30.3(3) . .
C312 C308 C311 93.0(4) . .
C307 C308 C31B 174.5(9) . .
C309 C308 C31B 62.3(7) . .
C310 C308 C31B 93.6(6) . .
C306 C308 C31B 153.6(7) . .
C312 C308 C31B 30.9(5) . .
C311 C308 C31B 123.5(6) . .
C307 C308 C315 156.3(8) . .
C309 C308 C315 55.9(6) . .
C310 C308 C315 84.3(5) . .
C306 C308 C315 138.2(6) . .
C312 C308 C315 30.6(4) . .
C311 C308 C315 111.7(5) . .
C31B C308 C315 28.9(7) . .
C307 C308 C314 153.5(8) . .
C309 C308 C314 52.5(6) . .
C310 C308 C314 80.6(5) . .
C306 C308 C314 134.3(6) . .
C312 C308 C314 29.1(4) . .
C311 C308 C314 108.0(5) . .
C31B C308 C314 24.1(6) . .
C315 C308 C314 47.4(5) . .
C307 C308 C31A 141.2(9) . .
C309 C308 C31A 35.0(7) . .
C310 C308 C31A 61.1(7) . .
C306 C308 C31A 116.1(7) . .
C312 C308 C31A 23.6(5) . .
C311 C308 C31A 88.3(7) . .
C31B C308 C31A 44.1(7) . .
C315 C308 C31A 23.5(6) . .
C314 C308 C31A 51.8(6) . .
C307 C308 C3 85.7(7) . .
C309 C308 C3 145.6(7) . .
C310 C308 C3 156.6(6) . .
C306 C308 C3 112.6(6) . .
C312 C308 C3 119.3(5) . .
C311 C308 C3 139.1(6) . .
C31B C308 C3 89.6(7) . .
C315 C308 C3 108.5(6) . .
C314 C308 C3 93.6(5) . .
C31A C308 C3 131.3(7) . .
C307 C308 C31C 139.2(8) . .
C309 C308 C31C 26.0(7) . .
C310 C308 C31C 54.0(6) . .
C306 C308 C31C 111.8(6) . .
C312 C308 C31C 19.0(5) . .
C311 C308 C31C 82.8(6) . .
C31B C308 C31C 42.1(7) . .
C315 C308 C31C 49.5(6) . .
C314 C308 C31C 26.9(6) . .
C31A C308 C31C 39.4(6) . .
C3 C308 C31C 119.7(7) . .
C310 C309 C308 117.2(9) . .
C310 C309 C312 122.6(9) . .
C308 C309 C312 120.2(8) . .
C310 C309 C311 29.1(5) . .
C308 C309 C311 88.1(6) . .
C312 C309 C311 151.7(7) . .
C310 C309 C307 87.8(6) . .
C308 C309 C307 29.4(5) . .
C312 C309 C307 149.6(7) . .
C311 C309 C307 58.7(4) . .
C310 C309 C31A 104.6(10) . .
C308 C309 C31A 125.9(11) . .
C312 C309 C31A 36.5(8) . .
C311 C309 C31A 127.0(9) . .
C307 C309 C31A 143.2(9) . .
C310 C309 C314 131.6(8) . .
C308 C309 C314 101.0(7) . .
C312 C309 C314 34.8(6) . .
C311 C309 C314 148.3(7) . .
C307 C309 C314 125.3(6) . .
C31A C309 C314 71.2(9) . .
C310 C309 C31C 95.9(10) . .
C308 C309 C31C 139.9(10) . .
C312 C309 C31C 34.8(8) . .
C311 C309 C31C 122.3(8) . .
C307 C309 C31C 156.1(9) . .
C31A C309 C31C 58.4(10) . .
C314 C309 C31C 39.4(8) . .
C310 C309 C315 136.0(9) . .
C308 C309 C315 97.1(8) . .
C312 C309 C315 35.0(6) . .
C311 C309 C315 151.1(7) . .
C307 C309 C315 122.5(6) . .
C31A C309 C315 32.1(8) . .
C314 C309 C315 58.6(6) . .
C31C C309 C315 69.4(9) . .
C310 C309 C31B 153.5(10) . .
C308 C309 C31B 88.9(9) . .
C312 C309 C31B 31.6(8) . .
C311 C309 C31B 174.7(9) . .
C307 C309 C31B 118.2(8) . .
C31A C309 C31B 58.2(10) . .
C314 C309 C31B 28.8(7) . .
C31C C309 C31B 58.4(9) . .
C315 C309 C31B 33.9(8) . .
C310 C309 C313 90.3(7) . .
C308 C309 C313 152.4(8) . .
C312 C309 C313 32.3(5) . .
C311 C309 C313 119.4(6) . .
C307 C309 C313 177.1(6) . .
C31A C309 C313 35.6(8) . .
C314 C309 C313 57.6(6) . .
C31C C309 C313 26.4(8) . .
C315 C309 C313 57.9(6) . .
C31B C309 C313 63.9(8) . .
C310 C309 C306 58.3(6) . .
C308 C309 C306 58.8(5) . .
C312 C309 C306 179.0(7) . .
C311 C309 C306 29.2(3) . .
C307 C309 C306 29.4(3) . .
C31A C309 C306 143.7(8) . .
C314 C309 C306 144.9(6) . .
C31C C309 C306 146.0(8) . .
C315 C309 C306 144.3(6) . .
C31B C309 C306 147.4(8) . .
C313 C309 C306 148.6(5) . .
C311 C310 C309 121.3(9) . .
C311 C310 C308 89.9(7) . .
C309 C310 C308 31.4(5) . .
C311 C310 C306 29.1(5) . .
C309 C310 C306 92.3(7) . .
C308 C310 C306 60.8(4) . .
C311 C310 C312 151.7(7) . .
C309 C310 C312 30.3(5) . .
C308 C310 C312 61.8(4) . .
C306 C310 C312 122.6(5) . .
C311 C310 C307 59.6(6) . .
C309 C310 C307 61.8(6) . .
C308 C310 C307 30.3(3) . .
C306 C310 C307 30.5(3) . .
C312 C310 C307 92.1(4) . .
C311 C310 C313 176.5(8) . .
C309 C310 C313 61.3(6) . .
C308 C310 C313 92.7(5) . .
C306 C310 C313 153.4(5) . .
C312 C310 C313 31.0(3) . .
C307 C310 C313 123.0(5) . .
C311 C310 C31C 160.4(10) . .
C309 C310 C31C 56.4(7) . .
C308 C310 C31C 85.8(7) . .
C306 C310 C31C 141.7(8) . .
C312 C310 C31C 30.5(5) . .
C307 C310 C31C 114.3(7) . .
C313 C310 C31C 22.6(7) . .
C311 C310 C31A 149.9(9) . .
C309 C310 C31A 49.7(8) . .
C308 C310 C31A 76.8(7) . .
C306 C310 C31A 130.4(8) . .
C312 C310 C31A 29.1(5) . .
C307 C310 C31A 104.1(7) . .
C313 C310 C31A 29.3(7) . .
C31C C310 C31A 46.7(8) . .
C311 C310 C314 140.8(7) . .
C309 C310 C314 31.4(6) . .
C308 C310 C314 58.2(4) . .
C306 C310 C314 114.7(5) . .
C312 C310 C314 21.5(4) . .
C307 C310 C314 86.3(4) . .
C313 C310 C314 42.6(4) . .
C31C C310 C314 28.0(6) . .
C31A C310 C314 50.4(6) . .
C311 C310 C315 139.0(7) . .
C309 C310 C315 28.7(6) . .
C308 C310 C315 55.6(5) . .
C306 C310 C315 112.8(5) . .
C312 C310 C315 20.6(4) . .
C307 C310 C315 84.0(4) . .
C313 C310 C315 42.1(4) . .
C31C C310 C315 49.8(6) . .
C31A C310 C315 21.5(6) . .
C314 C310 C315 39.7(4) . .
C310 C311 C306 122.1(9) . .
C310 C311 C307 90.4(7) . .
C306 C311 C307 31.7(5) . .
C310 C311 C309 29.6(5) . .
C306 C311 C309 92.6(6) . .
C307 C311 C309 60.8(4) . .
C310 C311 C303 152.0(8) . .
C306 C311 C303 29.9(5) . .
C307 C311 C303 61.6(4) . .
C309 C311 C303 122.4(5) . .
C310 C311 C308 60.1(6) . .
C306 C311 C308 62.0(6) . .
C307 C311 C308 30.3(3) . .
C309 C311 C308 30.5(3) . .
C303 C311 C308 91.9(4) . .
C310 C311 C304 168.2(7) . .
C306 C311 C304 55.1(5) . .
C307 C311 C304 86.0(4) . .
C309 C311 C304 145.0(5) . .
C303 C311 C304 27.0(3) . .
C308 C311 C304 115.6(4) . .
C310 C311 N32 124.7(6) . 4_656
C306 C311 N32 77.6(6) . 4_656
C307 C311 N32 96.2(4) . 4_656
C309 C311 N32 123.7(4) . 4_656
C303 C311 N32 62.5(3) . 4_656
C308 C311 N32 112.7(4) . 4_656
C304 C311 N32 67.0(3) . 4_656
C31B C312 C314 49.7(13) . .
C31B C312 C313 130.1(17) . .
C314 C312 C313 108.0(11) . .
C31B C312 C31C 110.9(18) . .
C314 C312 C31C 67.7(15) . .
C313 C312 C31C 45.2(13) . .
C31B C312 C31A 108.7(18) . .
C314 C312 C31A 144.3(18) . .
C313 C312 C31A 61.1(14) . .
C31C C312 C31A 105.8(18) . .
C31B C312 C309 115.3(15) . .
C314 C312 C309 109.1(11) . .
C313 C312 C309 114.4(9) . .
C31C C312 C309 109.6(15) . .
C31A C312 C309 106.1(16) . .
C31B C312 C315 58.6(14) . .
C314 C312 C315 107.3(12) . .
C313 C312 C315 107.7(12) . .
C31C C312 C315 139.1(18) . .
C31A C312 C315 53.5(14) . .
C309 C312 C315 110.1(10) . .
C31B C312 C308 87.5(14) . .
C314 C312 C308 95.0(9) . .
C313 C312 C308 142.4(9) . .
C31C C312 C308 127.8(15) . .
C31A C312 C308 113.9(15) . .
C309 C312 C308 28.2(4) . .
C315 C312 C308 92.6(9) . .
C31B C312 C310 141.9(15) . .
C314 C312 C310 119.3(10) . .
C313 C312 C310 87.4(8) . .
C31C C312 C310 89.8(14) . .
C31A C312 C310 95.1(15) . .
C309 C312 C310 27.0(4) . .
C315 C312 C310 123.5(9) . .
C308 C312 C310 55.2(4) . .
C312 C313 C314 35.9(6) . .
C312 C313 C315 36.7(7) . .
C314 C313 C315 60.1(7) . .
C312 C313 C309 33.3(5) . .
C314 C313 C309 59.5(6) . .
C315 C313 C309 60.5(6) . .
C312 C313 C310 61.7(7) . .
C314 C313 C310 82.8(7) . .
C315 C313 C310 85.3(6) . .
C309 C313 C310 28.4(3) . .
C312 C313 N22 172.7(10) . 1_545
C314 C313 N22 146.8(8) . 1_545
C315 C313 N22 147.3(8) . 1_545
C309 C313 N22 139.5(6) . 1_545
C310 C313 N22 111.1(5) . 1_545
C312 C314 C313 36.1(7) . .
C312 C314 C315 37.1(7) . .
C313 C314 C315 60.7(7) . .
C312 C314 C309 36.1(6) . .
C313 C314 C309 63.0(6) . .
C315 C314 C309 61.9(6) . .
C312 C314 C308 55.9(8) . .
C313 C314 C308 88.2(6) . .
C315 C314 C308 65.7(6) . .
C309 C314 C308 26.5(3) . .
C312 C314 C310 39.2(7) . .
C313 C314 C310 54.6(5) . .
C315 C314 C310 72.5(6) . .
C309 C314 C310 17.0(3) . .
C308 C314 C310 41.2(3) . .
C312 C315 C314 35.7(6) . .
C312 C315 C313 35.5(7) . .
C314 C315 C313 59.2(7) . .
C312 C315 C309 34.9(6) . .
C314 C315 C309 59.6(6) . .
C313 C315 C309 61.6(6) . .
C312 C315 C308 56.9(8) . .
C314 C315 C308 66.9(7) . .
C313 C315 C308 88.1(6) . .
C309 C315 C308 27.0(3) . .
C312 C315 C124 143.2(11) . .
C314 C315 C124 136.8(9) . .
C313 C315 C124 157.2(9) . .
C309 C315 C124 109.0(7) . .
C308 C315 C124 86.5(6) . .
C312 C315 C310 35.9(6) . .
C314 C315 C310 67.8(6) . .
C313 C315 C310 52.6(5) . .
C309 C315 C310 15.3(3) . .
C308 C315 C310 40.1(3) . .
C124 C315 C310 112.8(6) . .
C312 C31A C31C 37.1(10) . .
C312 C31A C31B 35.3(10) . .
C31C C31A C31B 61.3(10) . .
C312 C31A C309 37.4(9) . .
C31C C31A C309 62.0(10) . .
C31B C31A C309 63.3(10) . .
C312 C31A C310 55.9(12) . .
C31C C31A C310 64.1(11) . .
C31B C31A C310 87.4(11) . .
C309 C31A C310 25.7(5) . .
C312 C31A C308 42.5(11) . .
C31C C31A C308 75.3(11) . .
C31B C31A C308 55.7(10) . .
C309 C31A C308 19.1(4) . .
C310 C31A C308 42.1(5) . .
C312 C31A C407 112.9(17) . 1_545
C31C C31A C407 93.5(14) . 1_545
C31B C31A C407 91.1(13) . 1_545
C309 C31A C407 150.4(11) . 1_545
C310 C31A C407 155.1(11) . 1_545
C308 C31A C407 146.5(10) . 1_545
C312 C31B C31A 36.0(10) . .
C312 C31B C31C 34.9(10) . .
C31A C31B C31C 58.9(10) . .
C312 C31B C309 33.1(9) . .
C31A C31B C309 58.5(10) . .
C31C C31B C309 59.5(9) . .
C312 C31B C308 61.7(12) . .
C31A C31B C308 80.2(11) . .
C31C C31B C308 86.2(11) . .
C309 C31B C308 28.8(4) . .
C312 C31C C31A 37.1(10) . .
C312 C31C C31B 34.2(10) . .
C31A C31C C31B 59.9(10) . .
C312 C31C C309 35.6(9) . .
C31A C31C C309 59.6(10) . .
C31B C31C C309 62.1(10) . .
C312 C31C C310 59.8(12) . .
C31A C31C C310 69.2(11) . .
C31B C31C C310 89.5(11) . .
C309 C31C C310 27.6(4) . .
C312 C31C C214 129.6(19) . 4_646
C31A C31C C214 143.5(16) . 4_646
C31B C31C C214 134.1(16) . 4_646
C309 C31C C214 94.9(11) . 4_646
C310 C31C C214 76.8(8) . 4_646
C312 C31C C308 33.2(11) . .
C31A C31C C308 65.2(10) . .
C31B C31C C308 51.7(9) . .
C309 C31C C308 14.1(4) . .
C310 C31C C308 40.1(4) . .
C214 C31C C308 96.7(9) 4_646 .
C321 C316 C317 118.0(8) . .
C321 C316 C305 120.0(8) . .
C317 C316 C305 121.9(9) . .
C321 C316 C320 29.2(5) . .
C317 C316 C320 88.8(6) . .
C305 C316 C320 149.2(8) . .
C321 C316 C318 88.8(6) . .
C317 C316 C318 29.2(5) . .
C305 C316 C318 151.1(8) . .
C320 C316 C318 59.6(4) . .
C321 C316 N31 146.4(7) . .
C317 C316 N31 94.5(6) . .
C305 C316 N31 29.3(5) . .
C320 C316 N31 170.7(5) . .
C318 C316 N31 123.3(5) . .
C321 C316 C304 92.8(6) . .
C317 C316 C304 147.2(7) . .
C305 C316 C304 28.8(5) . .
C320 C316 C304 121.2(5) . .
C318 C316 C304 168.3(5) . .
N31 C316 C304 58.1(3) . .
C321 C316 C319 58.7(5) . .
C317 C316 C319 59.4(5) . .
C305 C316 C319 177.6(7) . .
C320 C316 C319 29.5(3) . .
C318 C316 C319 30.2(3) . .
N31 C316 C319 152.6(5) . .
C304 C316 C319 149.3(5) . .
C321 C316 C105 97.6(6) . .
C317 C316 C105 82.9(5) . .
C305 C316 C105 91.4(5) . .
C320 C316 C105 94.9(4) . .
C318 C316 C105 86.0(3) . .
N31 C316 C105 77.0(3) . .
C304 C316 C105 105.3(4) . .
C319 C316 C105 90.8(3) . .
C321 C316 C116 94.4(6) . .
C317 C316 C116 105.9(6) . .
C305 C316 C116 71.7(5) . .
C320 C316 C116 104.0(4) . .
C318 C316 C116 110.5(4) . .
N31 C316 C116 66.7(3) . .
C304 C316 C116 80.9(3) . .
C319 C316 C116 110.2(3) . .
C105 C316 C116 24.8(2) . .
C321 C316 N11 118.5(6) . .
C317 C316 N11 65.9(5) . .
C305 C316 N11 88.1(5) . .
C320 C316 N11 108.6(4) . .
C318 C316 N11 78.4(3) . .
N31 C316 N11 65.3(3) . .
C304 C316 N11 110.8(4) . .
C319 C316 N11 94.2(3) . .
C105 C316 N11 22.83(19) . .
C116 C316 N11 40.5(2) . .
C321 C316 C317 120.9(6) . 4_656
C317 C316 C317 71.1(5) . 4_656
C305 C316 C317 78.3(5) . 4_656
C320 C316 C317 113.5(4) . 4_656
C318 C316 C317 85.4(4) . 4_656
N31 C316 C317 75.8(3) . 4_656
C304 C316 C317 83.9(3) . 4_656
C319 C316 C317 100.5(3) . 4_656
C105 C316 C317 140.3(4) . 4_656
C116 C316 C317 142.1(3) . 4_656
N11 C316 C317 117.6(3) . 4_656
C321 C316 C316 98.2(5) . 4_656
C317 C316 C316 76.7(5) . 4_656
C305 C316 C316 93.3(5) . 4_656
C320 C316 C316 91.8(4) . 4_656
C318 C316 C316 79.7(3) . 4_656
N31 C316 C316 97.4(3) . 4_656
C304 C316 C316 88.6(3) . 4_656
C319 C316 C316 85.0(3) . 4_656
C105 C316 C316 158.4(2) . 4_656
C116 C316 C316 163.9(4) . 4_656
N11 C316 C316 136.3(2) . 4_656
C317 C316 C316 23.01(19) 4_656 4_656
C321 C316 C117 74.0(5) . .
C317 C316 C117 124.6(6) . .
C305 C316 C117 74.6(5) . .
C320 C316 C117 90.2(4) . .
C318 C316 C117 119.2(4) . .
N31 C316 C117 80.8(3) . .
C304 C316 C117 72.3(3) . .
C319 C316 C117 106.4(3) . .
C105 C316 C117 42.0(3) . .
C116 C316 C117 22.9(2) . .
N11 C316 C117 62.1(3) . .
C317 C316 C117 153.0(3) 4_656 .
C316 C316 C117 158.7(3) 4_656 .
C318 C317 C316 120.8(9) . .
C318 C317 C321 90.2(7) . .
C316 C317 C321 30.6(5) . .
C318 C317 C319 30.5(5) . .
C316 C317 C319 90.2(6) . .
C321 C317 C319 59.6(4) . .
C318 C317 C305 150.5(8) . .
C316 C317 C305 29.8(5) . .
C321 C317 C305 60.4(4) . .
C319 C317 C305 120.0(5) . .
C318 C317 C320 60.2(6) . .
C316 C317 C320 60.6(5) . .
C321 C317 C320 29.9(3) . .
C319 C317 C320 29.7(3) . .
C305 C317 C320 90.3(4) . .
C318 C317 N31 171.8(6) . .
C316 C317 N31 56.8(5) . .
C321 C317 N31 87.2(4) . .
C319 C317 N31 146.1(5) . .
C305 C317 N31 28.0(3) . .
C320 C317 N31 116.9(4) . .
C318 C317 N11 107.3(6) . .
C316 C317 N11 90.3(5) . .
C321 C317 N11 100.7(4) . .
C319 C317 N11 111.0(4) . .
C305 C317 N11 81.1(3) . .
C320 C317 N11 108.3(4) . .
N31 C317 N11 65.7(3) . .
C318 C317 Cu1 137.3(6) . .
C316 C317 Cu1 89.1(5) . .
C321 C317 Cu1 114.8(4) . .
C319 C317 Cu1 148.5(4) . .
C305 C317 Cu1 64.8(3) . .
C320 C317 Cu1 137.2(4) . .
N31 C317 Cu1 38.80(19) . .
N11 C317 Cu1 37.44(17) . .
C318 C317 C317 114.6(6) . 4_656
C316 C317 C317 85.3(5) . 4_656
C321 C317 C317 98.6(3) . 4_656
C319 C317 C317 115.2(4) . 4_656
C305 C317 C317 72.5(3) . 4_656
C320 C317 C317 109.4(3) . 4_656
N31 C317 C317 73.5(3) . 4_656
N11 C317 C317 133.5(4) . 4_656
Cu1 C317 C317 96.1(3) . 4_656
C318 C317 C101 88.6(5) . .
C316 C317 C101 112.3(6) . .
C321 C317 C101 115.4(4) . .
C319 C317 C101 101.9(4) . .
C305 C317 C101 104.2(4) . .
C320 C317 C101 111.5(4) . .
N31 C317 C101 85.6(3) . .
N11 C317 C101 23.32(19) . .
Cu1 C317 C101 50.0(2) . .
C317 C317 C101 139.0(3) 4_656 .
C318 C317 C105 102.3(5) . .
C316 C317 C105 73.2(5) . .
C321 C317 C105 78.0(4) . .
C319 C317 C105 95.0(4) . .
C305 C317 C105 74.1(3) . .
C320 C317 C105 86.1(3) . .
N31 C317 C105 69.6(3) . .
N11 C317 C105 23.2(2) . .
Cu1 C317 C105 54.8(2) . .
C317 C317 C105 143.0(4) 4_656 .
C101 C317 C105 39.8(2) . .
C318 C317 C316 97.2(5) . 4_656
C316 C317 C316 80.3(5) . 4_656
C321 C317 C316 82.8(3) . 4_656
C319 C317 C316 92.1(4) . 4_656
C305 C317 C316 79.4(3) . 4_656
C320 C317 C316 87.1(3) . 4_656
N31 C317 C316 90.1(3) . 4_656
N11 C317 C316 155.2(3) . 4_656
Cu1 C317 C316 118.8(3) . 4_656
C317 C317 C316 23.6(2) 4_656 4_656
C101 C317 C316 160.9(4) . 4_656
C105 C317 C316 152.5(3) . 4_656
C318 C317 C305 73.3(5) . 4_656
C316 C317 C305 95.9(5) . 4_656
C321 C317 C305 87.0(4) . 4_656
C319 C317 C305 73.6(3) . 4_656
C305 C317 C305 102.1(4) . 4_656
C320 C317 C305 78.8(3) . 4_656
N31 C317 C305 114.2(3) . 4_656
N11 C317 C305 172.3(4) . 4_656
Cu1 C317 C305 137.8(3) . 4_656
C317 C317 C305 43.1(2) 4_656 4_656
C101 C317 C305 151.6(4) . 4_656
C105 C317 C305 164.4(4) . 4_656
C316 C317 C305 24.2(2) 4_656 4_656
C317 C318 C319 119.5(8) . .
C317 C318 C320 90.0(6) . .
C319 C318 C320 29.5(5) . .
C317 C318 C316 30.0(5) . .
C319 C318 C316 89.5(6) . .
C320 C318 C316 60.0(4) . .
C317 C318 N32 147.3(8) . .
C319 C318 N32 27.8(5) . .
C320 C318 N32 57.3(4) . .
C316 C318 N32 117.3(5) . .
C317 C318 N33 173.8(8) . .
C319 C318 N33 54.5(5) . .
C320 C318 N33 84.0(4) . .
C316 C318 N33 143.9(5) . .
N32 C318 N33 26.8(2) . .
C317 C318 C321 60.0(6) . .
C319 C318 C321 59.5(5) . .
C320 C318 C321 30.0(3) . .
C316 C318 C321 30.0(3) . .
N32 C318 C321 87.3(4) . .
N33 C318 C321 114.0(5) . .
C317 C318 C305 83.8(5) . 4_656
C319 C318 C305 89.4(5) . 4_656
C320 C318 C305 86.4(4) . 4_656
C316 C318 C305 83.1(3) . 4_656
N32 C318 C305 91.8(3) . 4_656
N33 C318 C305 97.1(3) . 4_656
C321 C318 C305 84.1(3) . 4_656
C317 C318 N31 91.5(5) . 4_656
C319 C318 N31 104.5(6) . 4_656
C320 C318 N31 108.2(4) . 4_656
C316 C318 N31 100.6(3) . 4_656
N32 C318 N31 97.1(3) . 4_656
N33 C318 N31 91.7(3) . 4_656
C321 C318 N31 106.8(3) . 4_656
C305 C318 N31 23.12(19) 4_656 4_656
C317 C318 C102 89.6(5) . .
C319 C318 C102 105.7(6) . .
C320 C318 C102 107.2(4) . .
C316 C318 C102 97.9(4) . .
N32 C318 C102 100.9(3) . .
N33 C318 C102 90.9(3) . .
C321 C318 C102 104.3(3) . .
C305 C318 C102 164.9(4) 4_656 .
N31 C318 C102 144.5(4) 4_656 .
C317 C318 C101 69.0(5) . .
C319 C318 C101 122.6(6) . .
C320 C318 C101 114.0(4) . .
C316 C318 C101 83.6(3) . .
N32 C318 C101 122.8(4) . .
N33 C318 C101 112.3(3) . .
C321 C318 C101 99.7(3) . .
C305 C318 C101 145.2(4) 4_656 .
N31 C318 C101 132.8(4) 4_656 .
C102 C318 C101 22.23(19) . .
C317 C318 C304 98.4(6) . 4_656
C319 C318 C304 67.4(5) . 4_656
C320 C318 C304 69.6(3) . 4_656
C316 C318 C304 87.5(4) . 4_656
N32 C318 C304 70.5(3) . 4_656
N33 C318 C304 80.8(3) . 4_656
C321 C318 C304 77.0(3) . 4_656
C305 C318 C304 22.4(2) 4_656 4_656
N31 C318 C304 39.4(2) 4_656 4_656
C102 C318 C304 171.3(3) . 4_656
C101 C318 C304 166.4(3) . 4_656
C320 C319 C318 120.3(8) . .
C320 C319 N32 114.5(9) . .
C318 C319 N32 125.1(9) . .
C320 C319 N33 144.6(8) . .
C318 C319 N33 94.9(6) . .
N32 C319 N33 30.4(4) . .
C320 C319 C321 30.3(5) . .
C318 C319 C321 90.1(6) . .
N32 C319 C321 144.8(8) . .
N33 C319 C321 174.3(6) . .
C320 C319 C317 90.4(6) . .
C318 C319 C317 30.0(5) . .
N32 C319 C317 155.0(8) . .
N33 C319 C317 124.8(6) . .
C321 C319 C317 60.1(4) . .
C320 C319 C316 60.0(6) . .
C318 C319 C316 60.4(5) . .
N32 C319 C316 174.3(8) . .
N33 C319 C316 155.2(6) . .
C321 C319 C316 29.7(3) . .
C317 C319 C316 30.4(3) . .
C320 C319 C304 88.4(6) . 4_656
C318 C319 C304 90.0(5) . 4_656
N32 C319 C304 90.6(5) . 4_656
N33 C319 C304 94.8(4) . 4_656
C321 C319 C304 87.9(4) . 4_656
C317 C319 C304 88.5(4) . 4_656
C316 C319 C304 87.8(3) . 4_656
C320 C319 C303 102.3(6) . 4_656
C318 C319 C303 98.2(5) . 4_656
N32 C319 C303 68.4(5) . 4_656
N33 C319 C303 73.0(3) . 4_656
C321 C319 C303 109.1(4) . 4_656
C317 C319 C303 106.2(4) . 4_656
C316 C319 C303 110.4(3) . 4_656
C304 C319 C303 22.8(2) 4_656 4_656
C320 C319 C322 132.1(7) . .
C318 C319 C322 107.6(6) . .
N32 C319 C322 17.6(5) . .
N33 C319 C322 12.9(3) . .
C321 C319 C322 162.4(5) . .
C317 C319 C322 137.5(5) . .
C316 C319 C322 167.9(5) . .
C304 C319 C322 92.1(3) 4_656 .
C303 C319 C322 69.3(3) 4_656 .
C320 C319 C305 95.9(6) . 4_656
C318 C319 C305 68.1(5) . 4_656
N32 C319 C305 106.3(5) . 4_656
N33 C319 C305 100.3(4) . 4_656
C321 C319 C305 84.0(4) . 4_656
C317 C319 C305 67.5(3) . 4_656
C316 C319 C305 73.7(3) . 4_656
C304 C319 C305 22.3(2) 4_656 4_656
C303 C319 C305 39.3(2) 4_656 4_656
C322 C319 C305 102.3(3) . 4_656
C319 C320 C321 119.7(9) . .
C319 C320 N32 33.6(5) . .
C321 C320 N32 153.3(8) . .
C319 C320 C318 30.2(5) . .
C321 C320 C318 89.5(7) . .
N32 C320 C318 63.8(4) . .
C319 C320 C316 90.5(7) . .
C321 C320 C316 29.2(5) . .
N32 C320 C316 124.1(6) . .
C318 C320 C316 60.4(4) . .
C319 C320 C317 59.9(6) . .
C321 C320 C317 59.8(6) . .
N32 C320 C317 93.5(4) . .
C318 C320 C317 29.8(3) . .
C316 C320 C317 30.6(3) . .
C319 C320 N33 22.1(5) . .
C321 C320 N33 141.7(8) . .
N32 C320 N33 11.9(3) . .
C318 C320 N33 52.2(3) . .
C316 C320 N33 112.5(5) . .
C317 C320 N33 81.9(3) . .
C319 C320 C304 69.2(5) . 4_656
C321 C320 C304 99.0(6) . 4_656
N32 C320 C304 72.7(3) . 4_656
C318 C320 C304 71.7(3) . 4_656
C316 C320 C304 88.7(4) . 4_656
C317 C320 C304 78.5(3) . 4_656
N33 C320 C304 73.0(3) . 4_656
C316 C321 C320 121.6(9) . .
C316 C321 C319 91.6(6) . .
C320 C321 C319 30.0(5) . .
C316 C321 C317 31.3(5) . .
C320 C321 C317 90.3(7) . .
C319 C321 C317 60.3(4) . .
C316 C321 C305 31.1(5) . .
C320 C321 C305 152.7(8) . .
C319 C321 C305 122.7(5) . .
C317 C321 C305 62.4(4) . .
C316 C321 C318 61.2(5) . .
C320 C321 C318 60.5(6) . .
C319 C321 C318 30.4(3) . .
C317 C321 C318 29.9(3) . .
C305 C321 C318 92.3(4) . .
C316 C321 C304 58.9(5) . .
C320 C321 C304 169.6(7) . .
C319 C321 C304 148.4(5) . .
C317 C321 C304 89.7(4) . .
C305 C321 C304 28.5(3) . .
C318 C321 C304 119.0(4) . .
C316 C321 C117 83.5(6) . .
C320 C321 C117 120.0(6) . .
C319 C321 C117 121.3(4) . .
C317 C321 C117 99.8(4) . .
C305 C321 C117 69.8(3) . .
C318 C321 C117 113.1(4) . .
C304 C321 C117 70.2(3) . .
C316 C321 N32 104.7(6) . .
C320 C321 N32 16.9(5) . .
C319 C321 N32 13.1(3) . .
C317 C321 N32 73.4(3) . .
C305 C321 N32 135.7(5) . .
C318 C321 N32 43.5(3) . .
C304 C321 N32 159.9(4) . .
C117 C321 N32 122.5(3) . .
N33 N32 C319 113.6(9) . .
N33 N32 C322 37.7(6) . .
C319 N32 C322 151.2(8) . .
N33 N32 C320 145.1(8) . .
C319 N32 C320 31.9(5) . .
C322 N32 C320 176.5(6) . .
N33 N32 C318 86.7(6) . .
C319 N32 C318 27.1(5) . .
C322 N32 C318 124.2(5) . .
C320 N32 C318 58.9(4) . .
N33 N32 C327 67.5(6) . .
C319 N32 C327 172.0(6) . .
C322 N32 C327 30.2(3) . .
C320 N32 C327 147.4(5) . .
C318 N32 C327 151.6(5) . .
N33 N32 C303 93.6(6) . 4_656
C319 N32 C303 87.7(5) . 4_656
C322 N32 C303 91.8(4) . 4_656
C320 N32 C303 90.2(4) . 4_656
C318 N32 C303 85.6(3) . 4_656
C327 N32 C303 84.3(3) . 4_656
N33 N32 C323 25.5(5) . .
C319 N32 C323 138.8(7) . .
C322 N32 C323 13.3(4) . .
C320 N32 C323 168.2(5) . .
C318 N32 C323 112.2(4) . .
C327 N32 C323 43.4(3) . .
C303 N32 C323 97.0(3) 4_656 .
N33 N32 C302 70.9(5) . 4_656
C319 N32 C302 92.7(5) . 4_656
C322 N32 C302 76.6(4) . 4_656
C320 N32 C302 106.1(4) . 4_656
C318 N32 C302 80.2(3) . 4_656
C327 N32 C302 80.1(3) . 4_656
C303 N32 C302 23.2(2) 4_656 4_656
C323 N32 C302 78.3(3) . 4_656
N33 N32 C306 102.1(6) . 4_656
C319 N32 C306 104.8(5) . 4_656
C322 N32 C306 85.0(4) . 4_656
C320 N32 C306 95.6(4) . 4_656
C318 N32 C306 108.9(3) . 4_656
C327 N32 C306 67.4(3) . 4_656
C303 N32 C306 24.5(2) 4_656 4_656
C323 N32 C306 94.8(3) . 4_656
C302 N32 C306 41.6(2) 4_656 4_656
N33 N32 C311 122.4(6) . 4_656
C319 N32 C311 101.5(6) . 4_656
C322 N32 C311 97.3(4) . 4_656
C320 N32 C311 82.2(4) . 4_656
C318 N32 C311 115.8(4) . 4_656
C327 N32 C311 72.1(3) . 4_656
C303 N32 C311 42.4(2) 4_656 4_656
C323 N32 C311 109.4(3) . 4_656
C302 N32 C311 63.0(3) 4_656 4_656
C306 N32 C311 22.3(2) 4_656 4_656
N33 N32 C215 122.1(6) . 1_545
C319 N32 C215 102.8(6) . 1_545
C322 N32 C215 98.7(4) . 1_545
C320 N32 C215 77.8(4) . 1_545
C318 N32 C215 123.2(4) . 1_545
C327 N32 C215 82.4(4) . 1_545
C303 N32 C215 132.5(4) 4_656 1_545
C323 N32 C215 103.7(3) . 1_545
C302 N32 C215 151.4(4) 4_656 1_545
C306 N32 C215 110.4(3) 4_656 1_545
C311 N32 C215 90.2(3) 4_656 1_545
N33 N32 C107 64.1(5) . .
C319 N32 C107 95.2(5) . .
C322 N32 C107 74.7(4) . .
C320 N32 C107 104.4(4) . .
C318 N32 C107 86.6(3) . .
C327 N32 C107 92.3(3) . .
C303 N32 C107 156.8(4) 4_656 .
C323 N32 C107 66.0(3) . .
C302 N32 C107 133.6(4) 4_656 .
C306 N32 C107 159.2(3) 4_656 .
C311 N32 C107 156.1(3) 4_656 .
C215 N32 C107 69.3(3) 1_545 .
N33 N32 C321 135.5(7) . .
C319 N32 C321 22.1(5) . .
C322 N32 C321 173.2(5) . .
C320 N32 C321 9.8(3) . .
C318 N32 C321 49.1(3) . .
C327 N32 C321 156.5(5) . .
C303 N32 C321 88.9(3) 4_656 .
C323 N32 C321 160.1(4) . .
C302 N32 C321 101.8(3) 4_656 .
C306 N32 C321 98.3(3) 4_656 .
C311 N32 C321 87.7(3) 4_656 .
C215 N32 C321 85.8(3) 1_545 .
C107 N32 C321 102.4(3) . .
N33 N32 C304 106.5(6) . 4_656
C319 N32 C304 66.4(5) . 4_656
C322 N32 C304 112.9(4) . 4_656
C320 N32 C304 69.3(3) . 4_656
C318 N32 C304 69.3(3) . 4_656
C327 N32 C304 105.6(3) . 4_656
C303 N32 C304 21.9(2) 4_656 4_656
C323 N32 C304 116.3(3) . 4_656
C302 N32 C304 38.0(2) 4_656 4_656
C306 N32 C304 40.2(2) 4_656 4_656
C311 N32 C304 48.9(2) 4_656 4_656
C215 N32 C304 129.4(4) 1_545 4_656
C107 N32 C304 155.0(3) . 4_656
C321 N32 C304 67.2(2) . 4_656
N32 N33 C322 111.2(9) . .
N32 N33 C319 36.0(5) . .
C322 N33 C319 147.1(8) . .
N32 N33 C323 141.6(7) . .
C322 N33 C323 31.5(5) . .
C319 N33 C323 174.8(5) . .
N32 N33 C327 85.4(7) . .
C322 N33 C327 26.5(5) . .
C319 N33 C327 120.9(5) . .
C323 N33 C327 58.0(4) . .
N32 N33 C318 66.4(6) . .
C322 N33 C318 173.6(7) . .
C319 N33 C318 30.6(3) . .
C323 N33 C318 151.7(5) . .
C327 N33 C318 149.4(5) . .
N32 N33 C107 96.1(6) . .
C322 N33 C107 95.7(5) . .
C319 N33 C107 91.6(4) . .
C323 N33 C107 84.0(4) . .
C327 N33 C107 104.8(4) . .
C318 N33 C107 90.5(3) . .
N32 N33 C302 88.7(6) . 4_656
C322 N33 C302 93.1(5) . 4_656
C319 N33 C302 85.7(4) . 4_656
C323 N33 C302 99.2(4) . 4_656
C327 N33 C302 86.8(4) . 4_656
C318 N33 C302 81.0(3) . 4_656
C107 N33 C302 167.6(4) . 4_656
N32 N33 C320 23.1(5) . .
C322 N33 C320 134.2(7) . .
C319 N33 C320 13.3(3) . .
C323 N33 C320 163.2(5) . .
C327 N33 C320 108.4(4) . .
C318 N33 C320 43.8(3) . .
C107 N33 C320 90.9(3) . .
C302 N33 C320 89.2(3) 4_656 .
N32 N33 C303 66.3(5) . 4_656
C322 N33 C303 96.8(5) . 4_656
C319 N33 C303 70.4(3) . 4_656
C323 N33 C303 113.7(4) . 4_656
C327 N33 C303 81.1(3) . 4_656
C318 N33 C303 76.8(3) . 4_656
C107 N33 C303 161.2(4) . 4_656
C302 N33 C303 22.9(2) 4_656 4_656
C320 N33 C303 70.4(3) . 4_656
N32 N33 C324 132.7(7) . .
C322 N33 C324 22.0(6) . .
C319 N33 C324 168.5(5) . .
C323 N33 C324 9.5(4) . .
C327 N33 C324 48.5(4) . .
C318 N33 C324 160.9(5) . .
C107 N33 C324 87.9(3) . .
C302 N33 C324 97.1(3) 4_656 .
C320 N33 C324 155.2(4) . .
C303 N33 C324 108.6(3) 4_656 .
C327 C322 C323 120.4(9) . .
C327 C322 N33 124.9(9) . .
C323 C322 N33 114.7(10) . .
C327 C322 N32 94.4(7) . .
C323 C322 N32 144.7(9) . .
N33 C322 N32 31.1(4) . .
C327 C322 C326 31.2(5) . .
C323 C322 C326 89.2(7) . .
N33 C322 C326 156.1(9) . .
N32 C322 C326 125.5(6) . .
C327 C322 C324 90.5(7) . .
C323 C322 C324 29.9(6) . .
N33 C322 C324 144.6(9) . .
N32 C322 C324 172.5(6) . .
C326 C322 C324 59.3(4) . .
C327 C322 C325 60.4(6) . .
C323 C322 C325 60.0(6) . .
N33 C322 C325 174.6(8) . .
N32 C322 C325 154.3(6) . .
C326 C322 C325 29.2(3) . .
C324 C322 C325 30.1(3) . .
C327 C322 C319 105.2(7) . .
C323 C322 C319 134.3(8) . .
N33 C322 C319 20.0(5) . .
N32 C322 C319 11.2(3) . .
C326 C322 C319 136.4(6) . .
C324 C322 C319 164.1(6) . .
C325 C322 C319 165.4(5) . .
C324 C323 C322 120.0(11) . .
C324 C323 C327 90.4(8) . .
C322 C323 C327 29.6(5) . .
C324 C323 N33 153.8(10) . .
C322 C323 N33 33.8(6) . .
C327 C323 N33 63.4(4) . .
C324 C323 C325 29.7(6) . .
C322 C323 C325 90.2(8) . .
C327 C323 C325 60.6(5) . .
N33 C323 C325 124.0(6) . .
C324 C323 C326 59.7(7) . .
C322 C323 C326 60.3(6) . .
C327 C323 C326 30.6(3) . .
N33 C323 C326 94.0(5) . .
C325 C323 C326 30.0(3) . .
C324 C323 N32 141.5(9) . .
C322 C323 N32 22.0(5) . .
C327 C323 N32 51.4(4) . .
N33 C323 N32 12.9(3) . .
C325 C323 N32 111.9(5) . .
C326 C323 N32 82.0(4) . .
C324 C323 C411 91.8(7) . 4_656
C322 C323 C411 135.2(7) . 4_656
C327 C323 C411 147.1(5) . 4_656
N33 C323 C411 109.6(4) . 4_656
C325 C323 C411 116.3(5) . 4_656
C326 C323 C411 137.6(5) . 4_656
N32 C323 C411 121.9(4) . 4_656
C323 C324 C325 121.0(10) . .
C323 C324 C326 89.9(8) . .
C325 C324 C326 31.1(5) . .
C323 C324 C322 30.1(6) . .
C325 C324 C322 90.9(7) . .
C326 C324 C322 59.8(5) . .
C323 C324 C328 152.2(10) . .
C325 C324 C328 31.2(6) . .
C326 C324 C328 62.3(5) . .
C322 C324 C328 122.1(7) . .
C323 C324 C327 59.8(7) . .
C325 C324 C327 61.2(6) . .
C326 C324 C327 30.1(3) . .
C322 C324 C327 29.7(3) . .
C328 C324 C327 92.4(6) . .
C323 C324 N33 16.7(6) . .
C325 C324 N33 104.3(7) . .
C326 C324 N33 73.2(4) . .
C322 C324 N33 13.4(3) . .
C328 C324 N33 135.4(6) . .
C327 C324 N33 43.1(3) . .
C326 C325 C324 116.9(10) . .
C326 C325 C328 122.9(11) . .
C324 C325 C328 120.1(10) . .
C326 C325 C323 87.7(7) . .
C324 C325 C323 29.2(5) . .
C328 C325 C323 149.4(10) . .
C326 C325 C327 28.5(6) . .
C324 C325 C327 88.4(7) . .
C328 C325 C327 151.4(10) . .
C323 C325 C327 59.2(4) . .
C326 C325 C322 57.9(6) . .
C324 C325 C322 59.0(6) . .
C328 C325 C322 178.4(9) . .
C323 C325 C322 29.7(3) . .
C327 C325 C322 29.4(3) . .
C325 C326 C327 123.6(11) . .
C325 C326 C324 32.0(6) . .
C327 C326 C324 91.6(8) . .
C325 C326 C322 92.9(8) . .
C327 C326 C322 30.7(6) . .
C324 C326 C322 60.9(5) . .
C325 C326 C328 30.1(6) . .
C327 C326 C328 153.7(10) . .
C324 C326 C328 62.1(5) . .
C322 C326 C328 123.0(6) . .
C325 C326 C323 62.3(7) . .
C327 C326 C323 61.2(7) . .
C324 C326 C323 30.3(3) . .
C322 C326 C323 30.5(3) . .
C328 C326 C323 92.4(5) . .
C322 C327 C326 118.1(10) . .
C322 C327 C323 30.0(5) . .
C326 C327 C323 88.1(7) . .
C322 C327 C325 90.2(7) . .
C326 C327 C325 27.9(6) . .
C323 C327 C325 60.2(5) . .
C322 C327 N33 28.6(5) . .
C326 C327 N33 146.7(9) . .
C323 C327 N33 58.6(4) . .
C325 C327 N33 118.8(6) . .
C322 C327 N32 55.4(6) . .
C326 C327 N32 172.3(9) . .
C323 C327 N32 85.2(5) . .
C325 C327 N32 145.2(6) . .
N33 C327 N32 27.1(3) . .
C322 C327 C324 59.8(6) . .
C326 C327 C324 58.3(7) . .
C323 C327 C324 29.9(3) . .
C325 C327 C324 30.4(3) . .
N33 C327 C324 88.4(5) . .
N32 C327 C324 115.0(6) . .
C322 C327 C306 100.8(7) . 4_656
C326 C327 C306 119.1(7) . 4_656
C323 C327 C306 119.7(5) . 4_656
C325 C327 C306 131.3(5) . 4_656
N33 C327 C306 80.8(4) . 4_656
N32 C327 C306 67.8(3) . 4_656
C324 C327 C306 131.9(5) . 4_656
C322 C327 C307 111.1(7) . 4_656
C326 C327 C307 97.2(7) . 4_656
C323 C327 C307 119.2(5) . 4_656
C325 C327 C307 110.0(4) . 4_656
N33 C327 C307 98.1(4) . 4_656
N32 C327 C307 89.5(3) . 4_656
C324 C327 C307 118.8(4) . 4_656
C306 C327 C307 22.3(2) 4_656 4_656
C325 C328 C324 28.7(6) . .
C325 C328 C326 27.0(6) . .
C324 C328 C326 55.6(4) . .
C401 N41 C405 118.7(8) . .
C401 N41 Cu1 109.2(6) . .
C405 N41 Cu1 127.6(6) . .
C401 N41 C404 88.7(6) . .
C405 N41 C404 30.0(4) . .
Cu1 N41 C404 152.1(4) . .
C401 N41 C402 29.4(5) . .
C405 N41 C402 89.4(6) . .
Cu1 N41 C402 135.5(4) . .
C404 N41 C402 59.3(4) . .
C401 N41 C301 33.4(5) . .
C405 N41 C301 152.2(6) . .
Cu1 N41 C301 78.0(3) . .
C404 N41 C301 122.1(4) . .
C402 N41 C301 62.8(4) . .
C401 N41 C416 151.2(7) . .
C405 N41 C416 32.5(4) . .
Cu1 N41 C416 97.6(3) . .
C404 N41 C416 62.5(4) . .
C402 N41 C416 121.8(5) . .
C301 N41 C416 175.4(5) . .
C401 N41 N31 61.4(5) . .
C405 N41 N31 167.5(6) . .
Cu1 N41 N31 48.3(2) . .
C404 N41 N31 147.2(4) . .
C402 N41 N31 90.0(4) . .
C301 N41 N31 29.7(3) . .
C416 N41 N31 145.9(4) . .
C401 N41 C403 59.0(5) . .
C405 N41 C403 59.7(5) . .
Cu1 N41 C403 156.2(4) . .
C404 N41 C403 29.7(3) . .
C402 N41 C403 29.6(3) . .
C301 N41 C403 92.4(4) . .
C416 N41 C403 92.2(4) . .
N31 N41 C403 118.7(4) . .
C401 N41 C421 169.2(6) . .
C405 N41 C421 59.9(5) . .
Cu1 N41 C421 76.8(3) . .
C404 N41 C421 89.3(4) . .
C402 N41 C421 147.2(5) . .
C301 N41 C421 147.0(4) . .
C416 N41 C421 28.8(3) . .
N31 N41 C421 122.6(4) . .
C403 N41 C421 118.6(4) . .
C401 N41 C217 90.8(5) . .
C405 N41 C217 89.2(5) . .
Cu1 N41 C217 69.5(3) . .
C404 N41 C217 89.6(4) . .
C402 N41 C217 90.0(3) . .
C301 N41 C217 90.9(3) . .
C416 N41 C217 88.8(4) . .
N31 N41 C217 78.3(3) . .
C403 N41 C217 89.1(3) . .
C421 N41 C217 99.8(3) . .
C401 N41 N21 129.8(5) . .
C405 N41 N21 95.5(5) . .
Cu1 N41 N21 33.76(19) . .
C404 N41 N21 118.5(4) . .
C402 N41 N21 141.2(4) . .
C301 N41 N21 106.3(4) . .
C416 N41 N21 70.0(3) . .
N31 N41 N21 77.4(3) . .
C403 N41 N21 135.7(4) . .
C421 N41 N21 60.0(3) . .
C217 N41 N21 51.8(2) . .
C401 N41 C216 113.0(5) . .
C405 N41 C216 73.1(5) . .
Cu1 N41 C216 69.6(2) . .
C404 N41 C216 83.9(3) . .
C402 N41 C216 106.0(3) . .
C301 N41 C216 112.9(3) . .
C416 N41 C216 66.2(3) . .
N31 N41 C216 95.1(3) . .
C403 N41 C216 95.0(3) . .
C421 N41 C216 77.3(3) . .
C217 N41 C216 23.2(2) . .
N21 N41 C216 40.8(2) . .
C401 N41 C121 92.8(6) . .
C405 N41 C121 131.0(5) . .
Cu1 N41 C121 61.8(2) . .
C404 N41 C121 140.8(4) . .
C402 N41 C121 115.3(4) . .
C301 N41 C121 67.3(3) . .
C416 N41 C121 109.5(4) . .
N31 N41 C121 59.9(3) . .
C403 N41 C121 134.4(3) . .
C421 N41 C121 82.1(3) . .
C217 N41 C121 129.5(3) . .
N21 N41 C121 89.9(3) . .
C216 N41 C121 130.3(3) . .
C401 N41 C302 27.2(5) . .
C405 N41 C302 143.0(5) . .
Cu1 N41 C302 89.1(3) . .
C404 N41 C302 113.7(4) . .
C402 N41 C302 55.5(3) . .
C301 N41 C302 12.8(3) . .
C416 N41 C302 169.8(4) . .
N31 N41 C302 41.6(2) . .
C403 N41 C302 84.6(3) . .
C421 N41 C302 149.0(4) . .
C217 N41 C302 100.9(3) . .
N21 N41 C302 118.8(3) . .
C216 N41 C302 123.7(3) . .
C121 N41 C302 66.9(3) . .
C401 N41 C417 141.6(6) . .
C405 N41 C417 25.7(4) . .
Cu1 N41 C417 101.9(3) . .
C404 N41 C417 54.6(3) . .
C402 N41 C417 112.9(4) . .
C301 N41 C417 169.5(4) . .
C416 N41 C417 12.6(3) . .
N31 N41 C417 147.9(3) . .
C403 N41 C417 83.6(3) . .
C421 N41 C417 40.5(3) . .
C217 N41 C417 79.4(3) . .
N21 N41 C417 70.7(2) . .
C216 N41 C417 58.1(2) . .
C121 N41 C417 122.0(3) . .
C302 N41 C417 168.3(3) . .
N41 C401 C402 122.0(9) . .
N41 C401 C301 116.2(8) . .
C402 C401 C301 121.7(8) . .
N41 C401 C405 30.7(5) . .
C402 C401 C405 91.3(7) . .
C301 C401 C405 146.9(6) . .
N41 C401 N31 88.9(6) . .
C402 C401 N31 146.0(7) . .
C301 C401 N31 30.6(4) . .
C405 C401 N31 118.5(4) . .
N41 C401 C403 92.2(6) . .
C402 C401 C403 29.8(5) . .
C301 C401 C403 151.5(7) . .
C405 C401 C403 61.5(4) . .
N31 C401 C403 164.8(5) . .
N41 C401 C302 138.4(7) . .
C402 C401 C302 97.3(7) . .
C301 C401 C302 28.2(4) . .
C405 C401 C302 163.1(5) . .
N31 C401 C302 58.8(4) . .
C403 C401 C302 126.0(5) . .
N41 C401 C404 61.4(5) . .
C402 C401 C404 60.6(6) . .
C301 C401 C404 177.6(6) . .
C405 C401 C404 30.7(3) . .
N31 C401 C404 147.3(5) . .
C403 C401 C404 30.9(3) . .
C302 C401 C404 153.8(5) . .
N41 C401 Cu1 43.5(4) . .
C402 C401 Cu1 157.3(7) . .
C301 C401 Cu1 75.4(5) . .
C405 C401 Cu1 72.7(3) . .
N31 C401 Cu1 45.9(2) . .
C403 C401 Cu1 131.5(5) . .
C302 C401 Cu1 102.4(4) . .
C404 C401 Cu1 102.3(4) . .
N41 C401 C217 66.6(5) . .
C402 C401 C217 101.0(6) . .
C301 C401 C217 100.5(5) . .
C405 C401 C217 69.8(3) . .
N31 C401 C217 77.0(3) . .
C403 C401 C217 89.5(4) . .
C302 C401 C217 122.2(4) . .
C404 C401 C217 78.7(3) . .
Cu1 C401 C217 58.7(2) . .
N41 C401 C218 83.9(5) . .
C402 C401 C218 80.1(6) . .
C301 C401 C218 105.9(5) . .
C405 C401 C218 77.2(4) . .
N31 C401 C218 90.5(3) . .
C403 C401 C218 74.5(4) . .
C302 C401 C218 118.6(4) . .
C404 C401 C218 74.1(3) . .
Cu1 C401 C218 80.6(2) . .
C217 C401 C218 22.12(19) . .
N41 C401 C416 18.6(5) . .
C402 C401 C416 103.4(7) . .
C301 C401 C416 134.8(6) . .
C405 C401 C416 12.1(3) . .
N31 C401 C416 106.8(4) . .
C403 C401 C416 73.7(4) . .
C302 C401 C416 154.9(4) . .
C404 C401 C416 42.8(3) . .
Cu1 C401 C416 61.0(2) . .
C217 C401 C416 67.5(3) . .
C218 C401 C416 79.3(3) . .
N41 C401 C305 98.3(6) . .
C402 C401 C305 138.4(7) . .
C301 C401 C305 20.1(4) . .
C405 C401 C305 128.5(4) . .
N31 C401 C305 10.5(2) . .
C403 C401 C305 165.0(4) . .
C302 C401 C305 48.3(3) . .
C404 C401 C305 157.8(4) . .
Cu1 C401 C305 55.9(2) . .
C217 C401 C305 84.9(3) . .
C218 C401 C305 95.9(3) . .
C416 C401 C305 116.5(3) . .
C401 C402 C403 120.6(9) . .
C401 C402 C404 88.6(6) . .
C403 C402 C404 32.0(5) . .
C401 C402 N41 28.6(5) . .
C403 C402 N41 92.0(6) . .
C404 C402 N41 60.0(4) . .
C401 C402 C406 150.9(8) . .
C403 C402 C406 30.3(5) . .
C404 C402 C406 62.3(4) . .
N41 C402 C406 122.3(5) . .
C401 C402 C301 30.1(5) . .
C403 C402 C301 150.7(7) . .
C404 C402 C301 118.8(5) . .
N41 C402 C301 58.8(4) . .
C406 C402 C301 178.5(5) . .
C401 C402 C405 58.3(6) . .
C403 C402 C405 62.3(5) . .
C404 C402 C405 30.3(3) . .
N41 C402 C405 29.7(3) . .
C406 C402 C405 92.6(5) . .
C301 C402 C405 88.5(4) . .
C401 C402 C302 55.3(6) . .
C403 C402 C302 167.6(7) . .
C404 C402 C302 141.3(5) . .
N41 C402 C302 83.3(4) . .
C406 C402 C302 152.5(5) . .
C301 C402 C302 27.1(3) . .
C405 C402 C302 112.3(4) . .
C401 C402 C411 162.7(7) . .
C403 C402 C411 54.4(5) . .
C404 C402 C411 85.2(4) . .
N41 C402 C411 141.7(5) . .
C406 C402 C411 26.9(3) . .
C301 C402 C411 151.5(5) . .
C405 C402 C411 114.1(5) . .
C302 C402 C411 133.4(4) . .
C401 C402 N31 21.7(5) . .
C403 C402 N31 138.9(6) . .
C404 C402 N31 107.9(4) . .
N41 C402 N31 48.8(3) . .
C406 C402 N31 165.7(4) . .
C301 C402 N31 14.2(3) . .
C405 C402 N31 78.0(3) . .
C302 C402 N31 41.0(2) . .
C411 C402 N31 151.2(4) . .
C401 C402 C218 77.9(5) . .
C403 C402 C218 84.6(6) . .
C404 C402 C218 77.3(4) . .
N41 C402 C218 72.8(3) . .
C406 C402 C218 93.5(4) . .
C301 C402 C218 85.8(3) . .
C405 C402 C218 72.5(3) . .
C302 C402 C218 104.8(3) . .
C411 C402 C218 85.0(3) . .
N31 C402 C218 73.6(2) . .
C401 C402 C407 142.6(7) . .
C403 C402 C407 26.7(5) . .
C404 C402 C407 56.4(3) . .
N41 C402 C407 115.1(4) . .
C406 C402 C407 14.5(3) . .
C301 C402 C407 167.0(4) . .
C405 C402 C407 86.1(4) . .
C302 C402 C407 149.6(4) . .
C411 C402 C407 40.3(3) . .
N31 C402 C407 163.9(4) . .
C218 C402 C407 103.8(3) . .
C402 C403 C404 116.1(8) . .
C402 C403 C406 121.2(9) . .
C404 C403 C406 122.6(9) . .
C402 C403 C401 29.6(5) . .
C404 C403 C401 86.5(6) . .
C406 C403 C401 150.9(8) . .
C402 C403 C405 87.3(6) . .
C404 C403 C405 28.9(5) . .
C406 C403 C405 151.5(8) . .
C401 C403 C405 57.6(4) . .
C402 C403 C411 98.3(7) . .
C404 C403 C411 141.5(8) . .
C406 C403 C411 28.8(5) . .
C401 C403 C411 125.9(5) . .
C405 C403 C411 160.0(6) . .
C402 C403 C407 138.9(7) . .
C404 C403 C407 100.1(7) . .
C406 C403 C407 28.4(5) . .
C401 C403 C407 160.1(6) . .
C405 C403 C407 127.6(5) . .
C411 C403 C407 57.2(4) . .
C402 C403 N41 58.4(5) . .
C404 C403 N41 57.8(5) . .
C406 C403 N41 179.1(7) . .
C401 C403 N41 28.8(3) . .
C405 C403 N41 28.9(3) . .
C411 C403 N41 150.3(5) . .
C407 C403 N41 152.4(5) . .
C405 C404 C403 121.9(9) . .
C405 C404 C402 90.1(7) . .
C403 C404 C402 31.9(5) . .
C405 C404 N41 29.5(5) . .
C403 C404 N41 92.5(6) . .
C402 C404 N41 60.7(4) . .
C405 C404 C416 30.0(5) . .
C403 C404 C416 151.9(8) . .
C402 C404 C416 120.1(5) . .
N41 C404 C416 59.5(4) . .
C405 C404 C406 151.5(8) . .
C403 C404 C406 29.6(5) . .
C402 C404 C406 61.5(4) . .
N41 C404 C406 122.1(5) . .
C416 C404 C406 177.1(6) . .
C405 C404 C401 59.4(6) . .
C403 C404 C401 62.6(6) . .
C402 C404 C401 30.7(3) . .
N41 C404 C401 29.9(3) . .
C416 C404 C401 89.4(4) . .
C406 C404 C401 92.2(4) . .
C405 C404 C417 56.5(6) . .
C403 C404 C417 166.0(7) . .
C402 C404 C417 143.8(5) . .
N41 C404 C417 85.2(4) . .
C416 C404 C417 28.0(3) . .
C406 C404 C417 149.5(5) . .
C401 C404 C417 114.5(4) . .
C405 C404 C407 165.5(8) . .
C403 C404 C407 53.4(5) . .
C402 C404 C407 83.8(4) . .
N41 C404 C407 142.2(5) . .
C416 C404 C407 153.3(5) . .
C406 C404 C407 26.7(3) . .
C401 C404 C407 113.6(4) . .
C417 C404 C407 131.9(4) . .
C405 C404 C424 93.3(6) . 3_565
C403 C404 C424 118.9(6) . 3_565
C402 C404 C424 125.5(5) . 3_565
N41 C404 C424 109.4(4) . 3_565
C416 C404 C424 76.5(3) . 3_565
C406 C404 C424 104.6(4) . 3_565
C401 C404 C424 121.5(4) . 3_565
C417 C404 C424 74.7(3) . 3_565
C407 C404 C424 79.7(3) . 3_565
C405 C404 C425 85.6(6) . 3_565
C403 C404 C425 105.5(7) . 3_565
C402 C404 C425 103.8(4) . 3_565
N41 C404 C425 92.6(4) . 3_565
C416 C404 C425 79.9(4) . 3_565
C406 C404 C425 102.3(4) . 3_565
C401 C404 C425 99.1(4) . 3_565
C417 C404 C425 88.4(3) . 3_565
C407 C404 C425 83.0(4) . 3_565
C424 C404 C425 23.1(2) 3_565 3_565
C405 C404 C428 100.0(6) . 3_565
C403 C404 C428 81.3(6) . 3_565
C402 C404 C428 84.2(4) . 3_565
N41 C404 C428 95.5(4) . 3_565
C416 C404 C428 102.1(4) . 3_565
C406 C404 C428 80.4(4) . 3_565
C401 C404 C428 89.6(4) . 3_565
C417 C404 C428 112.7(4) . 3_565
C407 C404 C428 66.4(3) . 3_565
C424 C404 C428 41.7(3) 3_565 3_565
C425 C404 C428 24.3(3) 3_565 3_565
C405 C404 C411 141.4(7) . .
C403 C404 C411 24.8(5) . .
C402 C404 C411 54.8(3) . .
N41 C404 C411 113.5(4) . .
C416 C404 C411 164.3(4) . .
C406 C404 C411 14.3(3) . .
C401 C404 C411 84.5(3) . .
C417 C404 C411 147.6(4) . .
C407 C404 C411 40.3(3) . .
C424 C404 C411 118.9(3) 3_565 .
C425 C404 C411 115.4(4) 3_565 .
C428 C404 C411 92.4(3) 3_565 .
N41 C405 C404 120.5(8) . .
N41 C405 C416 117.7(8) . .
C404 C405 C416 121.8(9) . .
N41 C405 C401 30.6(4) . .
C404 C405 C401 89.9(6) . .
C416 C405 C401 148.3(7) . .
N41 C405 C403 91.4(6) . .
C404 C405 C403 29.1(5) . .
C416 C405 C403 150.9(8) . .
C401 C405 C403 60.8(4) . .
N41 C405 C421 91.9(6) . .
C404 C405 C421 145.4(8) . .
C416 C405 C421 28.6(5) . .
C401 C405 C421 121.7(5) . .
C403 C405 C421 168.2(5) . .
N41 C405 C417 140.8(6) . .
C404 C405 C417 96.3(7) . .
C416 C405 C417 28.5(5) . .
C401 C405 C417 164.5(5) . .
C403 C405 C417 124.1(5) . .
C421 C405 C417 57.0(4) . .
N41 C405 C402 60.9(5) . .
C404 C405 C402 59.6(5) . .
C416 C405 C402 178.4(7) . .
C401 C405 C402 30.4(3) . .
C403 C405 C402 30.5(3) . .
C421 C405 C402 150.6(6) . .
C417 C405 C402 152.2(5) . .
N41 C405 Cu1 31.8(4) . .
C404 C405 Cu1 147.0(7) . .
C416 C405 Cu1 88.6(5) . .
C401 C405 Cu1 60.5(3) . .
C403 C405 Cu1 119.2(4) . .
C421 C405 Cu1 67.5(3) . .
C417 C405 Cu1 109.0(3) . .
C402 C405 Cu1 89.9(3) . .
N41 C405 C216 84.3(5) . .
C404 C405 C216 108.0(6) . .
C416 C405 C216 77.0(5) . .
C401 C405 C216 93.8(4) . .
C403 C405 C216 106.5(4) . .
C421 C405 C216 85.1(3) . .
C417 C405 C216 70.8(3) . .
C402 C405 C216 101.8(4) . .
Cu1 C405 C216 63.4(2) . .
N41 C405 C217 67.8(5) . .
C404 C405 C217 101.6(6) . .
C416 C405 C217 99.3(5) . .
C401 C405 C217 71.3(3) . .
C403 C405 C217 90.0(4) . .
C421 C405 C217 101.7(4) . .
C417 C405 C217 93.5(4) . .
C402 C405 C217 79.4(3) . .
Cu1 C405 C217 57.2(2) . .
C216 C405 C217 23.2(2) . .
N41 C405 C301 17.9(4) . .
C404 C405 C301 102.6(6) . .
C416 C405 C301 135.6(6) . .
C401 C405 C301 12.7(3) . .
C403 C405 C301 73.5(4) . .
C421 C405 C301 109.4(4) . .
C417 C405 C301 156.3(4) . .
C402 C405 C301 43.1(3) . .
Cu1 C405 C301 48.4(2) . .
C216 C405 C301 89.8(3) . .
C217 C405 C301 69.0(3) . .
C411 C406 C407 118.5(9) . .
C411 C406 C403 120.0(9) . .
C407 C406 C403 121.5(9) . .
C411 C406 C410 29.9(6) . .
C407 C406 C410 88.6(7) . .
C403 C406 C410 149.8(8) . .
C411 C406 C408 88.5(7) . .
C407 C406 C408 30.1(6) . .
C403 C406 C408 151.4(8) . .
C410 C406 C408 58.5(4) . .
C411 C406 C402 97.4(7) . .
C407 C406 C402 139.1(8) . .
C403 C406 C402 28.4(5) . .
C410 C406 C402 124.9(6) . .
C408 C406 C402 157.7(6) . .
C411 C406 C404 138.7(8) . .
C407 C406 C404 99.6(7) . .
C403 C406 C404 27.8(5) . .
C410 C406 C404 162.1(6) . .
C408 C406 C404 128.6(6) . .
C402 C406 C404 56.2(4) . .
C411 C406 C409 59.2(6) . .
C407 C406 C409 59.4(6) . .
C403 C406 C409 176.5(8) . .
C410 C406 C409 29.3(3) . .
C408 C406 C409 29.3(3) . .
C402 C406 C409 148.6(5) . .
C404 C406 C409 155.0(5) . .
C411 C406 C1 86.2(7) . .
C407 C406 C1 78.0(6) . .
C403 C406 C1 104.0(6) . .
C410 C406 C1 78.2(4) . .
C408 C406 C1 72.8(4) . .
C402 C406 C1 86.1(4) . .
C404 C406 C1 118.9(4) . .
C409 C406 C1 72.7(3) . .
C408 C407 C406 119.4(11) . .
C408 C407 C411 89.1(8) . .
C406 C407 C411 30.4(5) . .
C408 C407 C409 28.5(6) . .
C406 C407 C409 90.9(7) . .
C411 C407 C409 60.5(4) . .
C408 C407 C403 149.3(9) . .
C406 C407 C403 30.1(5) . .
C411 C407 C403 60.4(4) . .
C409 C407 C403 120.9(6) . .
C408 C407 C410 58.8(7) . .
C406 C407 C410 60.6(6) . .
C411 C407 C410 30.2(3) . .
C409 C407 C410 30.3(3) . .
C403 C407 C410 90.6(5) . .
C408 C407 C404 166.5(8) . .
C406 C407 C404 53.8(5) . .
C411 C407 C404 83.1(4) . .
C409 C407 C404 142.1(5) . .
C403 C407 C404 26.5(3) . .
C410 C407 C404 112.6(5) . .
C408 C407 C31A 104.4(8) . 1_565
C406 C407 C31A 97.2(8) . 1_565
C411 C407 C31A 105.4(7) . 1_565
C409 C407 C31A 110.1(6) . 1_565
C403 C407 C31A 88.2(6) . 1_565
C410 C407 C31A 110.0(6) . 1_565
C404 C407 C31A 67.4(5) . 1_565
C408 C407 C1 83.2(7) . .
C406 C407 C1 79.8(6) . .
C411 C407 C1 75.6(4) . .
C409 C407 C1 77.2(4) . .
C403 C407 C1 85.7(4) . .
C410 C407 C1 74.8(4) . .
C404 C407 C1 105.3(4) . .
C31A C407 C1 172.3(5) 1_565 .
C408 C407 C402 139.4(8) . .
C406 C407 C402 26.5(5) . .
C411 C407 C402 54.5(3) . .
C409 C407 C402 112.6(5) . .
C403 C407 C402 14.4(3) . .
C410 C407 C402 83.6(4) . .
C404 C407 C402 39.8(3) . .
C31A C407 C402 102.4(5) 1_565 .
C1 C407 C402 71.8(3) . .
C409 C408 C407 122.9(11) . .
C409 C408 C410 32.1(5) . .
C407 C408 C410 90.8(8) . .
C409 C408 C406 92.4(7) . .
C407 C408 C406 30.5(6) . .
C410 C408 C406 60.3(4) . .
C409 C408 C412 29.9(5) . .
C407 C408 C412 152.7(10) . .
C410 C408 C412 62.0(5) . .
C406 C408 C412 122.2(6) . .
C409 C408 C411 62.3(6) . .
C407 C408 C411 60.6(7) . .
C410 C408 C411 30.2(3) . .
C406 C408 C411 30.1(3) . .
C412 C408 C411 92.2(5) . .
C409 C408 C413 60.6(6) . .
C407 C408 C413 168.5(9) . .
C410 C408 C413 92.2(5) . .
C406 C408 C413 150.1(6) . .
C412 C408 C413 31.7(4) . .
C411 C408 C413 121.6(6) . .
C409 C408 C415 39.4(6) . .
C407 C408 C415 145.8(9) . .
C410 C408 C415 66.2(5) . .
C406 C408 C415 121.4(6) . .
C412 C408 C415 24.7(4) . .
C411 C408 C415 94.0(5) . .
C413 C408 C415 44.5(4) . .
C408 C409 C410 115.8(9) . .
C408 C409 C412 123.0(10) . .
C410 C409 C412 121.2(10) . .
C408 C409 C411 87.4(7) . .
C410 C409 C411 28.4(5) . .
C412 C409 C411 149.6(9) . .
C408 C409 C407 28.6(5) . .
C410 C409 C407 87.2(7) . .
C412 C409 C407 151.6(9) . .
C411 C409 C407 58.8(4) . .
C408 C409 C415 119.7(9) . .
C410 C409 C415 111.6(9) . .
C412 C409 C415 35.0(6) . .
C411 C409 C415 133.3(7) . .
C407 C409 C415 138.8(7) . .
C408 C409 C414 145.9(9) . .
C410 C409 C414 92.8(8) . .
C412 C409 C414 34.0(6) . .
C411 C409 C414 118.9(6) . .
C407 C409 C414 160.1(7) . .
C415 C409 C414 59.0(6) . .
C408 C409 C413 90.7(8) . .
C410 C409 C413 151.3(9) . .
C412 C409 C413 34.1(6) . .
C411 C409 C413 167.2(7) . .
C407 C409 C413 118.6(6) . .
C415 C409 C413 58.0(6) . .
C414 C409 C413 58.7(5) . .
C408 C409 C406 58.4(6) . .
C410 C409 C406 57.5(6) . .
C412 C409 C406 178.1(9) . .
C411 C409 C406 29.0(3) . .
C407 C409 C406 29.8(3) . .
C415 C409 C406 146.2(6) . .
C414 C409 C406 144.1(6) . .
C413 C409 C406 146.6(6) . .
C411 C410 C409 123.0(10) . .
C411 C410 C408 90.9(8) . .
C409 C410 C408 32.1(5) . .
C411 C410 C406 29.8(6) . .
C409 C410 C406 93.2(7) . .
C408 C410 C406 61.2(4) . .
C411 C410 C412 153.7(9) . .
C409 C410 C412 30.8(6) . .
C408 C410 C412 62.9(5) . .
C406 C410 C412 124.0(6) . .
C411 C410 C407 60.6(7) . .
C409 C410 C407 62.5(6) . .
C408 C410 C407 30.4(3) . .
C406 C410 C407 30.8(3) . .
C412 C410 C407 93.3(5) . .
C411 C410 C414 161.0(9) . .
C409 C410 C414 58.9(6) . .
C408 C410 C414 89.5(5) . .
C406 C410 C414 145.6(6) . .
C412 C410 C414 31.1(4) . .
C407 C410 C414 118.4(5) . .
C411 C410 C415 150.4(9) . .
C409 C410 C415 44.9(6) . .
C408 C410 C415 72.2(5) . .
C406 C410 C415 127.5(6) . .
C412 C410 C415 26.6(4) . .
C407 C410 C415 99.7(5) . .
C414 C410 C415 46.4(5) . .
C411 C410 C222 73.8(7) . .
C409 C410 C222 139.0(8) . .
C408 C410 C222 134.8(5) . .
C406 C410 C222 96.0(4) . .
C412 C410 C222 125.6(5) . .
C407 C410 C222 117.7(4) . .
C414 C410 C222 118.2(5) . .
C415 C410 C222 100.6(4) . .
C411 C410 C227 88.6(7) . .
C409 C410 C227 117.0(7) . .
C408 C410 C227 120.0(5) . .
C406 C410 C227 103.1(4) . .
C412 C410 C227 105.9(4) . .
C407 C410 C227 114.4(4) . .
C414 C410 C227 107.5(5) . .
C415 C410 C227 79.7(4) . .
C222 C410 C227 22.2(2) . .
C406 C411 C410 120.3(10) . .
C406 C411 C407 31.1(5) . .
C410 C411 C407 89.2(8) . .
C406 C411 C409 91.8(7) . .
C410 C411 C409 28.6(6) . .
C407 C411 C409 60.7(4) . .
C406 C411 C403 31.2(5) . .
C410 C411 C403 151.5(9) . .
C407 C411 C403 62.3(4) . .
C409 C411 C403 122.9(6) . .
C406 C411 C408 61.5(6) . .
C410 C411 C408 58.8(7) . .
C407 C411 C408 30.4(3) . .
C409 C411 C408 30.3(3) . .
C403 C411 C408 92.7(5) . .
C406 C411 C402 55.6(6) . .
C410 C411 C402 161.4(8) . .
C407 C411 C402 85.2(4) . .
C409 C411 C402 141.3(5) . .
C403 C411 C402 27.3(3) . .
C408 C411 C402 113.9(5) . .
C406 C411 N23 114.3(7) . .
C410 C411 N23 107.8(7) . .
C407 C411 N23 130.6(5) . .
C409 C411 N23 126.3(5) . .
C403 C411 N23 93.6(4) . .
C408 C411 N23 136.1(5) . .
C402 C411 N23 89.1(3) . .
C406 C411 C222 132.7(7) . .
C410 C411 C222 83.8(7) . .
C407 C411 C222 135.5(5) . .
C409 C411 C222 105.1(4) . .
C403 C411 C222 117.3(4) . .
C408 C411 C222 124.3(5) . .
C402 C411 C222 112.4(4) . .
N23 C411 C222 24.2(2) . .
C406 C411 N22 96.3(6) . .
C410 C411 N22 112.1(7) . .
C407 C411 N22 110.0(5) . .
C409 C411 N22 120.6(5) . .
C403 C411 N22 81.9(4) . .
C408 C411 N22 119.6(5) . .
C402 C411 N22 86.4(3) . .
N23 C411 N22 20.61(17) . .
C222 C411 N22 37.2(2) . .
C406 C411 C323 126.3(7) . 4_656
C410 C411 C323 97.5(7) . 4_656
C407 C411 C323 140.3(5) . 4_656
C409 C411 C323 117.9(5) . 4_656
C403 C411 C323 103.4(4) . 4_656
C408 C411 C323 135.8(5) . 4_656
C402 C411 C323 76.1(4) . 4_656
N23 C411 C323 84.3(3) . 4_656
C222 C411 C323 84.1(3) . 4_656
N22 C411 C323 103.5(4) . 4_656
C406 C411 C404 27.0(5) . .
C410 C411 C404 143.9(8) . .
C407 C411 C404 56.6(3) . .
C409 C411 C404 116.4(5) . .
C403 C411 C404 13.7(3) . .
C408 C411 C404 86.5(4) . .
C402 C411 C404 40.0(3) . .
N23 C411 C404 89.5(3) . .
C222 C411 C404 111.5(4) . .
N22 C411 C404 74.4(3) . .
C323 C411 C404 116.0(4) 4_656 .
C415 C412 C414 108.7(12) . .
C415 C412 C409 109.6(10) . .
C414 C412 C409 111.8(11) . .
C415 C412 C413 106.0(12) . .
C414 C412 C413 108.4(11) . .
C409 C412 C413 112.1(10) . .
C415 C412 C410 104.2(9) . .
C414 C412 C410 89.0(9) . .
C409 C412 C410 28.0(5) . .
C413 C412 C410 137.6(9) . .
C415 C412 C408 110.0(9) . .
C414 C412 C408 132.2(10) . .
C409 C412 C408 27.2(5) . .
C413 C412 C408 86.6(8) . .
C410 C412 C408 55.1(4) . .
C412 C413 C415 36.6(6) . .
C412 C413 C414 35.6(6) . .
C415 C413 C414 60.2(6) . .
C412 C413 C409 33.8(6) . .
C415 C413 C409 59.8(6) . .
C414 C413 C409 60.3(6) . .
C412 C413 C408 61.6(7) . .
C415 C413 C408 78.3(6) . .
C414 C413 C408 88.1(6) . .
C409 C413 C408 28.7(3) . .
C412 C414 C415 35.5(7) . .
C412 C414 C413 36.0(6) . .
C415 C414 C413 59.0(6) . .
C412 C414 C409 34.1(6) . .
C415 C414 C409 59.7(6) . .
C413 C414 C409 61.0(6) . .
C412 C414 C410 59.9(7) . .
C415 C414 C410 73.7(6) . .
C413 C414 C410 89.3(6) . .
C409 C414 C410 28.3(3) . .
C412 C415 C413 37.4(7) . .
C412 C415 C414 35.8(7) . .
C413 C415 C414 60.9(6) . .
C412 C415 C409 35.4(6) . .
C413 C415 C409 62.2(6) . .
C414 C415 C409 61.4(6) . .
C412 C415 C410 49.2(7) . .
C413 C415 C410 83.0(6) . .
C414 C415 C410 59.9(6) . .
C409 C415 C410 23.5(3) . .
C412 C415 C408 45.3(7) . .
C413 C415 C408 57.2(5) . .
C414 C415 C408 78.1(6) . .
C409 C415 C408 20.9(3) . .
C410 C415 C408 41.6(4) . .
C412 C415 C415 168.2(14) . 3_665
C413 C415 C415 143.0(10) . 3_665
C414 C415 C415 132.8(10) . 3_665
C409 C415 C415 152.6(10) . 3_665
C410 C415 C415 134.0(9) . 3_665
C408 C415 C415 146.2(9) . 3_665
C421 C416 C417 116.8(9) . .
C421 C416 C405 121.1(10) . .
C417 C416 C405 122.0(9) . .
C421 C416 C420 28.8(6) . .
C417 C416 C420 88.1(7) . .
C405 C416 C420 149.6(8) . .
C421 C416 N41 94.1(7) . .
C417 C416 N41 145.6(7) . .
C405 C416 N41 29.8(5) . .
C420 C416 N41 121.0(5) . .
C421 C416 C418 88.4(7) . .
C417 C416 C418 28.5(5) . .
C405 C416 C418 150.2(8) . .
C420 C416 C418 59.6(4) . .
N41 C416 C418 161.9(5) . .
C421 C416 C404 144.5(9) . .
C417 C416 C404 96.9(7) . .
C405 C416 C404 28.2(5) . .
C420 C416 C404 169.5(5) . .
N41 C416 C404 58.0(4) . .
C418 C416 C404 125.2(6) . .
C421 C416 C419 59.0(6) . .
C417 C416 C419 58.0(6) . .
C405 C416 C419 174.4(6) . .
C420 C416 C419 30.2(3) . .
N41 C416 C419 147.2(5) . .
C418 C416 C419 29.5(3) . .
C404 C416 C419 154.0(6) . .
C421 C416 C205 83.9(5) . .
C417 C416 C205 87.0(5) . .
C405 C416 C205 96.8(5) . .
C420 C416 C205 79.4(3) . .
N41 C416 C205 81.4(3) . .
C418 C416 C205 81.1(4) . .
C404 C416 C205 110.0(4) . .
C419 C416 C205 77.6(3) . .
C421 C416 Cu1 68.0(6) . .
C417 C416 Cu1 141.3(6) . .
C405 C416 Cu1 65.5(5) . .
C420 C416 Cu1 88.8(4) . .
N41 C416 Cu1 36.9(2) . .
C418 C416 Cu1 130.5(4) . .
C404 C416 Cu1 93.0(4) . .
C419 C416 Cu1 110.7(3) . .
C205 C416 Cu1 54.6(2) . .
C421 C416 C216 108.1(6) . .
C417 C416 C216 83.0(5) . .
C405 C416 C216 78.0(5) . .
C420 C416 C216 104.3(4) . .
N41 C416 C216 72.8(3) . .
C418 C416 C216 89.4(4) . .
C404 C416 C216 85.6(4) . .
C419 C416 C216 96.6(4) . .
C205 C416 C216 25.4(2) . .
Cu1 C416 C216 60.6(2) . .
C421 C416 N21 67.4(5) . .
C417 C416 N21 108.3(6) . .
C405 C416 N21 92.0(5) . .
C420 C416 N21 72.9(3) . .
N41 C416 N21 68.4(3) . .
C418 C416 N21 96.3(4) . .
C404 C416 N21 113.9(4) . .
C419 C416 N21 82.9(3) . .
C205 C416 N21 22.76(19) . .
Cu1 C416 N21 34.99(16) . .
C216 C416 N21 41.5(2) . .
C421 C416 C423 94.5(6) . 3_565
C417 C416 C423 75.3(5) . 3_565
C405 C416 C423 101.5(5) . 3_565
C420 C416 C423 89.2(4) . 3_565
N41 C416 C423 119.2(4) . 3_565
C418 C416 C423 78.3(4) . 3_565
C404 C416 C423 83.1(3) . 3_565
C419 C416 C423 84.0(3) . 3_565
C205 C416 C423 159.4(4) . 3_565
Cu1 C416 C423 143.1(4) . 3_565
C216 C416 C423 154.0(4) . 3_565
N21 C416 C423 161.4(4) . 3_565
C421 C416 C221 124.7(6) . .
C417 C416 C221 62.3(5) . .
C405 C416 C221 83.1(5) . .
C420 C416 C221 111.0(4) . .
N41 C416 C221 88.4(3) . .
C418 C416 C221 75.6(4) . .
C404 C416 C221 79.5(4) . .
C419 C416 C221 92.4(4) . .
C205 C416 C221 42.0(2) . .
Cu1 C416 C221 83.2(2) . .
C216 C416 C221 22.9(2) . .
N21 C416 C221 62.6(2) . .
C423 C416 C221 131.3(4) 3_565 .
C421 C416 C422 72.9(5) . 3_565
C417 C416 C422 86.0(6) . 3_565
C405 C416 C422 112.1(6) . 3_565
C420 C416 C422 70.5(3) . 3_565
N41 C416 C422 119.2(4) . 3_565
C418 C416 C422 78.7(4) . 3_565
C404 C416 C422 100.4(4) . 3_565
C419 C416 C422 73.5(3) . 3_565
C205 C416 C422 149.4(4) . 3_565
Cu1 C416 C422 128.7(4) . 3_565
C216 C416 C422 168.1(4) . 3_565
N21 C416 C422 140.1(4) . 3_565
C423 C416 C422 21.6(2) 3_565 3_565
C221 C416 C422 147.8(4) . 3_565
C421 C416 C401 103.5(7) . .
C417 C416 C401 138.1(6) . .
C405 C416 C401 19.6(5) . .
C420 C416 C401 131.0(5) . .
N41 C416 C401 10.3(2) . .
C418 C416 C401 161.8(5) . .
C404 C416 C401 47.7(3) . .
C419 C416 C401 157.2(4) . .
C205 C416 C401 86.5(3) . .
Cu1 C416 C401 46.55(19) . .
C216 C416 C401 73.9(3) . .
N21 C416 C401 76.3(3) . .
C423 C416 C401 113.8(3) 3_565 .
C221 C416 C401 86.3(3) . .
C422 C416 C401 117.8(4) 3_565 .
C418 C417 C416 121.5(10) . .
C418 C417 C419 30.2(6) . .
C416 C417 C419 91.4(7) . .
C418 C417 C421 90.5(7) . .
C416 C417 C421 31.2(5) . .
C419 C417 C421 60.3(4) . .
C418 C417 C405 150.6(9) . .
C416 C417 C405 29.5(5) . .
C419 C417 C405 120.6(6) . .
C421 C417 C405 60.6(4) . .
C418 C417 C420 60.6(6) . .
C416 C417 C420 61.0(6) . .
C419 C417 C420 30.5(3) . .
C421 C417 C420 29.8(3) . .
C405 C417 C420 90.4(5) . .
C418 C417 C404 173.6(8) . .
C416 C417 C404 55.2(5) . .
C419 C417 C404 145.9(6) . .
C421 C417 C404 85.9(5) . .
C405 C417 C404 27.2(3) . .
C420 C417 C404 115.5(5) . .
C418 C417 C221 106.2(6) . .
C416 C417 C221 94.6(6) . .
C419 C417 C221 112.5(4) . .
C421 C417 C221 107.7(4) . .
C405 C417 C221 80.2(4) . .
C420 C417 C221 114.1(4) . .
C404 C417 C221 79.9(3) . .
C418 C417 C216 108.6(6) . .
C416 C417 C216 73.2(5) . .
C419 C417 C216 102.2(4) . .
C421 C417 C216 84.0(4) . .
C405 C417 C216 66.2(3) . .
C420 C417 C216 94.1(4) . .
C404 C417 C216 76.2(3) . .
C221 C417 C216 23.7(2) . .
C418 C417 C423 96.5(6) . 3_565
C416 C417 C423 81.6(5) . 3_565
C419 C417 C423 92.2(4) . 3_565
C421 C417 C423 81.6(4) . 3_565
C405 C417 C423 85.0(4) . 3_565
C420 C417 C423 85.7(4) . 3_565
C404 C417 C423 77.8(3) . 3_565
C221 C417 C423 155.1(4) . 3_565
C216 C417 C423 151.1(4) . 3_565
C418 C417 C205 90.0(6) . .
C416 C417 C205 69.6(5) . .
C419 C417 C205 78.5(3) . .
C421 C417 C205 68.3(3) . .
C405 C417 C205 75.3(3) . .
C420 C417 C205 71.4(3) . .
C404 C417 C205 93.5(3) . .
C221 C417 C205 42.9(2) . .
C216 C417 C205 24.1(2) . .
C423 C417 C205 149.3(4) 3_565 .
C418 C417 N41 138.6(7) . .
C416 C417 N41 21.8(5) . .
C419 C417 N41 109.5(5) . .
C421 C417 N41 51.3(3) . .
C405 C417 N41 13.5(2) . .
C420 C417 N41 80.2(4) . .
C404 C417 N41 40.1(3) . .
C221 C417 N41 76.7(3) . .
C216 C417 N41 58.7(2) . .
C423 C417 N41 93.0(3) 3_565 .
C205 C417 N41 63.7(3) . .
C417 C418 C419 120.0(10) . .
C417 C418 C420 89.9(8) . .
C419 C418 C420 30.1(5) . .
C417 C418 C416 30.0(6) . .
C419 C418 C416 90.0(7) . .
C420 C418 C416 60.0(4) . .
C417 C418 N42 147.7(9) . .
C419 C418 N42 27.8(6) . .
C420 C418 N42 58.0(4) . .
C416 C418 N42 117.8(5) . .
C417 C418 N43 172.6(8) . .
C419 C418 N43 54.8(6) . .
C420 C418 N43 84.9(5) . .
C416 C418 N43 144.2(6) . .
N42 C418 N43 27.0(3) . .
C417 C418 C421 60.1(7) . .
C419 C418 C421 59.9(6) . .
C420 C418 C421 29.8(3) . .
C416 C418 C421 30.2(3) . .
N42 C418 C421 87.7(5) . .
N43 C418 C421 114.5(5) . .
C417 C418 N42 105.6(6) . 3_565
C419 C418 N42 72.9(6) . 3_565
C420 C418 N42 77.6(4) . 3_565
C416 C418 N42 98.6(4) . 3_565
N42 C418 N42 72.7(3) . 3_565
N43 C418 N42 78.4(3) . 3_565
C421 C418 N42 87.2(4) . 3_565
C417 C418 C204 89.2(6) . .
C419 C418 C204 77.0(5) . .
C420 C418 C204 76.3(3) . .
C416 C418 C204 81.2(3) . .
N42 C418 C204 80.8(3) . .
N43 C418 C204 84.5(3) . .
C421 C418 C204 77.5(3) . .
N42 C418 C204 149.9(4) 3_565 .
C418 C419 C420 120.5(9) . .
C418 C419 N42 126.2(10) . .
C420 C419 N42 113.4(9) . .
C418 C419 N43 95.0(8) . .
C420 C419 N43 144.5(8) . .
N42 C419 N43 31.3(5) . .
C418 C419 C417 29.9(6) . .
C420 C419 C417 90.6(6) . .
N42 C419 C417 155.9(9) . .
N43 C419 C417 124.7(6) . .
C418 C419 C421 90.3(7) . .
C420 C419 C421 30.2(5) . .
N42 C419 C421 143.4(9) . .
N43 C419 C421 173.0(6) . .
C417 C419 C421 60.5(4) . .
C418 C419 C416 60.5(6) . .
C420 C419 C416 60.1(6) . .
N42 C419 C416 172.4(8) . .
N43 C419 C416 154.7(6) . .
C417 C419 C416 30.7(3) . .
C421 C419 C416 29.9(3) . .
C418 C419 N42 83.6(6) . 3_565
C420 C419 N42 97.4(6) . 3_565
N42 C419 N42 90.0(5) . 3_565
N43 C419 N42 88.3(4) . 3_565
C417 C419 N42 88.6(4) . 3_565
C421 C419 N42 96.9(4) . 3_565
C416 C419 N42 94.6(4) . 3_565
C418 C419 N43 95.0(6) . 3_565
C420 C419 N43 76.4(6) . 3_565
N42 C419 N43 97.3(5) . 3_565
N43 C419 N43 104.7(4) . 3_565
C417 C419 N43 89.9(4) . 3_565
C421 C419 N43 79.3(4) . 3_565
C416 C419 N43 85.0(3) . 3_565
N42 C419 N43 21.01(19) 3_565 3_565
C418 C419 C422 106.8(7) . .
C420 C419 C422 132.7(7) . .
N42 C419 C422 19.4(5) . .
N43 C419 C422 11.9(3) . .
C417 C419 C422 136.6(6) . .
C421 C419 C422 162.5(5) . .
C416 C419 C422 166.4(5) . .
N42 C419 C422 88.5(3) 3_565 .
N43 C419 C422 101.9(3) 3_565 .
C418 C419 C419 97.9(7) . 3_565
C420 C419 C419 106.2(7) . 3_565
N42 C419 C419 65.9(5) . 3_565
N43 C419 C419 67.9(4) . 3_565
C417 C419 C419 110.5(5) . 3_565
C421 C419 C419 115.9(5) . 3_565
C416 C419 C419 118.5(4) . 3_565
N42 C419 C419 24.1(2) 3_565 3_565
N43 C419 C419 36.8(3) 3_565 3_565
C422 C419 C419 65.8(3) . 3_565
C418 C419 C204 81.2(6) . .
C420 C419 C204 90.3(6) . .
N42 C419 C204 99.1(5) . .
N43 C419 C204 93.2(4) . .
C417 C419 C204 78.1(3) . .
C421 C419 C204 83.1(4) . .
C416 C419 C204 77.8(3) . .
N42 C419 C204 164.7(4) 3_565 .
N43 C419 C204 162.0(4) 3_565 .
C422 C419 C204 96.1(3) . .
C419 C419 C204 161.0(5) 3_565 .
C418 C419 C203 102.2(6) . .
C420 C419 C203 86.2(6) . .
N42 C419 C203 80.5(5) . .
N43 C419 C203 83.8(4) . .
C417 C419 C203 100.2(4) . .
C421 C419 C203 90.6(4) . .
C416 C419 C203 94.8(3) . .
N42 C419 C203 170.5(4) 3_565 .
N43 C419 C203 160.0(5) 3_565 .
C422 C419 C203 82.7(3) . .
C419 C419 C203 146.5(4) 3_565 .
C204 C419 C203 22.44(19) . .
C421 C420 C419 118.9(10) . .
C421 C420 N42 152.9(9) . .
C419 C420 N42 34.1(5) . .
C421 C420 C418 89.6(7) . .
C419 C420 C418 29.4(5) . .
N42 C420 C418 63.5(5) . .
C421 C420 C416 29.2(6) . .
C419 C420 C416 89.7(7) . .
N42 C420 C416 123.8(6) . .
C418 C420 C416 60.4(4) . .
C421 C420 C417 60.1(7) . .
C419 C420 C417 58.9(6) . .
N42 C420 C417 93.0(5) . .
C418 C420 C417 29.5(3) . .
C416 C420 C417 31.0(3) . .
C421 C420 N43 96.7(6) . 3_565
C419 C420 N43 80.0(6) . 3_565
N42 C420 N43 82.9(4) . 3_565
C418 C420 N43 80.2(4) . 3_565
C416 C420 N43 92.0(4) . 3_565
C417 C420 N43 84.6(4) . 3_565
C421 C420 C201 79.4(6) . .
C419 C420 C201 109.4(6) . .
N42 C420 C201 104.5(4) . .
C418 C420 C201 108.2(4) . .
C416 C420 C201 88.7(4) . .
C417 C420 C201 100.6(4) . .
N43 C420 C201 170.6(5) 3_565 .
C421 C420 N43 140.5(8) . .
C419 C420 N43 21.9(5) . .
N42 C420 N43 12.3(3) . .
C418 C420 N43 51.3(4) . .
C416 C420 N43 111.4(5) . .
C417 C420 N43 80.7(4) . .
N43 C420 N43 83.1(3) 3_565 .
C201 C420 N43 105.5(3) . .
C421 C420 C202 100.9(6) . .
C419 C420 C202 92.7(6) . .
N42 C420 C202 82.1(4) . .
C418 C420 C202 101.2(4) . .
C416 C420 C202 104.1(4) . .
C417 C420 C202 105.4(4) . .
N43 C420 C202 162.4(4) 3_565 .
C201 C420 C202 22.6(2) . .
N43 C420 C202 84.3(3) . .
C421 C420 N21 62.1(5) . .
C419 C420 N21 104.5(6) . .
N42 C420 N21 113.1(4) . .
C418 C420 N21 93.2(4) . .
C416 C420 N21 66.7(3) . .
C417 C420 N21 79.7(3) . .
N43 C420 N21 158.0(4) 3_565 .
C201 C420 N21 22.21(18) . .
N43 C420 N21 109.2(3) . .
C202 C420 N21 39.5(2) . .
C421 C420 C422 72.9(6) . 3_565
C419 C420 C422 90.3(6) . 3_565
N42 C420 C422 103.3(4) . 3_565
C418 C420 C422 78.9(4) . 3_565
C416 C420 C422 70.5(3) . 3_565
C417 C420 C422 71.5(3) . 3_565
N43 C420 C422 23.9(2) 3_565 3_565
C201 C420 C422 151.4(4) . 3_565
N43 C420 C422 100.4(4) . 3_565
C202 C420 C422 173.8(4) . 3_565
N21 C420 C422 134.3(4) . 3_565
C420 C421 C416 122.0(11) . .
C420 C421 C419 30.9(6) . .
C416 C421 C419 91.1(8) . .
C420 C421 C417 90.1(8) . .
C416 C421 C417 32.0(5) . .
C419 C421 C417 59.2(4) . .
C420 C421 C405 152.0(9) . .
C416 C421 C405 30.3(6) . .
C419 C421 C405 121.2(6) . .
C417 C421 C405 62.3(4) . .
C420 C421 C418 60.6(7) . .
C416 C421 C418 61.4(6) . .
C419 C421 C418 29.7(3) . .
C417 C421 C418 29.5(3) . .
C405 C421 C418 91.7(5) . .
C420 C421 N41 163.2(7) . .
C416 C421 N41 57.1(6) . .
C419 C421 N41 143.1(5) . .
C417 C421 N41 88.2(4) . .
C405 C421 N41 28.2(3) . .
C418 C421 N41 116.2(4) . .
C420 C421 Cu1 127.2(6) . .
C416 C421 Cu1 87.6(6) . .
C419 C421 Cu1 133.4(4) . .
C417 C421 Cu1 110.8(4) . .
C405 C421 Cu1 65.0(3) . .
C418 C421 Cu1 127.2(4) . .
N41 C421 Cu1 39.4(2) . .
C420 C421 N21 95.4(6) . .
C416 C421 N21 88.7(6) . .
C419 C421 N21 95.5(4) . .
C417 C421 N21 94.1(4) . .
C405 C421 N21 82.8(3) . .
C418 C421 N21 95.9(4) . .
N41 C421 N21 68.1(3) . .
Cu1 C421 N21 37.91(18) . .
C420 C421 C427 96.5(6) . 3_565
C416 C421 C427 94.9(6) . 3_565
C419 C421 C427 100.8(4) . 3_565
C417 C421 C427 97.6(4) . 3_565
C405 C421 C427 92.0(4) . 3_565
C418 C421 C427 100.1(4) . 3_565
N41 C421 C427 100.2(4) . 3_565
Cu1 C421 C427 125.8(4) . 3_565
N21 C421 C427 163.3(5) . 3_565
C420 C421 C201 77.6(6) . .
C416 C421 C201 110.5(6) . .
C419 C421 C201 87.6(4) . .
C417 C421 C201 108.4(4) . .
C405 C421 C201 105.4(4) . .
C418 C421 C201 99.6(4) . .
N41 C421 C201 87.1(3) . .
Cu1 C421 C201 50.1(2) . .
N21 C421 C201 23.00(19) . .
C427 C421 C201 153.2(4) 3_565 .
C420 C421 C422 84.9(6) . 3_565
C416 C421 C422 84.6(6) . 3_565
C419 C421 C422 80.8(4) . 3_565
C417 C421 C422 78.2(4) . 3_565
C405 C421 C422 93.3(4) . 3_565
C418 C421 C422 77.5(4) . 3_565
N41 C421 C422 111.0(4) . 3_565
Cu1 C421 C422 145.1(4) . 3_565
N21 C421 C422 172.3(5) . 3_565
C427 C421 C422 22.7(3) 3_565 3_565
C201 C421 C422 161.2(4) . 3_565
C420 C421 C205 90.3(6) . .
C416 C421 C205 72.8(5) . .
C419 C421 C205 80.0(4) . .
C417 C421 C205 72.1(4) . .
C405 C421 C205 77.4(3) . .
C418 C421 C205 74.4(3) . .
N41 C421 C205 73.3(3) . .
Cu1 C421 C205 55.2(2) . .
N21 C421 C205 22.54(19) . .
C427 C421 C205 167.7(4) 3_565 .
C201 C421 C205 38.6(2) . .
C422 C421 C205 149.9(5) 3_565 .
C420 C421 N11 100.9(7) . .
C416 C421 N11 121.8(6) . .
C419 C421 N11 122.7(4) . .
C417 C421 N11 139.9(4) . .
C405 C421 N11 98.1(4) . .
C418 C421 N11 139.1(4) . .
N41 C421 N11 70.5(3) . .
Cu1 C421 N11 34.38(15) . .
N21 C421 N11 46.9(2) . .
C427 C421 N11 118.9(4) 3_565 .
C201 C421 N11 39.6(2) . .
C422 C421 N11 140.7(4) 3_565 .
C205 C421 N11 69.4(3) . .
C420 C421 N42 17.3(6) . .
C416 C421 N42 104.8(7) . .
C419 C421 N42 13.7(3) . .
C417 C421 N42 72.9(4) . .
C405 C421 N42 134.7(5) . .
C418 C421 N42 43.5(3) . .
N41 C421 N42 153.3(4) . .
Cu1 C421 N42 130.9(3) . .
N21 C421 N42 94.0(3) . .
C427 C421 N42 100.8(4) 3_565 .
C201 C421 N42 81.5(3) . .
C422 C421 N42 83.9(3) 3_565 .
C205 C421 N42 82.9(3) . .
N11 C421 N42 112.4(3) . .
N43 N42 C419 110.8(9) . .
N43 N42 C422 37.3(6) . .
C419 N42 C422 148.1(8) . .
N43 N42 C420 143.2(8) . .
C419 N42 C420 32.5(5) . .
C422 N42 C420 178.1(5) . .
N43 N42 C418 84.9(7) . .
C419 N42 C418 26.0(6) . .
C422 N42 C418 122.2(6) . .
C420 N42 C418 58.5(4) . .
N43 N42 C423 67.3(6) . .
C419 N42 C423 177.3(7) . .
C422 N42 C423 30.1(4) . .
C420 N42 C423 149.2(6) . .
C418 N42 C423 152.2(6) . .
N43 N42 C419 86.9(6) . 3_565
C419 N42 C419 90.0(5) . 3_565
C422 N42 C419 87.5(4) . 3_565
C420 N42 C419 94.3(4) . 3_565
C418 N42 C419 86.5(3) . 3_565
C423 N42 C419 91.9(4) . 3_565
N43 N42 C418 99.6(6) . 3_565
C419 N42 C418 103.7(6) . 3_565
C422 N42 C418 85.9(4) . 3_565
C420 N42 C418 95.6(4) . 3_565
C418 N42 C418 107.3(3) . 3_565
C423 N42 C418 78.7(3) . 3_565
C419 N42 C418 23.6(2) 3_565 3_565
N43 N42 C427 25.3(5) . .
C419 N42 C427 135.8(7) . .
C422 N42 C427 12.4(4) . .
C420 N42 C427 168.4(5) . .
C418 N42 C427 109.9(5) . .
C423 N42 C427 42.5(4) . .
C419 N42 C427 84.5(4) 3_565 .
C418 N42 C427 87.9(4) 3_565 .
N43 N42 N42 95.5(7) . 3_565
C419 N42 N42 65.9(5) . 3_565
C422 N42 N42 107.9(5) . 3_565
C420 N42 N42 74.0(4) . 3_565
C418 N42 N42 65.0(3) . 3_565
C423 N42 N42 115.9(4) . 3_565
C419 N42 N42 24.1(2) 3_565 3_565
C418 N42 N42 42.3(2) 3_565 3_565
C427 N42 N42 101.8(5) . 3_565
N43 N42 C203 98.1(6) . .
C419 N42 C203 76.3(5) . .
C422 N42 C203 104.2(4) . .
C420 N42 C203 74.0(3) . .
C418 N42 C203 81.3(3) . .
C423 N42 C203 101.9(3) . .
C419 N42 C203 166.3(4) 3_565 .
C418 N42 C203 160.9(4) 3_565 .
C427 N42 C203 105.5(4) . .
N42 N42 C203 142.2(4) 3_565 .
N43 N42 C421 133.3(7) . .
C419 N42 C421 22.8(6) . .
C422 N42 C421 170.4(5) . .
C420 N42 C421 9.8(3) . .
C418 N42 C421 48.8(3) . .
C423 N42 C421 158.7(5) . .
C419 N42 C421 94.5(3) 3_565 .
C418 N42 C421 99.7(3) 3_565 .
C427 N42 C421 158.6(4) . .
N42 N42 C421 72.3(3) 3_565 .
C203 N42 C421 72.7(3) . .
N42 N43 C422 111.9(10) . .
N42 N43 C419 37.9(6) . .
C422 N43 C419 149.9(9) . .
N42 N43 C427 142.0(8) . .
C422 N43 C427 30.4(6) . .
C419 N43 C427 175.4(6) . .
N42 N43 C423 85.5(7) . .
C422 N43 C423 26.6(6) . .
C419 N43 C423 123.4(6) . .
C427 N43 C423 57.0(5) . .
N42 N43 C418 68.1(6) . .
C422 N43 C418 177.0(7) . .
C419 N43 C418 30.2(4) . .
C427 N43 C418 149.0(6) . .
C423 N43 C418 153.7(6) . .
N42 N43 C420 95.7(6) . 3_565
C422 N43 C420 86.8(6) . 3_565
C419 N43 C420 94.5(4) . 3_565
C427 N43 C420 80.9(5) . 3_565
C423 N43 C420 92.6(4) . 3_565
C418 N43 C420 90.2(3) . 3_565
N42 N43 C419 72.1(6) . 3_565
C422 N43 C419 96.6(6) . 3_565
C419 N43 C419 75.2(4) . 3_565
C427 N43 C419 100.2(5) . 3_565
C423 N43 C419 91.8(4) . 3_565
C418 N43 C419 80.5(3) . 3_565
C420 N43 C419 23.7(2) 3_565 3_565
N42 N43 C420 24.5(5) . .
C422 N43 C420 136.4(8) . .
C419 N43 C420 13.6(3) . .
C427 N43 C420 166.3(5) . .
C423 N43 C420 109.9(5) . .
C418 N43 C420 43.8(3) . .
C420 N43 C420 96.9(3) 3_565 .
C419 N43 C420 75.0(3) 3_565 .
N42 N43 C426 132.5(7) . .
C422 N43 C426 21.1(6) . .
C419 N43 C426 169.5(5) . .
C427 N43 C426 9.4(4) . .
C423 N43 C426 47.7(4) . .
C418 N43 C426 158.0(5) . .
C420 N43 C426 81.2(4) 3_565 .
C419 N43 C426 98.1(4) 3_565 .
C420 N43 C426 157.0(4) . .
C423 C422 C427 119.3(11) . .
C423 C422 N43 124.3(12) . .
C427 C422 N43 116.4(11) . .
C423 C422 N42 93.8(9) . .
C427 C422 N42 146.7(9) . .
N43 C422 N42 30.7(5) . .
C423 C422 C424 29.9(6) . .
C427 C422 C424 89.4(8) . .
N43 C422 C424 154.2(10) . .
N42 C422 C424 123.6(7) . .
C423 C422 C426 89.6(8) . .
C427 C422 C426 29.7(6) . .
N43 C422 C426 146.0(10) . .
N42 C422 C426 173.1(7) . .
C424 C422 C426 59.8(5) . .
C423 C422 C425 60.2(7) . .
C427 C422 C425 59.0(7) . .
N43 C422 C425 175.4(10) . .
N42 C422 C425 153.6(7) . .
C424 C422 C425 30.3(4) . .
C426 C422 C425 29.5(4) . .
C423 C422 C421 100.5(7) . 3_565
C427 C422 C421 76.7(8) . 3_565
N43 C422 C421 91.5(6) . 3_565
N42 C422 C421 94.6(4) . 3_565
C424 C422 C421 94.5(4) . 3_565
C426 C422 C421 78.9(5) . 3_565
C425 C422 C421 86.7(4) . 3_565
C423 C422 C419 106.3(8) . .
C427 C422 C419 134.4(8) . .
N43 C422 C419 18.2(6) . .
N42 C422 C419 12.5(3) . .
C424 C422 C419 136.1(6) . .
C426 C422 C419 163.3(6) . .
C425 C422 C419 166.0(6) . .
C421 C422 C419 93.0(3) 3_565 .
C423 C422 C416 78.0(7) . 3_565
C427 C422 C416 87.3(8) . 3_565
N43 C422 C416 104.6(6) . 3_565
N42 C422 C416 96.5(4) . 3_565
C424 C422 C416 74.8(4) . 3_565
C426 C422 C416 78.3(5) . 3_565
C425 C422 C416 75.1(4) . 3_565
C421 C422 C416 22.5(2) 3_565 3_565
C419 C422 C416 99.7(3) . 3_565
C423 C422 C420 111.3(7) . 3_565
C427 C422 C420 88.5(8) . 3_565
N43 C422 C420 69.3(5) . 3_565
N42 C422 C420 74.8(4) . 3_565
C424 C422 C420 113.8(5) . 3_565
C426 C422 C420 98.4(6) . 3_565
C425 C422 C420 108.9(5) . 3_565
C421 C422 C420 22.2(2) 3_565 3_565
C419 C422 C420 71.5(3) . 3_565
C416 C422 C420 39.0(2) 3_565 3_565
C422 C423 C424 120.6(12) . .
C422 C423 C427 30.4(6) . .
C424 C423 C427 90.2(9) . .
C422 C423 C425 90.6(9) . .
C424 C423 C425 30.0(6) . .
C427 C423 C425 60.2(5) . .
C422 C423 N43 29.1(6) . .
C424 C423 N43 149.7(10) . .
C427 C423 N43 59.5(5) . .
C425 C423 N43 119.7(7) . .
C422 C423 N42 56.1(7) . .
C424 C423 N42 175.3(9) . .
C427 C423 N42 86.5(5) . .
C425 C423 N42 146.5(7) . .
N43 C423 N42 27.2(3) . .
C422 C423 C426 60.5(7) . .
C424 C423 C426 60.1(7) . .
C427 C423 C426 30.1(4) . .
C425 C423 C426 30.1(4) . .
N43 C423 C426 89.6(6) . .
N42 C423 C426 116.4(6) . .
C422 C423 C417 91.5(7) . 3_565
C424 C423 C417 98.2(7) . 3_565
C427 C423 C417 96.5(5) . 3_565
C425 C423 C417 99.8(5) . 3_565
N43 C423 C417 86.1(4) . 3_565
N42 C423 C417 78.9(4) . 3_565
C426 C423 C417 98.1(5) . 3_565
C422 C423 C416 80.3(7) . 3_565
C424 C423 C416 86.6(7) . 3_565
C427 C423 C416 76.6(5) . 3_565
C425 C423 C416 79.8(4) . 3_565
N43 C423 C416 86.2(4) . 3_565
N42 C423 C416 89.4(4) . 3_565
C426 C423 C416 75.0(5) . 3_565
C417 C423 C416 23.1(2) 3_565 3_565
C422 C423 C124 136.4(8) . 3
C424 C423 C124 97.8(8) . 3
C427 C423 C124 157.2(6) . 3
C425 C423 C124 125.6(6) . 3
N43 C423 C124 110.5(5) . 3
N42 C423 C124 86.5(4) . 3
C426 C423 C124 151.3(6) . 3
C417 C423 C124 103.4(4) 3_565 3
C416 C423 C124 125.0(5) 3_565 3
C423 C424 C425 120.8(11) . .
C423 C424 C426 89.7(8) . .
C425 C424 C426 31.1(6) . .
C423 C424 C422 29.5(6) . .
C425 C424 C422 91.3(8) . .
C426 C424 C422 60.2(5) . .
C423 C424 C428 151.8(10) . .
C425 C424 C428 31.0(6) . .
C426 C424 C428 62.1(5) . .
C422 C424 C428 122.3(7) . .
C423 C424 C427 59.5(7) . .
C425 C424 C427 61.3(7) . .
C426 C424 C427 30.2(4) . .
C422 C424 C427 30.0(4) . .
C428 C424 C427 92.3(6) . .
C423 C424 C404 109.0(7) . 3_565
C425 C424 C404 81.4(7) . 3_565
C426 C424 C404 90.7(5) . 3_565
C422 C424 C404 107.7(5) . 3_565
C428 C424 C404 73.0(5) . 3_565
C427 C424 C404 101.6(5) . 3_565
C426 C425 C424 116.8(11) . .
C426 C425 C428 122.5(12) . .
C424 C425 C428 120.6(11) . .
C426 C425 C427 29.3(7) . .
C424 C425 C427 87.6(8) . .
C428 C425 C427 151.8(10) . .
C426 C425 C423 87.6(8) . .
C424 C425 C423 29.2(6) . .
C428 C425 C423 149.7(10) . .
C427 C425 C423 58.4(5) . .
C426 C425 C422 58.5(8) . .
C424 C425 C422 58.3(6) . .
C428 C425 C422 178.5(10) . .
C427 C425 C422 29.2(4) . .
C423 C425 C422 29.2(4) . .
C426 C425 C404 110.3(10) . 3_565
C424 C425 C404 75.5(7) . 3_565
C428 C425 C404 81.8(7) . 3_565
C427 C425 C404 107.0(6) . 3_565
C423 C425 C404 85.4(5) . 3_565
C422 C425 C404 96.8(4) . 3_565
C427 C426 C425 121.4(14) . .
C427 C426 C424 89.4(10) . .
C425 C426 C424 32.1(6) . .
C427 C426 C422 29.5(7) . .
C425 C426 C422 92.1(9) . .
C424 C426 C422 60.0(5) . .
C427 C426 C428 151.7(12) . .
C425 C426 C428 30.3(7) . .
C424 C426 C428 62.4(5) . .
C422 C426 C428 122.4(7) . .
C427 C426 C423 59.3(8) . .
C425 C426 C423 62.3(8) . .
C424 C426 C423 30.2(4) . .
C422 C426 C423 29.8(4) . .
C428 C426 C423 92.6(6) . .
C427 C426 N43 16.7(7) . .
C425 C426 N43 104.9(9) . .
C424 C426 N43 72.9(5) . .
C422 C426 N43 12.9(4) . .
C428 C426 N43 135.3(6) . .
C423 C426 N43 42.7(4) . .
C422 C427 C426 120.9(12) . .
C422 C427 C423 30.3(6) . .
C426 C427 C423 90.6(9) . .
C422 C427 C425 91.7(8) . .
C426 C427 C425 29.3(7) . .
C423 C427 C425 61.4(5) . .
C422 C427 N43 33.2(6) . .
C426 C427 N43 153.9(11) . .
C423 C427 N43 63.5(5) . .
C425 C427 N43 124.9(7) . .
C422 C427 C424 60.6(7) . .
C426 C427 C424 60.4(8) . .
C423 C427 C424 30.3(4) . .
C425 C427 C424 31.1(4) . .
N43 C427 C424 93.8(6) . .
C422 C427 C421 80.7(8) . 3_565
C426 C427 C421 95.6(10) . 3_565
C423 C427 C421 84.3(5) . 3_565
C425 C427 C421 94.4(5) . 3_565
N43 C427 C421 79.4(4) . 3_565
C424 C427 C421 89.5(5) . 3_565
C422 C427 N42 20.8(6) . .
C426 C427 N42 141.2(10) . .
C423 C427 N42 51.1(4) . .
C425 C427 N42 112.3(6) . .
N43 C427 N42 12.7(3) . .
C424 C427 N42 81.3(5) . .
C421 C427 N42 76.9(4) 3_565 .
C425 C428 C426 27.1(6) . .
C425 C428 C424 28.5(6) . .
C426 C428 C424 55.5(5) . .
C425 C428 C110 125.7(8) . 1_565
C426 C428 C110 104.8(5) . 1_565
C424 C428 C110 143.7(6) . 1_565
C425 C428 C404 73.9(7) . 3_565
C426 C428 C404 84.0(5) . 3_565
C424 C428 C404 65.3(4) . 3_565
C110 C428 C404 149.1(5) 1_565 3_565
F2 B1 F2 121(4) . 4_655
F2 B1 F1 107.7(10) . .
F2 B1 F1 110.3(10) 4_655 .
F2 B1 F1 110.3(10) . 4_655
F2 B1 F1 107.7(10) 4_655 4_655
F1 B1 F1 97(2) . 4_655
F5 B2 F5 105.9(18) 4_656 .
F5 B2 F3 127.1(9) 4_656 .
F5 B2 F3 127.0(9) . .
F5 B2 F4 113.6(12) 4_656 4_656
F5 B2 F4 36.7(7) . 4_656
F3 B2 F4 109.5(8) . 4_656
F5 B2 F4 36.7(7) 4_656 .
F5 B2 F4 113.6(12) . .
F3 B2 F4 109.5(8) . .
F4 B2 F4 141.0(15) 4_656 .
F5 B2 F6 107.3(12) 4_656 4_656
F5 B2 F6 67.7(11) . 4_656
F3 B2 F6 93.9(10) . 4_656
F4 B2 F6 99.8(10) 4_656 4_656
F4 B2 F6 77.6(10) . 4_656
F5 B2 F6 67.7(11) 4_656 .
F5 B2 F6 107.3(12) . .
F3 B2 F6 93.9(10) . .
F4 B2 F6 77.6(10) 4_656 .
F4 B2 F6 99.8(10) . .
F6 B2 F6 172(2) 4_656 .
F5 F4 B2 65.1(9) 4_656 .
F5 F4 F6 108.5(15) 4_656 4_656
B2 F4 F6 52.0(6) . 4_656
F4 F5 B2 78.2(11) 4_656 .
F4 F5 F6 128.9(17) 4_656 4_656
B2 F5 F6 60.2(8) . 4_656
B2 F6 F5 52.0(7) . 4_656
B2 F6 F4 50.5(6) . 4_656
F5 F6 F4 86.1(10) 4_656 4_656
C2 C1 O2 33.8(7) . .
C2 C1 O1 23.7(7) . .
O2 C1 O1 57.1(5) . .
C2 C1 C3 23.2(8) . .
O2 C1 C3 10.8(5) . .
O1 C1 C3 46.7(5) . .
C2 C1 C407 131.3(9) . .
O2 C1 C407 162.9(6) . .
O1 C1 C407 107.6(5) . .
C3 C1 C407 154.0(5) . .
C2 C1 C406 115.0(9) . .
O2 C1 C406 148.6(6) . .
O1 C1 C406 92.3(5) . .
C3 C1 C406 137.8(5) . .
C407 C1 C406 22.2(2) . .
O1 C2 O2 117.5(14) . .
O1 C2 C1 130.1(15) . .
O2 C2 C1 111.3(13) . .
O1 C2 C3 85.8(11) . .
O2 C2 C3 32.7(8) . .
C1 C2 C3 143.8(12) . .
O1 C2 C4 100.0(10) . .
O2 C2 C4 21.4(7) . .
C1 C2 C4 129.9(10) . .
C3 C2 C4 15.1(6) . .
C2 O1 C1 26.2(8) . .
C2 O1 C3 65.8(10) . .
C1 O1 C3 91.9(7) . .
C2 O2 C3 117.9(14) . .
C2 O2 C1 34.9(8) . .
C3 O2 C1 152.6(12) . .
C2 O2 C4 147.0(11) . .
C3 O2 C4 33.2(10) . .
C1 O2 C4 164.9(7) . .
C4 C3 O2 113.0(18) . .
C4 C3 C2 139.3(17) . .
O2 C3 C2 29.4(7) . .
C4 C3 O1 163.7(17) . .
O2 C3 O1 57.4(9) . .
C2 C3 O1 28.4(5) . .
C4 C3 C1 127.3(15) . .
O2 C3 C1 16.6(8) . .
C2 C3 C1 13.0(5) . .
O1 C3 C1 41.3(5) . .
C4 C3 C308 94.2(13) . .
O2 C3 C308 137.4(13) . .
C2 C3 C308 111.1(9) . .
O1 C3 C308 87.6(7) . .
C1 C3 C308 122.2(7) . .
C3 C4 O2 33.9(11) . .
C3 C4 C2 25.7(11) . .
O2 C4 C2 11.6(4) . .
Cl1 C5 Cl1 113(3) . 4_556

loop_
_geom_bond_atom_site_label_1
_geom_bond_atom_site_label_2
_geom_bond_distance
_geom_bond_site_symmetry_2
Cu1 N41 2.042(8) .
Cu1 N21 2.048(7) .
Cu1 N11 2.061(7) .
Cu1 N31 2.061(8) .
Cu1 C101 2.797(9) .
Cu1 C401 2.800(8) .
Cu1 C201 2.816(9) .
Cu1 C301 2.818(9) .
Cu1 C405 3.071(9) .
Cu1 C105 3.083(9) .
Cu1 C205 3.090(10) .
Cu1 C421 3.131(10) .
N11 C101 1.344(11) .
N11 C105 1.366(11) .
N11 C102 2.386(11) .
N11 C104 2.399(13) .
N11 C201 2.417(12) .
N11 C116 2.422(13) .
N11 N21 2.745(11) .
N11 C103 2.815(11) .
N11 C121 2.887(11) .
N11 C317 3.204(11) .
N11 N31 3.342(10) .
N11 C316 3.510(11) .
N11 C202 3.636(13) .
N11 C421 3.643(13) .
N11 C117 3.669(14) .
C101 C102 1.390(12) .
C101 C201 1.499(13) .
C101 C105 2.335(13) .
C101 N21 2.414(12) .
C101 C103 2.423(13) .
C101 C202 2.514(14) .
C101 C104 2.728(14) .
C101 C317 3.389(12) .
C101 C318 3.628(12) .
C101 C205 3.651(14) .
C101 C116 3.661(14) .
C102 C103 1.388(12) .
C102 C104 2.360(13) .
C102 C106 2.484(13) .
C102 C201 2.530(13) .
C102 C105 2.732(12) .
C102 C107 3.015(13) .
C102 C202 3.028(14) .
C102 C318 3.580(12) .
C102 C127 3.638(14) 3
C102 C111 3.639(14) .
C102 N21 3.653(12) .
C103 C104 1.392(12) .
C103 C106 1.474(12) .
C103 C105 2.430(12) .
C103 C107 2.482(13) .
C103 C111 2.502(13) .
C103 N12 3.590(13) 3
C104 C105 1.396(12) .
C104 C116 2.506(13) .
C104 C106 2.524(12) .
C104 C117 2.988(13) .
C104 C111 3.112(13) .
C104 C120 3.424(12) 3
C104 N12 3.503(13) 3
C104 C107 3.667(13) .
C104 C119 3.682(14) 3
C105 C116 1.469(12) .
C105 C121 2.490(12) .
C105 C117 2.499(14) .
C105 C316 3.342(12) .
C105 C317 3.464(12) .
C105 C120 3.527(12) 3
C105 C119 3.586(13) 3
C105 N31 3.680(11) .
C105 C201 3.685(13) .
C105 C305 3.689(12) .
C106 C111 1.380(12) .
C106 C107 1.391(12) .
C106 C108 2.411(13) .
C106 C110 2.413(13) .
C106 C109 2.829(12) .
C106 C127 3.657(16) 3
C107 C108 1.376(12) .
C107 C111 2.367(14) .
C107 C109 2.419(13) .
C107 C110 2.745(15) .
C107 N33 3.305(12) .
C107 N32 3.653(12) .
C108 C109 1.394(12) .
C108 C110 2.373(15) .
C108 C112 2.526(14) .
C108 C111 2.740(14) .
C108 C115 2.915(18) .
C108 C114 3.135(19) .
C109 C110 1.391(12) .
C109 C112 1.519(13) .
C109 C111 2.420(13) .
C109 C114 2.477(17) .
C109 C113 2.515(14) .
C109 C115 2.525(17) .
C110 C111 1.385(12) .
C110 C112 2.557(14) .
C110 C113 2.921(16) .
C110 C114 3.503(19) .
C110 C428 3.631(16) 1_545
C111 C127 3.643(18) 3
C112 C114 1.482(15) .
C112 C113 1.497(13) .
C112 C115 1.582(15) .
C113 C115 2.394(18) .
C113 C114 2.551(19) .
C114 C115 2.39(2) .
C116 C121 1.374(12) .
C116 C117 1.411(13) .
C116 C120 2.397(13) .
C116 C118 2.449(15) .
C116 C119 2.799(13) .
C116 C305 3.326(12) .
C116 N31 3.378(11) .
C116 C120 3.439(12) 3
C116 C121 3.465(12) 3
C116 C316 3.480(12) .
C117 C118 1.397(13) .
C117 C121 2.377(16) .
C117 C119 2.408(13) .
C117 C120 2.762(15) .
C117 C321 3.481(13) .
C117 C305 3.511(12) .
C117 C121 3.579(13) 3
C117 C316 3.599(12) .
C118 C119 1.410(14) .
C118 C120 2.423(17) .
C118 N12 2.558(14) .
C118 N13 2.748(14) .
C118 C121 2.768(16) .
C119 C120 1.389(13) .
C119 N12 1.456(12) .
C119 N13 2.217(15) .
C119 C121 2.373(15) .
C119 C122 3.576(15) .
C119 C105 3.587(13) 3
C119 C104 3.681(14) 3
C120 C121 1.351(12) .
C120 N12 2.383(15) .
C120 C104 3.424(12) 3
C120 N13 3.438(16) .
C120 C116 3.439(12) 3
C120 C105 3.527(12) 3
C120 C301 3.561(12) .
C120 C302 3.617(12) .
C121 N31 3.255(11) .
C121 C116 3.465(12) 3
C121 C301 3.477(12) .
C121 C121 3.571(17) 3
C121 C117 3.579(13) 3
C121 N41 3.601(12) .
C121 C305 3.635(12) .
C121 N12 3.645(14) .
N12 N13 1.219(11) .
N12 C122 2.242(16) .
N12 C127 2.709(15) .
N12 C123 3.451(18) .
N12 C104 3.503(13) 3
N12 C307 3.511(12) .
N12 C103 3.591(13) 3
N13 C122 1.487(13) .
N13 C123 2.401(17) .
N13 C127 2.523(15) .
N13 C124 3.676(17) .
C122 C127 1.362(15) .
C122 C123 1.369(15) .
C122 C124 2.345(18) .
C122 C126 2.387(16) .
C122 C125 2.791(15) .
C123 C124 1.388(15) .
C123 C127 2.38(2) .
C123 C125 2.440(16) .
C123 C126 2.765(19) .
C124 C125 1.356(15) .
C124 C126 2.32(2) .
C124 C128 2.498(17) .
C124 C127 2.70(2) .
C124 C211 3.49(2) 3
C124 C315 3.60(2) .
C124 C423 3.67(2) 3
C125 C126 1.383(15) .
C125 C128 1.516(15) .
C125 C127 2.421(17) .
C126 C127 1.396(14) .
C126 C128 2.555(19) .
C127 C102 3.638(14) 3
C127 C111 3.643(18) 3
C127 C106 3.657(16) 3
N21 C205 1.344(11) .
N21 C201 1.360(10) .
N21 C204 2.402(12) .
N21 C202 2.412(11) .
N21 C216 2.421(12) .
N21 C203 2.839(11) .
N21 C217 2.902(11) .
N21 C421 3.174(11) .
N21 N41 3.403(10) .
N21 C416 3.438(11) .
N21 C217 3.556(11) 4_656
N21 C420 3.577(12) .
N21 C221 3.667(12) .
N21 C218 3.669(11) 4_656
C201 C202 1.381(12) .
C201 C205 2.308(12) .
C201 C203 2.411(13) .
C201 C204 2.711(13) .
C201 C420 3.457(13) .
C201 C421 3.479(12) .
C201 C218 3.593(12) 4_656
C201 C216 3.662(12) .
C202 C203 1.395(12) .
C202 C204 2.372(13) .
C202 C206 2.512(14) .
C202 C205 2.733(12) .
C202 C211 2.922(14) .
C202 N23 3.548(11) 4_656
C202 C420 3.561(12) .
C202 C218 3.573(12) 4_656
C202 C219 3.607(12) 4_656
C203 C204 1.406(11) .
C203 C206 1.482(12) .
C203 C205 2.441(12) .
C203 C211 2.479(13) .
C203 C207 2.516(15) .
C203 C219 3.253(12) 4_656
C203 C220 3.509(12) 4_656
C203 N22 3.553(11) 4_656
C203 C218 3.595(12) 4_656
C203 C419 3.619(12) .
C203 N42 3.675(12) .
C204 C205 1.400(12) .
C204 C216 2.499(12) .
C204 C206 2.533(12) .
C204 C221 2.959(12) .
C204 C207 3.005(14) .
C204 C220 3.404(12) 4_656
C204 C221 3.448(12) 4_656
C204 C219 3.496(12) 4_656
C204 C218 3.606(12) 4_656
C204 C216 3.606(12) 4_656
C204 C419 3.607(12) .
C204 C217 3.637(12) 4_656
C204 C418 3.658(12) .
C205 C216 1.483(12) .
C205 C221 2.513(13) .
C205 C217 2.516(12) .
C205 C217 3.341(12) 4_656
C205 C416 3.367(12) .
C205 C421 3.504(12) .
C205 C216 3.509(12) 4_656
C205 C417 3.589(12) .
C205 C218 3.644(12) 4_656
C206 C211 1.362(12) .
C206 C207 1.365(13) .
C206 C208 2.416(15) .
C206 C210 2.417(14) .
C206 C209 2.861(13) .
C206 N22 3.411(12) 4_656
C206 C219 3.545(13) 4_656
C206 C220 3.594(13) 4_656
C207 C208 1.382(14) .
C207 C211 2.296(16) .
C207 C209 2.413(13) .
C207 C210 2.686(15) .
C207 C220 3.644(16) 4_656
C208 C209 1.373(13) .
C208 C210 2.309(17) .
C208 C212 2.578(14) .
C208 C211 2.690(17) .
C208 C215 2.972(18) .
C208 C214 3.305(18) .
C209 C210 1.367(14) .
C209 C212 1.549(13) .
C209 C211 2.417(15) .
C209 C214 2.476(15) .
C209 C213 2.519(15) .
C209 C215 2.545(17) .
C210 C211 1.391(14) .
C210 C212 2.543(16) .
C210 C213 2.885(18) .
C210 C214 3.277(18) .
C210 C227 3.55(2) 4_656
C211 N22 3.369(17) 4_656
C211 C124 3.49(2) 3
C211 N23 3.546(17) 4_656
C211 C227 3.672(19) 4_656
C211 C222 3.692(18) 4_656
C212 C213 1.522(14) .
C212 C214 1.523(14) .
C212 C215 1.541(15) .
C213 C215 2.468(17) .
C213 C214 2.496(16) .
C214 C215 2.525(17) .
C214 C31C 3.65(3) 4_666
C215 N32 3.625(15) 1_565
C216 C217 1.391(12) .
C216 C221 1.412(12) .
C216 C218 2.419(12) .
C216 C220 2.430(13) .
C216 C219 2.807(12) .
C216 C416 3.388(12) .
C216 C405 3.401(12) .
C216 C216 3.476(17) 4_656
C216 C205 3.509(12) 4_656
C216 C417 3.512(13) .
C216 N41 3.536(12) .
C216 C204 3.606(12) 4_656
C216 C217 3.679(12) 4_656
C217 C218 1.376(11) .
C217 C221 2.394(14) .
C217 C219 2.408(13) .
C217 C220 2.769(14) .
C217 N41 3.236(11) .
C217 C205 3.341(12) 4_656
C217 C405 3.494(12) .
C217 C401 3.527(13) .
C217 N21 3.556(11) 4_656
C217 C204 3.637(12) 4_656
C217 C216 3.679(12) 4_656
C218 C219 1.411(12) .
C218 C220 2.413(13) .
C218 N22 2.520(12) .
C218 N23 2.760(11) .
C218 C221 2.770(14) .
C218 C202 3.573(12) 4_656
C218 C201 3.593(12) 4_656
C218 C203 3.595(12) 4_656
C218 C204 3.606(12) 4_656
C218 C401 3.626(13) .
C218 C205 3.644(12) 4_656
C218 C402 3.653(12) .
C218 N21 3.669(11) 4_656
C219 C220 1.383(12) .
C219 N22 1.428(11) .
C219 N23 2.258(12) .
C219 C221 2.391(13) .
C219 C203 3.253(12) 4_656
C219 C204 3.496(12) 4_656
C219 C206 3.545(13) 4_656
C219 C222 3.568(13) .
C219 C202 3.607(12) 4_656
C220 C221 1.375(12) .
C220 N22 2.376(12) .
C220 C204 3.404(12) 4_656
C220 N23 3.487(13) .
C220 C203 3.509(12) 4_656
C220 C206 3.594(13) 4_656
C220 C207 3.644(16) 4_656
C221 C417 3.213(12) .
C221 C204 3.448(12) 4_656
C221 C416 3.619(13) .
C221 N22 3.654(12) .
N22 N23 1.265(10) .
N22 C222 2.257(12) .
N22 C227 2.706(12) .
N22 C211 3.369(17) 4_656
N22 C206 3.411(12) 4_656
N22 C223 3.506(13) .
N22 C203 3.553(11) 4_656
N22 C411 3.590(13) .
N22 C313 3.623(16) 1_565
N23 C222 1.451(12) .
N23 C223 2.408(13) .
N23 C227 2.511(13) .
N23 C411 3.426(14) .
N23 C211 3.546(17) 4_656
N23 C202 3.548(11) 4_656
N23 C224 3.687(13) .
C222 C223 1.390(13) .
C222 C227 1.397(13) .
C222 C226 2.379(15) .
C222 C224 2.394(15) .
C222 C225 2.793(14) .
C222 C411 3.476(16) .
C222 C410 3.600(16) .
C222 C211 3.692(18) 4_656
C223 C224 1.381(14) .
C223 C225 2.418(16) .
C223 C227 2.419(16) .
C223 C226 2.748(18) .
C224 C225 1.389(15) .
C224 C226 2.369(18) .
C224 C228 2.526(17) .
C224 C227 2.778(17) .
C225 C226 1.385(15) .
C225 C228 1.511(14) .
C225 C227 2.431(15) .
C226 C227 1.379(13) .
C226 C228 2.529(16) .
C227 C210 3.55(2) 4_656
C227 C410 3.651(17) .
C227 C211 3.672(19) 4_656
N31 C301 1.362(10) .
N31 C305 1.381(11) .
N31 C302 2.406(12) .
N31 C304 2.409(12) .
N31 C401 2.410(12) .
N31 C316 2.468(12) .
N31 N41 2.744(11) .
N31 C303 2.831(12) .
N31 C317 2.939(11) .
N31 C318 3.476(11) 4_656
N31 C402 3.648(12) .
C301 C302 1.377(12) .
C301 C401 1.483(12) .
C301 C305 2.344(13) .
C301 N41 2.414(12) .
C301 C303 2.414(13) .
C301 C402 2.511(13) .
C301 C304 2.716(14) .
C301 C405 3.676(14) .
C302 C303 1.403(12) .
C302 C304 2.366(13) .
C302 C401 2.492(14) .
C302 C306 2.533(14) .
C302 C305 2.749(13) .
C302 C402 3.005(15) .
C302 C307 3.027(14) .
C302 N33 3.369(11) 4_656
C302 N32 3.565(12) 4_656
C302 N41 3.623(13) .
C303 C304 1.382(12) .
C303 C306 1.485(12) .
C303 C305 2.430(12) .
C303 C307 2.507(12) .
C303 C311 2.518(14) .
C303 N32 3.309(11) 4_656
C303 C319 3.555(12) 4_656
C303 N33 3.607(12) 4_656
C304 C305 1.394(12) .
C304 C316 2.496(12) .
C304 C306 2.498(13) .
C304 C321 2.912(12) .
C304 C311 3.017(14) .
C304 C319 3.378(12) 4_656
C304 C320 3.612(13) 4_656
C304 C318 3.659(12) 4_656
C304 N32 3.686(11) 4_656
C305 C316 1.481(12) .
C305 C321 2.484(13) .
C305 C317 2.532(13) .
C305 C318 3.407(12) 4_656
C305 C317 3.536(12) 4_656
C305 C319 3.671(12) 4_656
C305 C401 3.680(13) .
C306 C311 1.388(12) .
C306 C307 1.396(12) .
C306 C310 2.419(14) .
C306 C308 2.430(13) .
C306 C309 2.839(13) .
C306 C327 3.565(13) 4_656
C306 N32 3.575(12) 4_656
C307 C308 1.388(12) .
C307 C311 2.370(14) .
C307 C309 2.424(14) .
C307 C310 2.749(14) .
C307 C327 3.643(14) 4_656
C308 C309 1.397(12) .
C308 C310 2.383(14) .
C308 C312 2.557(15) .
C308 C311 2.750(14) .
C308 C31B 2.90(3) .
C308 C315 3.05(2) .
C308 C314 3.08(2) .
C308 C31A 3.46(3) .
C308 C3 3.67(3) .
C308 C31C 3.69(3) .
C309 C310 1.395(12) .
C309 C312 1.550(13) .
C309 C311 2.416(13) .
C309 C31A 2.45(3) .
C309 C314 2.488(19) .
C309 C31C 2.51(3) .
C309 C315 2.544(19) .
C309 C31B 2.57(3) .
C309 C313 2.572(18) .
C310 C311 1.376(12) .
C310 C312 2.585(14) .
C310 C313 2.93(2) .
C310 C31C 2.99(3) .
C310 C31A 3.11(4) .
C310 C314 3.57(2) .
C310 C315 3.68(2) .
C311 N32 3.606(13) 4_656
C312 C31B 1.49(2) .
C312 C314 1.503(16) .
C312 C313 1.510(15) .
C312 C31C 1.52(2) .
C312 C31A 1.52(2) .
C312 C315 1.554(17) .
C313 C314 2.44(2) .
C313 C315 2.48(2) .
C313 N22 3.623(16) 1_545
C314 C315 2.46(2) .
C31A C31C 2.42(3) .
C31A C31B 2.44(3) .
C31A C407 3.59(4) 1_545
C31B C31C 2.48(3) .
C31C C214 3.65(3) 4_646
C316 C321 1.386(12) .
C316 C317 1.415(12) .
C316 C320 2.421(13) .
C316 C318 2.430(12) .
C316 C319 2.796(12) .
C316 C317 3.524(12) 4_656
C316 C316 3.568(16) 4_656
C317 C318 1.380(11) .
C317 C321 2.401(14) .
C317 C319 2.406(13) .
C317 C320 2.780(14) .
C317 C317 3.345(16) 4_656
C317 C316 3.524(12) 4_656
C317 C305 3.536(12) 4_656
C318 C319 1.405(12) .
C318 C320 2.413(14) .
C318 N32 2.527(13) .
C318 N33 2.752(12) .
C318 C321 2.773(14) .
C318 C305 3.407(12) 4_656
C318 N31 3.476(11) 4_656
C318 C304 3.659(12) 4_656
C319 C320 1.376(12) .
C319 N32 1.442(12) .
C319 N33 2.249(13) .
C319 C321 2.390(13) .
C319 C304 3.378(12) 4_656
C319 C303 3.555(12) 4_656
C319 C322 3.575(13) .
C319 C305 3.671(12) 4_656
C320 C321 1.387(12) .
C320 N32 2.371(13) .
C320 N33 3.464(14) .
C320 C304 3.612(13) 4_656
C321 N32 3.664(13) .
N32 N33 1.243(10) .
N32 C322 2.243(12) .
N32 C327 2.717(13) .
N32 C303 3.309(11) 4_656
N32 C323 3.466(14) .
N32 C302 3.565(12) 4_656
N32 C306 3.575(12) 4_656
N32 C311 3.605(13) 4_656
N32 C215 3.625(15) 1_545
N32 C304 3.686(11) 4_656
N33 C322 1.472(12) .
N33 C323 2.404(14) .
N33 C327 2.519(14) .
N33 C302 3.369(12) 4_656
N33 C303 3.607(12) 4_656
N33 C324 3.689(14) .
C322 C327 1.369(13) .
C322 C323 1.383(13) .
C322 C326 2.365(15) .
C322 C324 2.389(14) .
C322 C325 2.788(13) .
C323 C324 1.376(13) .
C323 C327 2.388(16) .
C323 C325 2.414(16) .
C323 C326 2.723(17) .
C323 C411 3.670(16) 4_656
C324 C325 1.398(14) .
C324 C326 2.352(17) .
C324 C328 2.518(17) .
C324 C327 2.764(16) .
C325 C326 1.362(14) .
C325 C328 1.507(13) .
C325 C327 2.424(14) .
C326 C327 1.388(13) .
C326 C328 2.521(15) .
C327 C306 3.565(13) 4_656
C327 C307 3.643(14) 4_656
N41 C401 1.359(11) .
N41 C405 1.364(11) .
N41 C404 2.390(13) .
N41 C402 2.406(11) .
N41 C416 2.429(13) .
N41 C403 2.823(12) .
N41 C421 2.885(12) .
N41 C417 3.695(14) .
C401 C402 1.391(12) .
C401 C405 2.343(13) .
C401 C403 2.422(13) .
C401 C404 2.723(14) .
C401 C416 3.678(14) .
C402 C403 1.397(12) .
C402 C404 2.373(14) .
C402 C406 2.508(14) .
C402 C405 2.752(13) .
C402 C411 3.013(14) .
C402 C407 3.688(14) .
C403 C404 1.400(12) .
C403 C406 1.481(13) .
C403 C405 2.439(12) .
C403 C411 2.475(14) .
C403 C407 2.520(14) .
C404 C405 1.389(12) .
C404 C416 2.501(13) .
C404 C406 2.527(13) .
C404 C417 3.023(14) .
C404 C407 3.090(13) .
C404 C424 3.477(14) 3_565
C404 C425 3.552(16) 3_565
C404 C428 3.658(17) 3_565
C404 C411 3.675(13) .
C405 C416 1.473(13) .
C405 C421 2.496(13) .
C405 C417 2.537(15) .
C406 C411 1.377(13) .
C406 C407 1.407(13) .
C406 C410 2.394(14) .
C406 C408 2.415(14) .
C406 C409 2.835(13) .
C406 C1 3.668(16) .
C407 C408 1.390(13) .
C407 C411 2.393(16) .
C407 C409 2.440(15) .
C407 C410 2.748(16) .
C407 C31A 3.59(4) 1_565
C407 C1 3.646(16) .
C408 C409 1.388(14) .
C408 C410 2.351(17) .
C408 C412 2.551(16) .
C408 C411 2.748(16) .
C408 C413 2.894(18) .
C408 C415 3.37(2) .
C409 C410 1.388(13) .
C409 C412 1.515(13) .
C409 C411 2.436(14) .
C409 C415 2.463(19) .
C409 C414 2.505(18) .
C409 C413 2.521(17) .
C410 C411 1.383(13) .
C410 C412 2.530(15) .
C410 C414 2.923(19) .
C410 C415 3.24(2) .
C411 C323 3.670(16) 4_656
C412 C415 1.499(16) .
C412 C414 1.510(16) .
C412 C413 1.525(15) .
C413 C415 2.42(2) .
C413 C414 2.46(2) .
C414 C415 2.45(2) .
C415 C415 3.45(3) 3_665
C416 C421 1.394(13) .
C416 C417 1.427(13) .
C416 C420 2.425(13) .
C416 C418 2.437(15) .
C416 C419 2.799(13) .
C416 C423 3.604(14) 3_565
C416 C422 3.632(14) 3_565
C417 C418 1.365(12) .
C417 C419 2.374(13) .
C417 C421 2.404(16) .
C417 C420 2.773(15) .
C417 C423 3.524(14) 3_565
C418 C419 1.376(13) .
C418 C420 2.416(16) .
C418 N42 2.537(13) .
C418 N43 2.722(13) .
C418 C421 2.774(16) .
C418 N42 3.419(12) 3_565
C419 C420 1.407(13) .
C419 N42 1.468(12) .
C419 N43 2.232(14) .
C419 C421 2.400(15) .
C419 N42 3.288(12) 3_565
C419 N43 3.451(13) 3_565
C419 C422 3.582(15) .
C419 C419 3.601(18) 3_565
C420 C421 1.379(13) .
C420 N42 2.403(15) .
C420 N43 3.406(13) 3_565
C420 N43 3.475(16) .
C420 C422 3.634(14) 3_565
C421 C427 3.438(17) 3_565
C421 C422 3.487(14) 3_565
C421 N42 3.684(15) .
N42 N43 1.239(11) .
N42 C422 2.251(15) .
N42 C423 2.705(14) .
N42 C419 3.288(12) 3_565
N42 C418 3.419(12) 3_565
N42 C427 3.471(18) .
N42 N42 3.601(16) 3_565
N43 C422 1.472(13) .
N43 C427 2.410(17) .
N43 C423 2.503(14) .
N43 C420 3.406(13) 3_565
N43 C419 3.451(13) 3_565
N43 C426 3.691(17) .
C422 C423 1.359(14) .
C422 C427 1.362(15) .
C422 C424 2.373(15) .
C422 C426 2.378(18) .
C422 C425 2.787(16) .
C422 C421 3.487(14) 3_565
C422 C416 3.632(14) 3_565
C422 C420 3.634(14) 3_565
C423 C424 1.373(14) .
C423 C427 2.347(19) .
C423 C425 2.419(17) .
C423 C426 2.73(2) .
C423 C417 3.525(14) 3_565
C423 C416 3.604(14) 3_565
C423 C124 3.67(2) 3
C424 C425 1.408(14) .
C424 C426 2.367(19) .
C424 C428 2.544(16) .
C424 C427 2.723(18) .
C424 C404 3.477(14) 3_565
C425 C426 1.371(15) .
C425 C428 1.520(15) .
C425 C427 2.391(17) .
C425 C404 3.552(16) 3_565
C426 C427 1.371(15) .
C426 C428 2.537(17) .
C427 C421 3.438(17) 3_565
C428 C110 3.631(16) 1_565
C428 C404 3.658(17) 3_565
B1 F2 1.33(2) .
B1 F2 1.33(2) 4_655
B1 F1 1.52(3) .
B1 F1 1.52(3) 4_655
B2 F5 1.282(12) 4_656
B2 F5 1.282(12) .
B2 F3 1.338(13) .
B2 F4 1.383(10) 4_656
B2 F4 1.383(10) .
B2 F6 1.412(14) 4_656
B2 F6 1.412(14) .
F4 F5 0.843(16) 4_656
F4 F6 1.75(2) 4_656
F5 F4 0.843(16) 4_656
F5 F6 1.51(2) 4_656
F6 F5 1.51(2) 4_656
F6 F4 1.75(2) 4_656
C1 C2 1.373(17) .
C1 O2 2.235(17) .
C1 O1 2.379(17) .
C1 C3 3.60(3) .
C2 O1 1.250(16) .
C2 O2 1.334(15) .
C2 C3 2.40(3) .
C2 C4 3.61(2) .
O1 C3 2.62(3) .
O2 C3 1.47(2) .
O2 C4 2.42(2) .
C3 C4 1.44(2) .
C5 Cl1 1.84(3) .
C5 Cl1 1.84(3) 4_556
